data_7250000
loop_
_publ_author_name
'Geue, Niklas'
'Hicks, Emily'
'Lockyer, Selena'
'Nawaz, Selina'
'Churchill, Olivia'
'Whitehead, George F. S.'
'Timco, Grigore A.'
'Burton, Neil A.'
'Barran, Perdita'
'Winpenny, Richard E. P.'

_publ_section_title
;
 Structural Characterisation and Dynamics of a Paramagnetic {Cr12Ni3}
 Seahorse in Non-Crystalline Phases
;
_journal_name_full 'Physical Chemistry Chemical Physics'
_journal_paper_doi 10.1039/D4CP04498C
_journal_year 2024
_chemical_formula_moiety '2(C68 H128 Cr6 F9 N4 Ni1.5 O24), H2 O, 4.446(C2 H3 N), 4.554(C7 H8)'
_chemical_formula_sum 'C176.77 H307.77 Cr12 F18 N12.44 Ni3 O49'
_chemical_formula_weight 4533.71
_chemical_name_common Seahorse
_chemical_name_systematic '[{Ni(cyclen)}2Cr12NiF18(O2CtBu)24]'
_space_group_crystal_system triclinic
_space_group_IT_number 2
_space_group_name_Hall '-P 1'
_space_group_name_H-M_alt 'P -1'
_atom_sites_solution_hydrogens mixed
_atom_sites_solution_primary dual
_audit_creation_date 2023-03-29
_audit_creation_method
;
Olex2 1.5
(compiled 2023.03.06 svn.rbb2c1857 for OlexSys, GUI svn.r6748)
;
_audit_update_record
;
2024-11-12 deposited with the CCDC.	2025-02-17 downloaded from the CCDC.
;
_cell_angle_alpha 109.178(2)
_cell_angle_beta 95.520(2)
_cell_angle_gamma 103.904(2)
_cell_formula_units_Z 2
_cell_length_a 19.7601(4)
_cell_length_b 24.4796(5)
_cell_length_c 26.5191(5)
_cell_measurement_reflns_used 44711
_cell_measurement_temperature 99.98(10)
_cell_measurement_theta_max 29.0080
_cell_measurement_theta_min 1.7320
_cell_volume 11544.3(5)
_computing_cell_refinement 'CrysAlisPro 1.171.42.80a (Rigaku OD, 2023)'
_computing_data_collection 'CrysAlisPro 1.171.42.80a (Rigaku OD, 2023)'
_computing_data_reduction 'CrysAlisPro 1.171.42.80a (Rigaku OD, 2023)'
_computing_molecular_graphics 'Olex2 1.5 (Dolomanov et al., 2009)'
_computing_publication_material 'Olex2 1.5 (Dolomanov et al., 2009)'
_computing_structure_refinement 'SHELXL 2019/3 (Sheldrick, 2015)'
_computing_structure_solution 'SHELXT 2018/2 (Sheldrick, 2018)'
_diffrn_ambient_environment N~2~
_diffrn_ambient_temperature 99.98(10)
_diffrn_detector 'Hybrid Pixel Array Detector'
_diffrn_detector_area_resol_mean 10.0000
_diffrn_measured_fraction_theta_full 0.999
_diffrn_measured_fraction_theta_max 0.804
_diffrn_measurement_details
;
List of Runs (angles in degrees, time in seconds):

  # Type    Start    End  Width  t~exp~   \w     \q     \k     \f   Frames
#--------------------------------------------------------------------------
  1  \w     -4.00  92.00   1.00    3.00    --    7.60   0.00 -60.00   96
  2  \w    -56.00  47.00   1.00    3.00    --    7.60  60.00-120.00  103
  3  \w     70.00  97.00   1.00    3.00    --    7.60  60.00-120.00   27
  4  \w    -80.00   4.00   1.00    3.00    --    7.60  60.00 150.00   84
  5  \w    -80.00   1.00   1.00    3.00    --    7.60  40.00  30.00   81
  6  \w     60.00  86.00   1.00    3.00    --    7.60  40.00  30.00   26
  7  \w    -73.00 -36.00   1.00    3.00    --    7.60   0.00 -60.00   37
;
_diffrn_measurement_device 'four-circle diffractometer'
_diffrn_measurement_device_type 'XtaLAB AFC11 (RINC): quarter-chi single'
_diffrn_measurement_method '\w scans'
_diffrn_orient_matrix_type 'CrysAlisPro convention (1999,Acta A55,543-557)'
_diffrn_orient_matrix_UB_11 -0.0095634000
_diffrn_orient_matrix_UB_12 0.0115359000
_diffrn_orient_matrix_UB_13 0.0256743000
_diffrn_orient_matrix_UB_21 -0.0219197000
_diffrn_orient_matrix_UB_22 0.0140707000
_diffrn_orient_matrix_UB_23 -0.0109146000
_diffrn_orient_matrix_UB_31 -0.0291085000
_diffrn_orient_matrix_UB_32 -0.0263809000
_diffrn_orient_matrix_UB_33 -0.0073482000
_diffrn_radiation_monochromator mirror
_diffrn_radiation_probe x-ray
_diffrn_radiation_type 'Mo K\a'
_diffrn_radiation_wavelength 0.71073
_diffrn_reflns_av_R_equivalents 0.0290
_diffrn_reflns_av_unetI/netI 0.0437
_diffrn_reflns_Laue_measured_fraction_full 0.999
_diffrn_reflns_Laue_measured_fraction_max 0.804
_diffrn_reflns_limit_h_max 27
_diffrn_reflns_limit_h_min -27
_diffrn_reflns_limit_k_max 33
_diffrn_reflns_limit_k_min -30
_diffrn_reflns_limit_l_max 33
_diffrn_reflns_limit_l_min -37
_diffrn_reflns_number 160385
_diffrn_reflns_point_group_measured_fraction_full 0.999
_diffrn_reflns_point_group_measured_fraction_max 0.804
_diffrn_reflns_theta_full 25.242
_diffrn_reflns_theta_max 30.571
_diffrn_reflns_theta_min 1.575
_diffrn_source 'Rotating-anode X-ray tube (dual wavelength)'
_diffrn_source_type 'Rigaku (Mo) X-ray DW Source'
_exptl_absorpt_coefficient_mu 0.860
_exptl_absorpt_correction_T_max 1.00000
_exptl_absorpt_correction_T_min 0.77879
_exptl_absorpt_correction_type multi-scan
_exptl_absorpt_process_details
;
CrysAlisPro 1.171.42.80a (Rigaku Oxford Diffraction, 2023)
Empirical absorption correction using spherical harmonics,
implemented in SCALE3 ABSPACK scaling algorithm.
;
_exptl_crystal_colour 'clear green'
_exptl_crystal_colour_lustre clear
_exptl_crystal_colour_primary green
_exptl_crystal_density_diffrn 1.304
_exptl_crystal_description block
_exptl_crystal_F_000 4763
_exptl_crystal_size_max 0.586
_exptl_crystal_size_mid 0.249
_exptl_crystal_size_min 0.224
_refine_diff_density_max 1.336
_refine_diff_density_min -1.025
_refine_diff_density_rms 0.094
_refine_ls_extinction_method none
_refine_ls_goodness_of_fit_ref 1.022
_refine_ls_hydrogen_treatment constr
_refine_ls_matrix_type full
_refine_ls_number_parameters 2867
_refine_ls_number_reflns 56991
_refine_ls_number_restraints 11344
_refine_ls_restrained_S_all 1.004
_refine_ls_R_factor_all 0.0964
_refine_ls_R_factor_gt 0.0642
_refine_ls_shift/su_max 0.002
_refine_ls_shift/su_mean 0.000
_refine_ls_structure_factor_coef Fsqd
_refine_ls_weighting_details 'w=1/[\s^2^(Fo^2^)+(0.1134P)^2^+13.4835P] where P=(Fo^2^+2Fc^2^)/3'
_refine_ls_weighting_scheme calc
_refine_ls_wR_factor_gt 0.1822
_refine_ls_wR_factor_ref 0.2032
_reflns_Friedel_coverage 0.000
_reflns_number_gt 39452
_reflns_number_total 56991
_reflns_threshold_expression 'I > 2\s(I)'
_cod_data_source_file d4cp04498c2.cif
_cod_data_source_block s6278l
_cod_original_cell_volume 11544.3(4)
_cod_database_code 7250000
_shelx_shelxl_version_number 2019/3
_shelx_space_group_comment
;
The symmetry employed for this shelxl refinement is uniquely defined
by the following loop, which should always be used as a source of
symmetry information in preference to the above space-group names.
They are only intended as comments.
;
_shelx_estimated_absorpt_t_max 0.831
_shelx_estimated_absorpt_t_min 0.633
_olex2_refinement_description
;
1. Fixed Uiso
 At 1.2 times of:
  All C(H) groups, All C(H,H) groups, All N(H) groups
 At 1.5 times of:
  All C(H,H,H) groups, All O(H,H) groups
2. Shared sites
{C38, C38A}
3. Restrained distances
 C151-C06Z
 1.54 with sigma of 0.02
 C162-C161
 1.54 with sigma of 0.02
 C06K-C06B
 1.54 with sigma of 0.02
 C142-C06J
 1.54 with sigma of 0.02
 C06Y-C138
 1.54 with sigma of 0.02
 C148-C147
 1.54 with sigma of 0.02
 C158-C157
 1.54 with sigma of 0.02
 C35A-C34 \\sim C35-C34
 with sigma of 0.02
 C146-C162 \\sim C162-C144
 with sigma of 0.02
 C50-C165 \\sim C50A-C165
 with sigma of 0.02
 C78-C77 \\sim C78A-C77
 with sigma of 0.02
 C20A-C19 \\sim C20-C19
 with sigma of 0.02
 C30A-C29 \\sim C30-C29
 with sigma of 0.02
 C118-C117 \\sim C166-C117
 with sigma of 0.02
 C152-C151 \\sim C151-C06E
 with sigma of 0.02
 C06P-C06B \\sim C06B-C06Q
 with sigma of 0.02
 C160-C142 \\sim C142-C0
 with sigma of 0.02
 C06I-C138 \\sim C138-C06N
 with sigma of 0.02
 C49-C148 \\sim C148-C149
 with sigma of 0.02
 C159-C158 \\sim C158-C153
 with sigma of 0.02
 N8-C74 \\sim N8-C75 \\sim N5-C76 \\sim N5-C69 \\sim N7-C73 \\sim N7-C72 \\sim
N6-C71 \\sim N6-C70
 with sigma of 0.02
 C72-C71 \\sim C74-C73 \\sim C76-C75 \\sim C70-C69
 with sigma of 0.02
 N5-C69 \\sim N5A-C69A \\sim N5A-C76A \\sim N5-C76 \\sim N6-C70 \\sim N6A-C70A
\\sim N6-C71 \\sim N6A-C71A
 \\sim N7A-C72A \\sim N7-C72 \\sim N7-C73 \\sim N7A-C73A \\sim N8A-C74A \\sim
N8-C74 \\sim N8-C75 \\sim N8A-C75A
 with sigma of 0.02
 C76A-C75A \\sim C76-C75 \\sim C74A-C73A \\sim C74-C73 \\sim C72-C71 \\sim
C72A-C71A \\sim C70A-C69A ~
 C70-C69
 with sigma of 0.02
 Ni3-N7A \\sim Ni3-N7
 with sigma of 0.02
 Ni3-N5A \\sim Ni3-N5
 with sigma of 0.02
 Ni3-N6 \\sim Ni3-N6A
 with sigma of 0.02
 Ni3-N8A \\sim Ni3-N8
 with sigma of 0.02
4. Restrained planarity
 C161, C145, C211, C235, C146, C144, C162
 with sigma of 0.01
 C06Z, C072, C150, C152, C05X, C06E, C151
 with sigma of 0.01
 C06K, C06B, C06P, C06Q, C06T, C139, C137
 with sigma of 0.01
 C06J, C142, C160, C0, C06O, C05Z, C1A
 with sigma of 0.01
 C06N, C063, C05Y, C06Y, C066, C06I, C138
 with sigma of 0.01
 C147, C148, C149, C49, C143, C163, C164
 with sigma of 0.01
 C158, C157, C153, C154, C155, C156, C159
 with sigma of 0.01
5. Uiso/Uaniso restraints and constraints
All non-hydrogen atoms have similar U: within 2A with sigma of 0.04 and sigma
for terminal atoms of 0.08 within 2A
C35A \\sim C35 \\sim C38A \\sim C38 \\sim C36A \\sim C36 \\sim C37 \\sim C37A:
within 2.6A with sigma of 0.02 and sigma for terminal atoms of 0.04 within 2.6A
Uanis(C162) \\sim Ueq: with sigma of 0.005 and sigma for terminal atoms of 0.01
Uanis(C38) = Uanis(C38A)
6. Rigid body (RIGU) restrains
 All non-hydrogen atoms
 with sigma for 1-2 distances of 0.004 and sigma for 1-3 distances of 0.004
7. Same fragment restrains
{O1, O2, C9, C10, C11, C12, C13} sigma for 1-2: 0.02, 1-3: 0.04
as in
{O3, O4, C14, C15, C16, C17, C18}
{O1, O2, C9, C10, C11, C12, C13} sigma for 1-2: 0.02, 1-3: 0.04
as in
{O7, O8, C24, C25, C26, C27, C28}
{O1, O2, C9, C10, C11, C12, C13} sigma for 1-2: 0.02, 1-3: 0.04
as in
{O19, O20, C54, C55, C56, C57, C58}
{O1, O2, C9, C10, C11, C12, C13} sigma for 1-2: 0.02, 1-3: 0.04
as in
{O5, O6, C19, C20, C21, C22, C23}
{O1, O2, C9, C10, C11, C12, C13} sigma for 1-2: 0.02, 1-3: 0.04
as in
{O13, O14, C39, C40, C41, C42, C43}
{O1, O2, C9, C10, C11, C12, C13} sigma for 1-2: 0.02, 1-3: 0.04
as in
{O9, O10, C29, C30, C31, C32, C33}
{O1, O2, C9, C10, C11, C12, C13} sigma for 1-2: 0.02, 1-3: 0.04
as in
{O31, O32, C92, C93, C94, C95, C96}
{O1, O2, C9, C10, C11, C12, C13} sigma for 1-2: 0.02, 1-3: 0.04
as in
{O11, O12, C34, C35, C36, C37, C38}
{O1, O2, C9, C10, C11, C12, C13} sigma for 1-2: 0.02, 1-3: 0.04
as in
{O47, O48, C132, C133, C134, C135, C136}
{O1, O2, C9, C10, C11, C12, C13} sigma for 1-2: 0.02, 1-3: 0.04
as in
{O15, O16, C44, C45, C46, C47, C48}
{O1, O2, C9, C10, C11, C12, C13} sigma for 1-2: 0.02, 1-3: 0.04
as in
{O25, O26, C77, C78, C79, C80, C81}
{O1, O2, C9, C10, C11, C12, C13} sigma for 1-2: 0.02, 1-3: 0.04
as in
{O17, O18, C165, C50, C51, C52, C53}
{C10, C11, C12, C13} sigma for 1-2: 0.02, 1-3: 0.04
as in
{C30A, C31A, C32A, C33A}
{O1, O2, C9, C10, C11, C12, C13} sigma for 1-2: 0.02, 1-3: 0.04
as in
{O21, O22, C59, C60, C61, C62, C63}
{O1, O2, C9, C10, C11, C12, C13} sigma for 1-2: 0.02, 1-3: 0.04
as in
{O43, O44, C122, C123, C124, C125, C126}
{O1, O2, C9, C10, C11, C12, C13} sigma for 1-2: 0.02, 1-3: 0.04
as in
{O23, O24, C64, C65, C66, C67, C68}
{O1, O2, C9, C10, C11, C12, C13} sigma for 1-2: 0.02, 1-3: 0.04
as in
{O37, O38, C107, C108, C109, C110, C111}
{O1, O2, C9, C10, C11, C12, C13} sigma for 1-2: 0.02, 1-3: 0.04
as in
{O27, O28, C82, C83, C84, C85, C86}
{C10, C11, C12, C13} sigma for 1-2: 0.02, 1-3: 0.04
as in
{C50A, C51A, C52A, C53A}
{C10, C11, C12, C13} sigma for 1-2: 0.02, 1-3: 0.04
as in
{C166, C1B, C1C, C1D}
{O1, O2, C9, C10, C11, C12, C13} sigma for 1-2: 0.02, 1-3: 0.04
as in
{O45, O46, C127, C128, C129, C130, C131}
{O1, O2, C9, C10, C11, C12, C13} sigma for 1-2: 0.02, 1-3: 0.04
as in
{O33, O34, C97, C98, C99, C100, C101}
{C10, C11, C12, C13} sigma for 1-2: 0.02, 1-3: 0.04
as in
{C20A, C21A, C22A, C23A}
{O1, O2, C9, C10, C11, C12, C13} sigma for 1-2: 0.02, 1-3: 0.04
as in
{O35, O36, C102, C103, C104, C105, C106}
{C10, C11, C12, C13} sigma for 1-2: 0.02, 1-3: 0.04
as in
{C35A, C36A, C37A, C38A}
{O1, O2, C9, C10, C11, C12, C13} sigma for 1-2: 0.02, 1-3: 0.04
as in
{O39, O40, C112, C113, C114, C115, C116}
{O1, O2, C9, C10, C11, C12, C13} sigma for 1-2: 0.02, 1-3: 0.04
as in
{O41, O42, C117, C118, C119, C120, C121}
{O1, O2, C9, C10, C11, C12, C13} sigma for 1-2: 0.02, 1-3: 0.04
as in
{O29, O30, C87, C88, C89, C90, C91}
{C10, C11, C12, C13} sigma for 1-2: 0.02, 1-3: 0.04
as in
{C78A, C79A, C80A, C81A}
8. Others
 Sof(C142)=Sof(H14A)=Sof(H14B)=Sof(H14C)=Sof(C157)=Sof(C159)=Sof(H159)=
 Sof(C156)=Sof(H156)=Sof(C155)=Sof(H155)=Sof(C154)=Sof(H154)=Sof(C153)=
 Sof(H153)=Sof(C158)=Sof(H15D)=Sof(H15E)=Sof(H15F)=Sof(C06J)=Sof(C160)=
 Sof(H160)=Sof(C06O)=Sof(H06O)=Sof(C1A)=Sof(H1AA)=Sof(C05Z)=Sof(H05Z)=Sof(C0)=
 Sof(H0)=1-FVAR(1)
 Sof(C06Y)=Sof(C06N)=Sof(H06N)=Sof(C063)=Sof(H063)=Sof(C05Y)=Sof(H05Y)=
 Sof(C066)=Sof(H066)=Sof(C06I)=Sof(H06I)=Sof(C138)=Sof(H13S)=Sof(H13T)=
 Sof(H13U)=Sof(C162)=Sof(H16D)=Sof(H16E)=Sof(H16F)=Sof(C161)=Sof(C146)=
 Sof(H146)=Sof(C211)=Sof(H211)=Sof(C145)=Sof(H145)=Sof(C235)=Sof(H235)=
 Sof(C144)=Sof(H144)=FVAR(1)
 Sof(C147)=Sof(C149)=Sof(H149)=Sof(C143)=Sof(H143)=Sof(C164)=Sof(H164)=
 Sof(C163)=Sof(H163)=Sof(C49)=Sof(H49)=Sof(C148)=Sof(H14D)=Sof(H14E)=Sof(H14F)=
 1-FVAR(2)
 Sof(C141)=Sof(H14G)=Sof(H14H)=Sof(H14I)=Sof(N10)=Sof(C140)=FVAR(2)
 Sof(C20A)=Sof(C21A)=Sof(H21D)=Sof(H21E)=Sof(H21F)=Sof(C22A)=Sof(H22D)=
 Sof(H22E)=Sof(H22F)=Sof(C23A)=Sof(H23D)=Sof(H23E)=Sof(H23F)=1-FVAR(3)
 Sof(C20)=Sof(C21)=Sof(H21A)=Sof(H21B)=Sof(H21C)=Sof(C22)=Sof(H22A)=Sof(H22B)=
 Sof(H22C)=Sof(C23)=Sof(H23A)=Sof(H23B)=Sof(H23C)=FVAR(3)
 Sof(C30A)=Sof(C31A)=Sof(H31D)=Sof(H31E)=Sof(H31F)=Sof(C32A)=Sof(H32D)=
 Sof(H32E)=Sof(H32F)=Sof(C33A)=Sof(H33D)=Sof(H33E)=Sof(H33F)=1-FVAR(4)
 Sof(C30)=Sof(C31)=Sof(H31A)=Sof(H31B)=Sof(H31C)=Sof(C32)=Sof(H32A)=Sof(H32B)=
 Sof(H32C)=Sof(C33)=Sof(H33A)=Sof(H33B)=Sof(H33C)=FVAR(4)
 Sof(C35A)=Sof(C36A)=Sof(H36D)=Sof(H36E)=Sof(H36F)=Sof(C37A)=Sof(H37D)=
 Sof(H37E)=Sof(H37F)=Sof(C38A)=Sof(H38D)=Sof(H38E)=Sof(H38F)=1-FVAR(5)
 Sof(C35)=Sof(C36)=Sof(H36A)=Sof(H36B)=Sof(H36C)=Sof(C37)=Sof(H37A)=Sof(H37B)=
 Sof(H37C)=Sof(C38)=Sof(H38A)=Sof(H38B)=Sof(H38C)=FVAR(5)
 Sof(C50A)=Sof(C51A)=Sof(H51D)=Sof(H51E)=Sof(H51F)=Sof(C52A)=Sof(H52D)=
 Sof(H52E)=Sof(H52F)=Sof(C53A)=Sof(H53D)=Sof(H53E)=Sof(H53F)=1-FVAR(6)
 Sof(C50)=Sof(C51)=Sof(H51A)=Sof(H51B)=Sof(H51C)=Sof(C52)=Sof(H52A)=Sof(H52B)=
 Sof(H52C)=Sof(C53)=Sof(H53A)=Sof(H53B)=Sof(H53C)=FVAR(6)
 Sof(C166)=Sof(C1B)=Sof(H1BA)=Sof(H1BB)=Sof(H1BC)=Sof(C1C)=Sof(H1CA)=Sof(H1CB)=
 Sof(H1CC)=Sof(C1D)=Sof(H1DA)=Sof(H1DB)=Sof(H1DC)=1-FVAR(7)
 Sof(C118)=Sof(C119)=Sof(H11P)=Sof(H11Q)=Sof(H11R)=Sof(C120)=Sof(H12A)=
 Sof(H12B)=Sof(H12C)=Sof(C121)=Sof(H12D)=Sof(H12E)=Sof(H12F)=FVAR(7)
 Sof(C78A)=Sof(C79A)=Sof(H79D)=Sof(H79E)=Sof(H79F)=Sof(C80A)=Sof(H80D)=
 Sof(H80E)=Sof(H80F)=Sof(C81A)=Sof(H81D)=Sof(H81E)=Sof(H81F)=1-FVAR(8)
 Sof(C78)=Sof(C79)=Sof(H79A)=Sof(H79B)=Sof(H79C)=Sof(C80)=Sof(H80A)=Sof(H80B)=
 Sof(H80C)=Sof(C81)=Sof(H81A)=Sof(H81B)=Sof(H81C)=FVAR(8)
 Sof(N5A)=Sof(H5A)=Sof(N6A)=Sof(H6A)=Sof(N7A)=Sof(H7A)=Sof(N8A)=Sof(H8A)=
 Sof(C69A)=Sof(H69C)=Sof(H69D)=Sof(C70A)=Sof(H70C)=Sof(H70D)=Sof(C71A)=
 Sof(H71C)=Sof(H71D)=Sof(C72A)=Sof(H72C)=Sof(H72D)=Sof(C73A)=Sof(H73C)=
 Sof(H73D)=Sof(C74A)=Sof(H74C)=Sof(H74D)=Sof(C75A)=Sof(H75C)=Sof(H75D)=
 Sof(C76A)=Sof(H76C)=Sof(H76D)=1-FVAR(9)
 Sof(N5)=Sof(H5)=Sof(N6)=Sof(H6)=Sof(N7)=Sof(H7)=Sof(N8)=Sof(H8)=Sof(C69)=
 Sof(H69A)=Sof(H69B)=Sof(C70)=Sof(H70A)=Sof(H70B)=Sof(C71)=Sof(H71A)=Sof(H71B)=
 Sof(C72)=Sof(H72A)=Sof(H72B)=Sof(C73)=Sof(H73A)=Sof(H73B)=Sof(C74)=Sof(H74A)=
 Sof(H74B)=Sof(C75)=Sof(H75A)=Sof(H75B)=Sof(C76)=Sof(H76A)=Sof(H76B)=FVAR(9)
 Sof(Ni3A)=1-FVAR(10)
 Sof(Ni3)=FVAR(10)
9.a Free rotating group:
 O045(H04A,H04B)
9.b Ternary CH refined with riding coordinates:
 N1(H1), N2(H2), N3(H3), N4(H4), N5(H5), N6(H6), N7(H7), N8(H8), N5A(H5A),
 N6A(H6A), N7A(H7A), N8A(H8A)
9.c Secondary CH2 refined with riding coordinates:
 C1(H1A,H1B), C2(H2A,H2B), C3(H3A,H3B), C4(H4A,H4B), C5(H5B,H5C), C6(H6B,H6C),
 C7(H7B,H7C), C8(H8B,H8C), C69(H69A,H69B), C70(H70A,H70B), C71(H71A,H71B),
 C72(H72A,H72B), C73(H73A,H73B), C74(H74A,H74B), C75(H75A,H75B), C76(H76A,H76B),
  C69A(H69C,H69D), C70A(H70C,H70D), C71A(H71C,H71D), C72A(H72C,H72D), C73A(H73C,
 H73D), C74A(H74C,H74D), C75A(H75C,H75D), C76A(H76C,H76D)
9.d Me refined with riding coordinates:
 C11(H11S,H11T,H11U), C12(H12S,H12T,H12U), C13(H13P,H13Q,H13R), C16(H16A,H16B,
 H16C), C17(H17A,H17B,H17C), C18(H18A,H18B,H18C), C21(H21A,H21B,H21C), C22(H22A,
 H22B,H22C), C23(H23A,H23B,H23C), C26(H26A,H26B,H26C), C27(H27A,H27B,H27C),
 C28(H28A,H28B,H28C), C31(H31A,H31B,H31C), C32(H32A,H32B,H32C), C33(H33A,H33B,
 H33C), C36(H36A,H36B,H36C), C37(H37A,H37B,H37C), C38(H38A,H38B,H38C), C41(H41A,
 H41B,H41C), C42(H42A,H42B,H42C), C43(H43A,H43B,H43C), C46(H46A,H46B,H46C),
 C47(H47A,H47B,H47C), C48(H48A,H48B,H48C), C51(H51A,H51B,H51C), C52(H52A,H52B,
 H52C), C53(H53A,H53B,H53C), C56(H56A,H56B,H56C), C57(H57A,H57B,H57C), C58(H58A,
 H58B,H58C), C61(H61A,H61B,H61C), C62(H62A,H62B,H62C), C63(H63A,H63B,H63C),
 C66(H66A,H66B,H66C), C67(H67A,H67B,H67C), C68(H68A,H68B,H68C), C79(H79A,H79B,
 H79C), C80(H80A,H80B,H80C), C81(H81A,H81B,H81C), C84(H84A,H84B,H84C), C85(H85A,
 H85B,H85C), C86(H86A,H86B,H86C), C89(H89A,H89B,H89C), C90(H90A,H90B,H90C),
 C91(H91A,H91B,H91C), C94(H94A,H94B,H94C), C95(H95A,H95B,H95C), C96(H96A,H96B,
 H96C), C99(H99A,H99B,H99C), C100(H10A,H10B,H10C), C101(H10D,H10E,H10F),
 C104(H10G,H10H,H10I), C105(H10J,H10K,H10L), C106(H10M,H10N,H10O), C109(H10P,
 H10Q,H10R), C110(H11A,H11B,H11C), C111(H11D,H11E,H11F), C114(H11G,H11H,H11I),
 C115(H11J,H11K,H11L), C116(H11M,H11N,H11O), C119(H11P,H11Q,H11R), C120(H12A,
 H12B,H12C), C121(H12D,H12E,H12F), C124(H12G,H12H,H12I), C125(H12J,H12K,H12L),
 C126(H12M,H12N,H12O), C129(H12P,H12Q,H12R), C130(H13A,H13B,H13C), C131(H13D,
 H13E,H13F), C134(H13G,H13H,H13I), C135(H13J,H13K,H13L), C136(H13M,H13N,H13O),
 C06B(H06A,H06B,H06C), C138(H13S,H13T,H13U), C142(H14A,H14B,H14C), C151(H15A,
 H15B,H15C), C148(H14D,H14E,H14F), C158(H15D,H15E,H15F), C162(H16D,H16E,H16F),
 C21A(H21D,H21E,H21F), C22A(H22D,H22E,H22F), C23A(H23D,H23E,H23F), C31A(H31D,
 H31E,H31F), C32A(H32D,H32E,H32F), C33A(H33D,H33E,H33F), C36A(H36D,H36E,H36F),
 C37A(H37D,H37E,H37F), C38A(H38D,H38E,H38F), C51A(H51D,H51E,H51F), C52A(H52D,
 H52E,H52F), C53A(H53D,H53E,H53F), C1B(H1BA,H1BB,H1BC), C1C(H1CA,H1CB,H1CC),
 C1D(H1DA,H1DB,H1DC), C79A(H79D,H79E,H79F), C80A(H80D,H80E,H80F), C81A(H81D,
 H81E,H81F)
9.e Aromatic/amide H refined with riding coordinates:
 C06N(H06N), C063(H063), C05Y(H05Y), C066(H066), C06I(H06I), C152(H152),
 C072(H072), C150(H150), C05X(H05X), C06E(H06E), C06P(H06P), C06T(H06T),
 C137(H137), C139(H139), C06Q(H06Q), C149(H149), C143(H143), C164(H164),
 C163(H163), C49(H49), C159(H159), C156(H156), C155(H155), C154(H154),
 C153(H153), C160(H160), C06O(H06O), C1A(H1AA), C05Z(H05Z), C0(H0), C146(H146),
 C211(H211), C145(H145), C235(H235), C144(H144)
9.f Fitted hexagon refined as free rotating group:
 C06Y(C06N,C063,C05Y,C066,C06I), C06Z(C152,C072,C150,C05X,C06E), C06K(C06P,
 C06T,C137,C139,C06Q), C147(C149,C143,C164,C163,C49), C157(C159,C156,C155,C154,
 C153), C06J(C160,C06O,C1A,C05Z,C0), C161(C146,C211,C145,C235,C144)
9.g Idealised Me refined with riding coordinates:
 C059(H05A,H05B,H05C), C05L(H05D,H05E,H05F), C061(H06D,H06F,H06G), C06V(H06H,
 H06J,H06K), C141(H14G,H14H,H14I)
;
_olex2_submission_special_instructions 'No special instructions were received'
_oxdiff_exptl_absorpt_empirical_details
;
Empirical correction (ABSPACK) includes:
- Absorption correction using spherical harmonics
- Frame scaling
;
_oxdiff_exptl_absorpt_empirical_full_max 1.283
_oxdiff_exptl_absorpt_empirical_full_min 0.725

loop_
_space_group_symop_operation_xyz
'x, y, z'
'-x, -y, -z'

loop_
_atom_site_label
_atom_site_type_symbol
_atom_site_fract_x
_atom_site_fract_y
_atom_site_fract_z
_atom_site_U_iso_or_equiv
_atom_site_adp_type
_atom_site_occupancy
_atom_site_site_symmetry_order
_atom_site_calc_flag
_atom_site_refinement_flags_posn
_atom_site_refinement_flags_adp
_atom_site_refinement_flags_occupancy
_atom_site_disorder_assembly
_atom_site_disorder_group
Ni1 Ni 0.73528(2) 0.97285(3) 0.62281(2) 0.04019(12) Uani 1 1 d . . . . .
Ni3 Ni 0.1859(2) 0.42908(16) 0.62838(7) 0.0530(7) Uani 0.908(18) 1 d . U P A 1
Cr1 Cr 0.89994(3) 1.02993(3) 0.71274(2) 0.03832(14) Uani 1 1 d . U . . .
Cr2 Cr 0.84067(3) 0.99001(2) 0.81495(2) 0.02764(11) Uani 1 1 d . U . . .
Cr3 Cr 0.68688(3) 0.97914(3) 0.86062(2) 0.02817(11) Uani 1 1 d . U . . .
Cr4 Cr 0.51354(3) 0.93599(2) 0.80467(2) 0.02597(11) Uani 1 1 d . U . . .
Cr5 Cr 0.41301(3) 0.95790(3) 0.70723(2) 0.02945(12) Uani 1 1 d . U . . .
Cr6 Cr 0.43061(2) 0.97124(2) 0.58573(2) 0.02337(10) Uani 1 1 d . U . . .
Ni2 Ni 0.500000 1.000000 0.500000 0.02219(11) Uani 1 2 d S U P . .
Cr8 Cr 0.35211(4) 0.43381(3) 0.69188(3) 0.05128(17) Uani 1 1 d . U . . .
Cr9 Cr 0.33241(4) 0.49706(4) 0.82280(3) 0.05614(19) Uani 1 1 d . U . . .
Cr10 Cr 0.22362(4) 0.57417(3) 0.88347(3) 0.04860(17) Uani 1 1 d . U . . .
Cr11 Cr 0.06452(4) 0.59296(3) 0.85069(2) 0.04678(16) Uani 1 1 d . U . . .
Cr12 Cr -0.02651(4) 0.60449(3) 0.74230(2) 0.05053(17) Uani 1 1 d . U . . .
Cr13 Cr -0.04204(3) 0.54726(2) 0.60561(2) 0.03195(12) Uani 1 1 d . U . . .
Ni4 Ni 0.000000 0.500000 0.500000 0.02978(13) Uani 1 2 d S U P . .
F1 F 0.82448(11) 1.03871(12) 0.67036(9) 0.0458(5) Uani 1 1 d . U . . .
F49 F 0.96779(13) 1.07462(13) 0.68758(11) 0.0601(7) Uani 1 1 d . U . . .
F3 F 0.82915(10) 0.98426(9) 0.74142(7) 0.0330(4) Uani 1 1 d . U . . .
F4 F 0.74915(9) 1.00530(9) 0.81662(7) 0.0292(4) Uani 1 1 d . U . . .
F5 F 0.61082(9) 0.94265(9) 0.79762(7) 0.0287(4) Uani 1 1 d . U . . .
F6 F 0.50297(9) 0.97454(8) 0.75270(7) 0.0280(4) Uani 1 1 d . U . . .
F7 F 0.45627(9) 0.94493(8) 0.64411(7) 0.0273(4) Uani 1 1 d . U . . .
F8 F 0.52643(9) 0.99518(8) 0.57566(7) 0.0280(4) Uani 1 1 d . U . . .
F9 F 0.41025(9) 0.99932(9) 0.52920(7) 0.0316(4) Uani 1 1 d . U . . .
F10 F 0.29401(15) 0.45693(13) 0.64788(11) 0.0604(7) Uani 1 1 d . U . . .
F50 F 0.40390(18) 0.41349(16) 0.63736(14) 0.0802(9) Uani 1 1 d . U . . .
F12 F 0.29518(13) 0.45383(10) 0.74723(9) 0.0472(5) Uani 1 1 d . U . . .
F13 F 0.26793(13) 0.54465(11) 0.82289(9) 0.0497(6) Uani 1 1 d . U . . .
F14 F 0.13393(13) 0.54954(10) 0.83425(8) 0.0462(5) Uani 1 1 d . U . . .
F15 F 0.05887(12) 0.60020(10) 0.78035(8) 0.0423(5) Uani 1 1 d . U . . .
F16 F -0.01924(12) 0.54389(9) 0.67674(8) 0.0394(5) Uani 1 1 d . U . . .
F17 F 0.03615(11) 0.52035(9) 0.58123(7) 0.0366(4) Uani 1 1 d . U . . .
F18 F -0.05942(12) 0.55110(9) 0.53582(8) 0.0397(5) Uani 1 1 d . U . . .
O1 O 0.78913(15) 0.90928(15) 0.61669(10) 0.0502(7) Uani 1 1 d D U . . .
O2 O 0.90207(14) 0.95385(14) 0.65907(10) 0.0458(6) Uani 1 1 d D U . . .
C9 C 0.8508(2) 0.9082(2) 0.62978(14) 0.0477(10) Uani 1 1 d D U . . .
C10 C 0.8681(2) 0.8473(2) 0.61189(19) 0.0700(15) Uani 1 1 d D U . . .
C11 C 0.8033(4) 0.7963(3) 0.5756(4) 0.159(5) Uani 1 1 d D U . . .
H11S H 0.763297 0.795371 0.594796 0.239 Uiso 1 1 calc R U . . .
H11T H 0.790749 0.803102 0.542002 0.239 Uiso 1 1 calc R U . . .
H11U H 0.814339 0.757650 0.566845 0.239 Uiso 1 1 calc R U . . .
C12 C 0.9325(4) 0.8524(4) 0.5860(3) 0.114(3) Uani 1 1 d D U . . .
H12S H 0.972075 0.885825 0.611210 0.171 Uiso 1 1 calc R U . . .
H12T H 0.945556 0.814628 0.577334 0.171 Uiso 1 1 calc R U . . .
H12U H 0.921967 0.860079 0.552491 0.171 Uiso 1 1 calc R U . . .
C13 C 0.8870(4) 0.8351(3) 0.6641(3) 0.0857(17) Uani 1 1 d D U . . .
H13P H 0.845838 0.831510 0.681950 0.129 Uiso 1 1 calc R U . . .
H13Q H 0.900307 0.797379 0.654796 0.129 Uiso 1 1 calc R U . . .
H13R H 0.926952 0.868542 0.688816 0.129 Uiso 1 1 calc R U . . .
O3 O 0.97885(12) 1.02197(12) 0.76115(10) 0.0395(6) Uani 1 1 d D U . . .
O4 O 0.93037(12) 0.97150(12) 0.81148(9) 0.0353(5) Uani 1 1 d D U . . .
C14 C 0.98097(17) 0.99249(16) 0.79162(13) 0.0328(7) Uani 1 1 d D U . . .
C15 C 1.05277(18) 0.98397(18) 0.80883(15) 0.0403(8) Uani 1 1 d D U . . .
C16 C 1.0906(2) 0.9715(2) 0.76071(18) 0.0543(11) Uani 1 1 d D U . . .
H16A H 1.096873 1.005129 0.747582 0.082 Uiso 1 1 calc R U . . .
H16B H 1.137219 0.967412 0.772139 0.082 Uiso 1 1 calc R U . . .
H16C H 1.062185 0.934059 0.731445 0.082 Uiso 1 1 calc R U . . .
C17 C 1.0423(2) 0.9323(2) 0.83016(18) 0.0489(10) Uani 1 1 d D U . . .
H17A H 1.017900 0.941120 0.861061 0.073 Uiso 1 1 calc R U . . .
H17B H 1.013632 0.894677 0.801217 0.073 Uiso 1 1 calc R U . . .
H17C H 1.088666 0.928030 0.841910 0.073 Uiso 1 1 calc R U . . .
C18 C 1.0944(2) 1.0431(2) 0.85487(19) 0.0581(11) Uani 1 1 d D U . . .
H18A H 1.068963 1.050011 0.885244 0.087 Uiso 1 1 calc R U . . .
H18B H 1.141603 1.040632 0.867174 0.087 Uiso 1 1 calc R U . . .
H18C H 1.099477 1.076626 0.841698 0.087 Uiso 1 1 calc R U . . .
O5 O 0.90143(15) 1.10644(13) 0.77201(11) 0.0459(6) Uani 1 1 d D U . . .
O6 O 0.88617(13) 1.07666(12) 0.84238(10) 0.0376(5) Uani 1 1 d D U . . .
C19 C 0.8987(2) 1.11591(18) 0.82151(16) 0.0456(9) Uani 1 1 d D U . . .
C20 C 0.9236(6) 1.1820(4) 0.8634(4) 0.066(3) Uani 0.622(10) 1 d D U P B 1
C21 C 0.9263(10) 1.2266(7) 0.8337(7) 0.113(5) Uani 0.622(10) 1 d D U P B 1
H21A H 0.879291 1.218070 0.812178 0.169 Uiso 0.622(10) 1 calc R U P B 1
H21B H 0.940585 1.267975 0.860445 0.169 Uiso 0.622(10) 1 calc R U P B 1
H21C H 0.960874 1.222183 0.809624 0.169 Uiso 0.622(10) 1 calc R U P B 1
C22 C 0.9961(6) 1.1948(5) 0.8969(4) 0.107(4) Uani 0.622(10) 1 d D U P B 1
H22A H 1.031064 1.191934 0.873044 0.161 Uiso 0.622(10) 1 calc R U P B 1
H22B H 1.009615 1.235615 0.924599 0.161 Uiso 0.622(10) 1 calc R U P B 1
H22C H 0.994439 1.165278 0.914574 0.161 Uiso 0.622(10) 1 calc R U P B 1
C23 C 0.8711(10) 1.1871(9) 0.9023(7) 0.130(7) Uani 0.622(10) 1 d D U P B 1
H23A H 0.823457 1.178970 0.881788 0.195 Uiso 0.622(10) 1 calc R U P B 1
H23B H 0.870446 1.157565 0.919929 0.195 Uiso 0.622(10) 1 calc R U P B 1
H23C H 0.885622 1.227903 0.929954 0.195 Uiso 0.622(10) 1 calc R U P B 1
O7 O 0.85587(12) 0.99583(12) 0.89090(9) 0.0336(5) Uani 1 1 d D U . . .
O8 O 0.76273(12) 1.01840(12) 0.92476(9) 0.0358(5) Uani 1 1 d D U . . .
C24 C 0.82565(16) 1.01588(16) 0.92979(12) 0.0313(7) Uani 1 1 d D U . . .
C25 C 0.86732(19) 1.03527(19) 0.98742(14) 0.0432(9) Uani 1 1 d D U . . .
C26 C 0.9464(2) 1.0579(3) 0.98874(18) 0.0652(14) Uani 1 1 d D U . . .
H26A H 0.956172 1.094221 0.979395 0.098 Uiso 1 1 calc R U . . .
H26B H 0.972866 1.067623 1.025295 0.098 Uiso 1 1 calc R U . . .
H26C H 0.961245 1.026473 0.962394 0.098 Uiso 1 1 calc R U . . .
C27 C 0.8512(4) 0.9794(3) 1.0017(3) 0.106(3) Uani 1 1 d D U . . .
H27A H 0.800063 0.965344 1.000667 0.159 Uiso 1 1 calc R U . . .
H27B H 0.865638 0.947709 0.975375 0.159 Uiso 1 1 calc R U . . .
H27C H 0.877260 0.988859 1.038276 0.159 Uiso 1 1 calc R U . . .
C28 C 0.8448(3) 1.0865(3) 1.02584(17) 0.0742(16) Uani 1 1 d D U . . .
H28A H 0.856421 1.121632 1.014815 0.111 Uiso 1 1 calc R U . . .
H28B H 0.793457 1.073289 1.024329 0.111 Uiso 1 1 calc R U . . .
H28C H 0.869944 1.097552 1.063058 0.111 Uiso 1 1 calc R U . . .
O9 O 0.79208(12) 0.90316(11) 0.79064(10) 0.0349(5) Uani 1 1 d D U . . .
O10 O 0.70915(12) 0.90194(11) 0.84198(9) 0.0324(5) Uani 1 1 d D U . . .
C29 C 0.74432(18) 0.87654(15) 0.80969(13) 0.0341(7) Uani 1 1 d D U . . .
C30 C 0.7307(4) 0.8081(3) 0.7927(3) 0.0563(18) Uani 0.765(10) 1 d D U P C 1
C31 C 0.6923(4) 0.7807(3) 0.7332(3) 0.082(3) Uani 0.765(10) 1 d D U P C 1
H31A H 0.646637 0.789679 0.730515 0.124 Uiso 0.765(10) 1 calc R U P C 1
H31B H 0.721577 0.798152 0.711337 0.124 Uiso 0.765(10) 1 calc R U P C 1
H31C H 0.684172 0.736877 0.719660 0.124 Uiso 0.765(10) 1 calc R U P C 1
C32 C 0.8009(4) 0.7940(3) 0.7962(4) 0.100(3) Uani 0.765(10) 1 d D U P C 1
H32A H 0.792329 0.750247 0.785378 0.150 Uiso 0.765(10) 1 calc R U P C 1
H32B H 0.828220 0.808431 0.771818 0.150 Uiso 0.765(10) 1 calc R U P C 1
H32C H 0.827595 0.814175 0.833640 0.150 Uiso 0.765(10) 1 calc R U P C 1
C33 C 0.6821(8) 0.7842(5) 0.8273(5) 0.143(6) Uani 0.765(10) 1 d D U P C 1
H33A H 0.637612 0.794828 0.823336 0.215 Uiso 0.765(10) 1 calc R U P C 1
H33B H 0.671761 0.740203 0.815073 0.215 Uiso 0.765(10) 1 calc R U P C 1
H33C H 0.705843 0.802410 0.865606 0.215 Uiso 0.765(10) 1 calc R U P C 1
O11 O 0.62862(12) 0.95169(12) 0.90798(9) 0.0366(5) Uani 1 1 d D U . . .
O12 O 0.52269(12) 0.89527(11) 0.85604(9) 0.0332(5) Uani 1 1 d D U . . .
C34 C 0.56995(17) 0.91235(17) 0.89791(13) 0.0340(7) Uani 1 1 d D U . . .
C35 C 0.5509(6) 0.8909(7) 0.9444(5) 0.059(4) Uani 0.42(2) 1 d D U P D 1
C36 C 0.5208(11) 0.9417(10) 0.9816(8) 0.086(5) Uani 0.42(2) 1 d D U P D 1
H36A H 0.558539 0.980136 0.996993 0.129 Uiso 0.42(2) 1 calc R U P D 1
H36B H 0.481270 0.946282 0.959632 0.129 Uiso 0.42(2) 1 calc R U P D 1
H36C H 0.503989 0.929920 1.011211 0.129 Uiso 0.42(2) 1 calc R U P D 1
C37 C 0.4861(10) 0.8363(9) 0.9250(6) 0.089(6) Uani 0.42(2) 1 d D U P D 1
H37A H 0.449240 0.842914 0.902127 0.134 Uiso 0.42(2) 1 calc R U P D 1
H37B H 0.498990 0.800470 0.903821 0.134 Uiso 0.42(2) 1 calc R U P D 1
H37C H 0.468007 0.830094 0.956444 0.134 Uiso 0.42(2) 1 calc R U P D 1
C38 C 0.6184(3) 0.8964(3) 0.9807(2) 0.0880(18) Uani 0.42(2) 1 d D U P D 1
H38A H 0.652936 0.935486 0.987954 0.132 Uiso 0.42(2) 1 calc R U P D 1
H38B H 0.607343 0.893397 1.015160 0.132 Uiso 0.42(2) 1 calc R U P D 1
H38C H 0.638326 0.863773 0.962536 0.132 Uiso 0.42(2) 1 calc R U P D 1
O13 O 0.66082(12) 1.05452(11) 0.87721(9) 0.0349(5) Uani 1 1 d D U . . .
O14 O 0.54229(12) 1.01742(11) 0.86079(9) 0.0319(5) Uani 1 1 d D U . . .
C39 C 0.59876(17) 1.06021(16) 0.87410(12) 0.0321(7) Uani 1 1 d D U . . .
C40 C 0.59334(19) 1.12389(17) 0.88606(15) 0.0400(8) Uani 1 1 d D U . . .
C41 C 0.6105(4) 1.1383(3) 0.8358(2) 0.0783(17) Uani 1 1 d D U . . .
H41A H 0.575809 1.109327 0.803528 0.117 Uiso 1 1 calc R U . . .
H41B H 0.608330 1.179325 0.840753 0.117 Uiso 1 1 calc R U . . .
H41C H 0.658293 1.135623 0.831011 0.117 Uiso 1 1 calc R U . . .
C42 C 0.6444(3) 1.1666(3) 0.9371(3) 0.095(2) Uani 1 1 d D U . . .
H42A H 0.640488 1.207537 0.944513 0.143 Uiso 1 1 calc R U . . .
H42B H 0.633114 1.154075 0.967605 0.143 Uiso 1 1 calc R U . . .
H42C H 0.692914 1.166062 0.932707 0.143 Uiso 1 1 calc R U . . .
C43 C 0.5172(2) 1.1253(2) 0.8900(2) 0.0634(12) Uani 1 1 d D U . . .
H43A H 0.485140 1.096979 0.856119 0.095 Uiso 1 1 calc R U . . .
H43B H 0.503566 1.113595 0.920440 0.095 Uiso 1 1 calc R U . . .
H43C H 0.513916 1.166216 0.896131 0.095 Uiso 1 1 calc R U . . .
O15 O 0.41776(11) 0.92945(11) 0.81940(9) 0.0310(5) Uani 1 1 d D U . . .
O16 O 0.36739(13) 0.97293(13) 0.77054(10) 0.0403(6) Uani 1 1 d D U . . .
C44 C 0.37131(16) 0.95292(16) 0.80828(12) 0.0293(6) Uani 1 1 d D U . . .
C45 C 0.31220(17) 0.95467(16) 0.84112(13) 0.0328(7) Uani 1 1 d D U . . .
C46 C 0.2994(2) 1.01691(18) 0.85580(16) 0.0430(8) Uani 1 1 d D U . . .
H46A H 0.261454 1.018526 0.876969 0.065 Uiso 1 1 calc R U . . .
H46B H 0.343138 1.048250 0.877419 0.065 Uiso 1 1 calc R U . . .
H46C H 0.285534 1.023750 0.822409 0.065 Uiso 1 1 calc R U . . .
C47 C 0.3321(2) 0.9423(2) 0.89258(15) 0.0434(9) Uani 1 1 d D U . . .
H47A H 0.293581 0.943598 0.913212 0.065 Uiso 1 1 calc R U . . .
H47B H 0.339749 0.902308 0.882548 0.065 Uiso 1 1 calc R U . . .
H47C H 0.375771 0.973121 0.914985 0.065 Uiso 1 1 calc R U . . .
C48 C 0.24582(19) 0.90581(19) 0.80417(17) 0.0446(9) Uani 1 1 d D U . . .
H48A H 0.206113 0.905214 0.823663 0.067 Uiso 1 1 calc R U . . .
H48B H 0.233840 0.914580 0.771489 0.067 Uiso 1 1 calc R U . . .
H48C H 0.254968 0.866351 0.793689 0.067 Uiso 1 1 calc R U . . .
O17 O 0.48167(11) 0.85736(11) 0.74538(9) 0.0307(5) Uani 1 1 d D U . . .
O18 O 0.39455(12) 0.87132(11) 0.69516(9) 0.0333(5) Uani 1 1 d D U . . .
C165 C 0.42994(17) 0.83896(15) 0.70659(13) 0.0311(7) Uani 1 1 d D U . . .
C50 C 0.4032(6) 0.7721(4) 0.6736(4) 0.050(3) Uani 0.581(18) 1 d D U P E 1
C51 C 0.4681(6) 0.7522(6) 0.6585(6) 0.075(4) Uani 0.581(18) 1 d D U P E 1
H51A H 0.453382 0.708788 0.636917 0.112 Uiso 0.581(18) 1 calc R U P E 1
H51B H 0.491131 0.774538 0.637200 0.112 Uiso 0.581(18) 1 calc R U P E 1
H51C H 0.501470 0.760340 0.691728 0.112 Uiso 0.581(18) 1 calc R U P E 1
C52 C 0.3660(8) 0.7435(6) 0.7103(6) 0.076(4) Uani 0.581(18) 1 d D U P E 1
H52A H 0.347342 0.699663 0.691014 0.115 Uiso 0.581(18) 1 calc R U P E 1
H52B H 0.400039 0.751950 0.743305 0.115 Uiso 0.581(18) 1 calc R U P E 1
H52C H 0.326861 0.760302 0.720235 0.115 Uiso 0.581(18) 1 calc R U P E 1
C53 C 0.3503(7) 0.7619(4) 0.6236(4) 0.073(4) Uani 0.581(18) 1 d D U P E 1
H53A H 0.332629 0.718529 0.601867 0.109 Uiso 0.581(18) 1 calc R U P E 1
H53B H 0.310499 0.777085 0.634806 0.109 Uiso 0.581(18) 1 calc R U P E 1
H53C H 0.373733 0.783329 0.601732 0.109 Uiso 0.581(18) 1 calc R U P E 1
O19 O 0.31842(12) 0.93745(15) 0.66550(10) 0.0462(7) Uani 1 1 d D U . . .
O20 O 0.32881(12) 0.94758(14) 0.58670(10) 0.0438(6) Uani 1 1 d D U . . .
C54 C 0.29290(15) 0.93525(15) 0.61966(12) 0.0286(6) Uani 1 1 d D U . . .
C55 C 0.21248(17) 0.91543(18) 0.60252(14) 0.0376(8) Uani 1 1 d D U . . .
C56 C 0.1919(2) 0.9594(3) 0.5788(2) 0.0649(14) Uani 1 1 d D U . . .
H56A H 0.205233 0.999784 0.607114 0.097 Uiso 1 1 calc R U . . .
H56B H 0.216664 0.960636 0.548761 0.097 Uiso 1 1 calc R U . . .
H56C H 0.140455 0.945919 0.565328 0.097 Uiso 1 1 calc R U . . .
C57 C 0.1922(3) 0.8530(2) 0.5594(2) 0.0766(16) Uani 1 1 d D U . . .
H57A H 0.216335 0.854134 0.529015 0.115 Uiso 1 1 calc R U . . .
H57B H 0.206487 0.825252 0.574874 0.115 Uiso 1 1 calc R U . . .
H57C H 0.140705 0.838964 0.546371 0.115 Uiso 1 1 calc R U . . .
C58 C 0.1764(2) 0.9156(2) 0.65026(17) 0.0529(11) Uani 1 1 d D U . . .
H58A H 0.190405 0.956676 0.677592 0.079 Uiso 1 1 calc R U . . .
H58B H 0.124723 0.902051 0.637817 0.079 Uiso 1 1 calc R U . . .
H58C H 0.190506 0.888339 0.666320 0.079 Uiso 1 1 calc R U . . .
O21 O 0.42947(15) 1.04333(12) 0.71891(10) 0.0413(6) Uani 1 1 d D U . . .
O22 O 0.43962(16) 1.05159(11) 0.63891(10) 0.0413(6) Uani 1 1 d D U . . .
C59 C 0.43407(18) 1.07210(15) 0.68732(13) 0.0317(7) Uani 1 1 d D U . . .
C60 C 0.4336(3) 1.13747(18) 0.70980(16) 0.0515(10) Uani 1 1 d D U . . .
C61 C 0.4045(4) 1.1514(3) 0.7625(2) 0.096(2) Uani 1 1 d D U . . .
H61A H 0.404739 1.193823 0.776083 0.145 Uiso 1 1 calc R U . . .
H61B H 0.355729 1.125369 0.755460 0.145 Uiso 1 1 calc R U . . .
H61C H 0.434283 1.143863 0.789737 0.145 Uiso 1 1 calc R U . . .
C62 C 0.3883(3) 1.1498(3) 0.6671(2) 0.0712(15) Uani 1 1 d D U . . .
H62A H 0.387627 1.191964 0.681262 0.107 Uiso 1 1 calc R U . . .
H62B H 0.408501 1.142233 0.634006 0.107 Uiso 1 1 calc R U . . .
H62C H 0.339720 1.123038 0.658655 0.107 Uiso 1 1 calc R U . . .
C63 C 0.5103(3) 1.1762(2) 0.7196(2) 0.0769(16) Uani 1 1 d D U . . .
H63A H 0.512426 1.219072 0.734233 0.115 Uiso 1 1 calc R U . . .
H63B H 0.540190 1.167220 0.745708 0.115 Uiso 1 1 calc R U . . .
H63C H 0.527503 1.167252 0.685201 0.115 Uiso 1 1 calc R U . . .
O23 O 0.41740(14) 0.89007(11) 0.53486(10) 0.0376(5) Uani 1 1 d D U . . .
O24 O 0.46469(13) 0.90986(10) 0.46685(9) 0.0342(5) Uani 1 1 d D U . . .
C64 C 0.4322(2) 0.87471(15) 0.48740(14) 0.0364(7) Uani 1 1 d D U . . .
C65 C 0.4070(2) 0.80690(16) 0.45420(16) 0.0481(9) Uani 1 1 d D U . . .
C66 C 0.3263(3) 0.7853(2) 0.4496(2) 0.0630(12) Uani 1 1 d D U . . .
H66A H 0.315040 0.793495 0.486040 0.095 Uiso 1 1 calc R U . . .
H66B H 0.303531 0.806921 0.431200 0.095 Uiso 1 1 calc R U . . .
H66C H 0.308800 0.741844 0.428543 0.095 Uiso 1 1 calc R U . . .
C67 C 0.4414(3) 0.7738(2) 0.4839(3) 0.0778(16) Uani 1 1 d D U . . .
H67A H 0.428731 0.782085 0.519945 0.117 Uiso 1 1 calc R U . . .
H67B H 0.424385 0.730292 0.462984 0.117 Uiso 1 1 calc R U . . .
H67C H 0.493084 0.787849 0.487872 0.117 Uiso 1 1 calc R U . . .
C68 C 0.4259(3) 0.7948(2) 0.3982(2) 0.0797(18) Uani 1 1 d D U . . .
H68A H 0.403428 0.816310 0.379550 0.119 Uiso 1 1 calc R U . . .
H68B H 0.477554 0.808845 0.401833 0.119 Uiso 1 1 calc R U . . .
H68C H 0.408855 0.751287 0.376945 0.119 Uiso 1 1 calc R U . . .
O25 O 0.18425(19) 0.35158(16) 0.64473(14) 0.0670(9) Uani 1 1 d D U . . .
O26 O 0.29454(18) 0.34907(14) 0.66536(14) 0.0604(8) Uani 1 1 d D U . . .
C77 C 0.2284(3) 0.3257(2) 0.6537(2) 0.0591(11) Uani 1 1 d D U . . .
C78 C 0.1951(7) 0.2578(4) 0.6421(6) 0.074(3) Uani 0.55(2) 1 d D U P F 1
C79 C 0.1294(10) 0.2526(12) 0.6690(10) 0.125(8) Uani 0.55(2) 1 d D U P F 1
H79A H 0.144159 0.273920 0.708404 0.187 Uiso 0.55(2) 1 calc R U P F 1
H79B H 0.096726 0.270678 0.654487 0.187 Uiso 0.55(2) 1 calc R U P F 1
H79C H 0.105358 0.209918 0.661141 0.187 Uiso 0.55(2) 1 calc R U P F 1
C80 C 0.1755(12) 0.2259(6) 0.5817(5) 0.112(6) Uani 0.55(2) 1 d D U P F 1
H80A H 0.139748 0.241110 0.566840 0.168 Uiso 0.55(2) 1 calc R U P F 1
H80B H 0.217820 0.233424 0.565688 0.168 Uiso 0.55(2) 1 calc R U P F 1
H80C H 0.156021 0.182436 0.573060 0.168 Uiso 0.55(2) 1 calc R U P F 1
C81 C 0.2502(9) 0.2376(7) 0.6693(10) 0.114(6) Uani 0.55(2) 1 d D U P F 1
H81A H 0.260478 0.260168 0.708597 0.171 Uiso 0.55(2) 1 calc R U P F 1
H81B H 0.231983 0.194306 0.662095 0.171 Uiso 0.55(2) 1 calc R U P F 1
H81C H 0.293781 0.245294 0.654723 0.171 Uiso 0.55(2) 1 calc R U P F 1
O27 O 0.41627(19) 0.41179(17) 0.74019(15) 0.0693(9) Uani 1 1 d D U . . .
O28 O 0.3936(2) 0.4472(2) 0.82388(15) 0.0820(11) Uani 1 1 d D U . . .
C82 C 0.4218(3) 0.4171(2) 0.7896(2) 0.0601(12) Uani 1 1 d D U . . .
C83 C 0.4707(4) 0.3861(3) 0.8106(2) 0.098(2) Uani 1 1 d D U . . .
C84 C 0.4947(5) 0.3452(4) 0.7640(3) 0.148(4) Uani 1 1 d D U . . .
H84A H 0.522361 0.369301 0.745938 0.222 Uiso 1 1 calc R U . . .
H84B H 0.524149 0.324407 0.778036 0.222 Uiso 1 1 calc R U . . .
H84C H 0.453030 0.315243 0.737920 0.222 Uiso 1 1 calc R U . . .
C85 C 0.4281(6) 0.3475(4) 0.8376(4) 0.172(4) Uani 1 1 d D U . . .
H85A H 0.412026 0.373240 0.868015 0.258 Uiso 1 1 calc R U . . .
H85B H 0.386852 0.317551 0.811113 0.258 Uiso 1 1 calc R U . . .
H85C H 0.457971 0.326715 0.851229 0.258 Uiso 1 1 calc R U . . .
C86 C 0.5315(5) 0.4356(4) 0.8522(4) 0.181(6) Uani 1 1 d D U . . .
H86A H 0.512578 0.460490 0.881250 0.272 Uiso 1 1 calc R U . . .
H86B H 0.563094 0.417449 0.867749 0.272 Uiso 1 1 calc R U . . .
H86C H 0.558200 0.460911 0.834609 0.272 Uiso 1 1 calc R U . . .
O29 O 0.4162(2) 0.51702(16) 0.72079(16) 0.0702(9) Uani 1 1 d D U . . .
O30 O 0.40498(19) 0.55616(17) 0.80658(15) 0.0705(9) Uani 1 1 d D U . . .
C87 C 0.4291(3) 0.5580(2) 0.7649(2) 0.0604(11) Uani 1 1 d D U . . .
C88 C 0.4830(4) 0.6192(3) 0.7729(3) 0.0918(19) Uani 1 1 d D U . . .
C89 C 0.4477(5) 0.6688(3) 0.7937(3) 0.134(3) Uani 1 1 d D U . . .
H89A H 0.406062 0.661822 0.766613 0.201 Uiso 1 1 calc R U . . .
H89B H 0.432888 0.668477 0.827815 0.201 Uiso 1 1 calc R U . . .
H89C H 0.481459 0.708018 0.799999 0.201 Uiso 1 1 calc R U . . .
C90 C 0.5035(5) 0.6194(3) 0.7196(3) 0.142(4) Uani 1 1 d D U . . .
H90A H 0.461136 0.613598 0.693666 0.213 Uiso 1 1 calc R U . . .
H90B H 0.537972 0.658212 0.725482 0.213 Uiso 1 1 calc R U . . .
H90C H 0.524748 0.586629 0.704923 0.213 Uiso 1 1 calc R U . . .
C91 C 0.5470(4) 0.6281(5) 0.8131(4) 0.167(5) Uani 1 1 d D U . . .
H91A H 0.532935 0.627869 0.847447 0.250 Uiso 1 1 calc R U . . .
H91B H 0.568392 0.595317 0.798729 0.250 Uiso 1 1 calc R U . . .
H91C H 0.581615 0.666900 0.819289 0.250 Uiso 1 1 calc R U . . .
O31 O 0.3770(2) 0.5438(2) 0.89969(15) 0.0816(11) Uani 1 1 d D U . . .
O32 O 0.3130(2) 0.60449(16) 0.93429(13) 0.0673(9) Uani 1 1 d D U . . .
C92 C 0.3683(3) 0.5894(3) 0.93519(19) 0.0701(13) Uani 1 1 d D U . . .
C93 C 0.4311(3) 0.6317(3) 0.9822(2) 0.0912(18) Uani 1 1 d D U . . .
C94 C 0.4823(4) 0.5966(5) 0.9892(3) 0.143(4) Uani 1 1 d D U . . .
H94A H 0.499943 0.582403 0.955355 0.215 Uiso 1 1 calc R U . . .
H94B H 0.522285 0.622842 1.018837 0.215 Uiso 1 1 calc R U . . .
H94C H 0.457887 0.561886 0.997806 0.215 Uiso 1 1 calc R U . . .
C95 C 0.4037(4) 0.6537(4) 1.0341(2) 0.105(2) Uani 1 1 d D U . . .
H95A H 0.370473 0.676414 1.029437 0.157 Uiso 1 1 calc R U . . .
H95B H 0.379195 0.619024 1.042810 0.157 Uiso 1 1 calc R U . . .
H95C H 0.443593 0.679981 1.063842 0.157 Uiso 1 1 calc R U . . .
C96 C 0.4657(6) 0.6840(4) 0.9647(3) 0.184(6) Uani 1 1 d D U . . .
H96A H 0.482872 0.668090 0.930945 0.276 Uiso 1 1 calc R U . . .
H96B H 0.430683 0.704627 0.958667 0.276 Uiso 1 1 calc R U . . .
H96C H 0.505733 0.712616 0.993286 0.276 Uiso 1 1 calc R U . . .
O33 O 0.2573(2) 0.43882(16) 0.83818(15) 0.0689(9) Uani 1 1 d D U . . .
O34 O 0.19789(19) 0.49413(13) 0.88901(12) 0.0568(8) Uani 1 1 d D U . . .
C97 C 0.2071(3) 0.4447(2) 0.86246(18) 0.0567(11) Uani 1 1 d D U . . .
C98 C 0.1509(3) 0.3869(2) 0.8582(2) 0.0764(15) Uani 1 1 d D U . . .
C99 C 0.0984(5) 0.3713(5) 0.8073(4) 0.168(5) Uani 1 1 d D U . . .
H99A H 0.123118 0.367363 0.776533 0.252 Uiso 1 1 calc R U . . .
H99B H 0.062534 0.332974 0.800531 0.252 Uiso 1 1 calc R U . . .
H99C H 0.075311 0.403324 0.811550 0.252 Uiso 1 1 calc R U . . .
C100 C 0.1866(5) 0.3355(3) 0.8500(4) 0.136(3) Uani 1 1 d D U . . .
H10A H 0.206084 0.328847 0.816565 0.204 Uiso 1 1 calc R U . . .
H10B H 0.224934 0.346935 0.881065 0.204 Uiso 1 1 calc R U . . .
H10C H 0.151199 0.298354 0.847018 0.204 Uiso 1 1 calc R U . . .
C101 C 0.1229(5) 0.3946(3) 0.9087(3) 0.122(3) Uani 1 1 d D U . . .
H10D H 0.161928 0.404631 0.938982 0.183 Uiso 1 1 calc R U . . .
H10E H 0.100499 0.427275 0.915834 0.183 Uiso 1 1 calc R U . . .
H10F H 0.087722 0.356926 0.904815 0.183 Uiso 1 1 calc R U . . .
O35 O 0.1842(2) 0.60301(14) 0.94873(11) 0.0587(8) Uani 1 1 d D U . . .
O36 O 0.06801(19) 0.58528(15) 0.92185(11) 0.0604(8) Uani 1 1 d D U . . .
C102 C 0.1215(3) 0.5964(2) 0.95701(16) 0.0563(11) Uani 1 1 d D U . . .
C103 C 0.1103(3) 0.6023(2) 1.01464(17) 0.0694(14) Uani 1 1 d D U . . .
C104 C 0.1015(5) 0.5382(3) 1.0160(2) 0.106(3) Uani 1 1 d D U . . .
H10G H 0.144755 0.526509 1.008988 0.159 Uiso 1 1 calc R U . . .
H10H H 0.093151 0.538197 1.051814 0.159 Uiso 1 1 calc R U . . .
H10I H 0.060990 0.509312 0.987968 0.159 Uiso 1 1 calc R U . . .
C105 C 0.1754(4) 0.6465(3) 1.0558(2) 0.102(2) Uani 1 1 d D U . . .
H10J H 0.217334 0.633093 1.047636 0.153 Uiso 1 1 calc R U . . .
H10K H 0.181921 0.686699 1.053773 0.153 Uiso 1 1 calc R U . . .
H10L H 0.168982 0.648391 1.092410 0.153 Uiso 1 1 calc R U . . .
C106 C 0.0442(3) 0.6209(3) 1.0253(2) 0.0785(16) Uani 1 1 d D U . . .
H10M H 0.003287 0.591399 0.998095 0.118 Uiso 1 1 calc R U . . .
H10N H 0.036685 0.622513 1.061701 0.118 Uiso 1 1 calc R U . . .
H10O H 0.049623 0.660821 1.023064 0.118 Uiso 1 1 calc R U . . .
O37 O 0.24487(17) 0.65281(13) 0.87513(12) 0.0521(7) Uani 1 1 d D U . . .
O38 O 0.13953(16) 0.67035(12) 0.87871(11) 0.0480(6) Uani 1 1 d D U . . .
C107 C 0.2035(2) 0.68493(17) 0.87565(15) 0.0465(9) Uani 1 1 d D U . . .
C108 C 0.2355(2) 0.74703(18) 0.87273(16) 0.0517(10) Uani 1 1 d D U . . .
C109 C 0.2793(4) 0.7860(3) 0.9284(2) 0.104(3) Uani 1 1 d D U . . .
H10P H 0.249051 0.786793 0.955714 0.156 Uiso 1 1 calc R U . . .
H10Q H 0.317709 0.769284 0.936195 0.156 Uiso 1 1 calc R U . . .
H10R H 0.299530 0.827124 0.929549 0.156 Uiso 1 1 calc R U . . .
C110 C 0.1740(3) 0.7739(3) 0.8619(3) 0.0875(18) Uani 1 1 d D U . . .
H11A H 0.147629 0.778307 0.891793 0.131 Uiso 1 1 calc R U . . .
H11B H 0.193827 0.813509 0.859584 0.131 Uiso 1 1 calc R U . . .
H11C H 0.141911 0.746696 0.827652 0.131 Uiso 1 1 calc R U . . .
C111 C 0.2735(5) 0.7412(3) 0.8270(3) 0.126(3) Uani 1 1 d D U . . .
H11D H 0.240345 0.715121 0.792912 0.190 Uiso 1 1 calc R U . . .
H11E H 0.293621 0.781213 0.825543 0.190 Uiso 1 1 calc R U . . .
H11F H 0.311801 0.723374 0.832188 0.190 Uiso 1 1 calc R U . . .
O39 O -0.00200(18) 0.64001(16) 0.87388(11) 0.0612(8) Uani 1 1 d D U . . .
O40 O -0.0347(2) 0.66835(18) 0.80646(12) 0.0783(11) Uani 1 1 d D U . . .
C112 C -0.0269(3) 0.6740(3) 0.85508(17) 0.0694(14) Uani 1 1 d D U . . .
C113 C -0.0531(3) 0.7230(3) 0.8932(2) 0.095(2) Uani 1 1 d D U . . .
C114 C -0.0121(4) 0.7441(3) 0.9496(2) 0.111(3) Uani 1 1 d D U . . .
H11G H 0.038556 0.759404 0.949873 0.166 Uiso 1 1 calc R U . . .
H11H H -0.028205 0.776470 0.973553 0.166 Uiso 1 1 calc R U . . .
H11I H -0.019799 0.710355 0.962602 0.166 Uiso 1 1 calc R U . . .
C115 C -0.1321(4) 0.6976(4) 0.8831(4) 0.140(4) Uani 1 1 d D U . . .
H11J H -0.151459 0.685719 0.844335 0.210 Uiso 1 1 calc R U . . .
H11K H -0.144113 0.662157 0.893621 0.210 Uiso 1 1 calc R U . . .
H11L H -0.152519 0.728273 0.904573 0.210 Uiso 1 1 calc R U . . .
C116 C -0.0374(5) 0.7791(3) 0.8766(3) 0.121(3) Uani 1 1 d D U . . .
H11M H -0.063070 0.768071 0.839487 0.181 Uiso 1 1 calc R U . . .
H11N H -0.053006 0.810992 0.901672 0.181 Uiso 1 1 calc R U . . .
H11O H 0.013704 0.793807 0.877993 0.181 Uiso 1 1 calc R U . . .
O41 O -0.01252(18) 0.51718(15) 0.81970(12) 0.0598(8) Uani 1 1 d D U . . .
O42 O -0.08236(18) 0.54067(17) 0.76273(12) 0.0659(9) Uani 1 1 d D U . . .
C117 C -0.0694(3) 0.5070(2) 0.78679(17) 0.0642(13) Uani 1 1 d D U . . .
C118 C -0.1244(6) 0.4472(5) 0.7798(5) 0.106(5) Uani 0.591(12) 1 d D U P G 1
C119 C -0.1546(10) 0.4106(7) 0.7196(4) 0.140(8) Uani 0.591(12) 1 d D U P G 1
H11P H -0.116478 0.399780 0.701100 0.210 Uiso 0.591(12) 1 calc R U P G 1
H11Q H -0.191232 0.373689 0.715755 0.210 Uiso 0.591(12) 1 calc R U P G 1
H11R H -0.175593 0.434736 0.703274 0.210 Uiso 0.591(12) 1 calc R U P G 1
C120 C -0.0977(9) 0.4056(6) 0.8044(6) 0.143(6) Uani 0.591(12) 1 d D U P G 1
H12A H -0.077809 0.427744 0.843153 0.214 Uiso 0.591(12) 1 calc R U P G 1
H12B H -0.137341 0.370398 0.799833 0.214 Uiso 0.591(12) 1 calc R U P G 1
H12C H -0.060860 0.392098 0.785685 0.214 Uiso 0.591(12) 1 calc R U P G 1
C121 C -0.1814(8) 0.4657(8) 0.8114(7) 0.172(8) Uani 0.591(12) 1 d D U P G 1
H12D H -0.159612 0.489073 0.849763 0.258 Uiso 0.591(12) 1 calc R U P G 1
H12E H -0.202630 0.490512 0.796136 0.258 Uiso 0.591(12) 1 calc R U P G 1
H12F H -0.218269 0.429465 0.808617 0.258 Uiso 0.591(12) 1 calc R U P G 1
O43 O -0.1170(2) 0.6079(2) 0.70939(12) 0.0808(12) Uani 1 1 d D U . . .
O44 O -0.12743(16) 0.57151(15) 0.62086(11) 0.0542(7) Uani 1 1 d D U . . .
C122 C -0.1509(2) 0.59094(17) 0.66266(15) 0.0434(8) Uani 1 1 d D U . . .
C123 C -0.2251(2) 0.5990(2) 0.65573(19) 0.0556(10) Uani 1 1 d D U . . .
C124 C -0.2526(3) 0.6094(3) 0.7089(2) 0.0782(16) Uani 1 1 d D U . . .
H12G H -0.256662 0.573831 0.719034 0.117 Uiso 1 1 calc R U . . .
H12H H -0.219435 0.644886 0.737682 0.117 Uiso 1 1 calc R U . . .
H12I H -0.299329 0.616143 0.704228 0.117 Uiso 1 1 calc R U . . .
C125 C -0.2184(3) 0.6539(3) 0.6393(3) 0.0817(17) Uani 1 1 d D U . . .
H12J H -0.200678 0.646642 0.605094 0.123 Uiso 1 1 calc R U . . .
H12K H -0.264993 0.660767 0.634346 0.123 Uiso 1 1 calc R U . . .
H12L H -0.185099 0.689509 0.667801 0.123 Uiso 1 1 calc R U . . .
C126 C -0.2745(3) 0.5420(2) 0.6110(2) 0.0741(15) Uani 1 1 d D U . . .
H12M H -0.278015 0.507351 0.622425 0.111 Uiso 1 1 calc R U . . .
H12N H -0.321720 0.547309 0.604501 0.111 Uiso 1 1 calc R U . . .
H12O H -0.255293 0.534816 0.577449 0.111 Uiso 1 1 calc R U . . .
O45 O 0.0266(2) 0.66919(13) 0.72212(11) 0.0609(9) Uani 1 1 d D U . . .
O46 O 0.01421(18) 0.63227(12) 0.63270(11) 0.0551(8) Uani 1 1 d D U . . .
C127 C 0.0342(2) 0.67442(15) 0.67762(15) 0.0404(8) Uani 1 1 d D U . . .
C128 C 0.0723(2) 0.73731(16) 0.67803(17) 0.0494(10) Uani 1 1 d D U . . .
C129 C 0.0608(3) 0.7864(2) 0.7261(2) 0.0722(15) Uani 1 1 d D U . . .
H12P H 0.079329 0.782460 0.759935 0.108 Uiso 1 1 calc R U . . .
H12Q H 0.085716 0.826076 0.725897 0.108 Uiso 1 1 calc R U . . .
H12R H 0.009878 0.782298 0.723402 0.108 Uiso 1 1 calc R U . . .
C130 C 0.0436(3) 0.7430(2) 0.62518(19) 0.0610(12) Uani 1 1 d D U . . .
H13A H 0.051227 0.711203 0.594298 0.091 Uiso 1 1 calc R U . . .
H13B H -0.007298 0.738878 0.622360 0.091 Uiso 1 1 calc R U . . .
H13C H 0.068540 0.782656 0.624855 0.091 Uiso 1 1 calc R U . . .
C131 C 0.1510(2) 0.7416(2) 0.68276(19) 0.0533(10) Uani 1 1 d D U . . .
H13D H 0.157970 0.709782 0.651567 0.080 Uiso 1 1 calc R U . . .
H13E H 0.177641 0.781224 0.683283 0.080 Uiso 1 1 calc R U . . .
H13F H 0.168148 0.736698 0.716462 0.080 Uiso 1 1 calc R U . . .
O47 O -0.10159(15) 0.46448(11) 0.58026(10) 0.0454(6) Uani 1 1 d D U . . .
O48 O -0.07629(14) 0.42723(11) 0.49747(10) 0.0402(6) Uani 1 1 d D U . . .
C132 C -0.1115(2) 0.42345(16) 0.53316(15) 0.0417(8) Uani 1 1 d D U . . .
C133 C -0.1722(2) 0.36607(17) 0.52234(17) 0.0500(10) Uani 1 1 d D U . . .
C134 C -0.2399(3) 0.3827(2) 0.5316(3) 0.0826(18) Uani 1 1 d D U . . .
H13G H -0.251802 0.402236 0.506476 0.124 Uiso 1 1 calc R U . . .
H13H H -0.278544 0.346151 0.525212 0.124 Uiso 1 1 calc R U . . .
H13I H -0.233323 0.410628 0.569153 0.124 Uiso 1 1 calc R U . . .
C135 C -0.1830(4) 0.3234(3) 0.4643(3) 0.110(3) Uani 1 1 d D U . . .
H13J H -0.139294 0.312306 0.457914 0.165 Uiso 1 1 calc R U . . .
H13K H -0.221871 0.286940 0.457907 0.165 Uiso 1 1 calc R U . . .
H13L H -0.194937 0.343244 0.439494 0.165 Uiso 1 1 calc R U . . .
C136 C -0.1524(3) 0.3359(3) 0.5605(3) 0.114(3) Uani 1 1 d D U . . .
H13M H -0.108346 0.325465 0.553756 0.171 Uiso 1 1 calc R U . . .
H13N H -0.145331 0.363536 0.598159 0.171 Uiso 1 1 calc R U . . .
H13O H -0.190553 0.299059 0.554218 0.171 Uiso 1 1 calc R U . . .
N1 N 0.65489(17) 0.89960(17) 0.57080(13) 0.0459(8) Uani 1 1 d . U . . .
H1 H 0.674020 0.863955 0.561257 0.055 Uiso 1 1 calc R U . . .
N2 N 0.75472(17) 0.99174(18) 0.55273(13) 0.0486(8) Uani 1 1 d . U . . .
H2 H 0.805817 0.996437 0.550138 0.058 Uiso 1 1 calc R U . . .
N3 N 0.68376(19) 1.03947(18) 0.63285(14) 0.0490(8) Uani 1 1 d . U . . .
H3 H 0.634949 1.021038 0.609996 0.059 Uiso 1 1 calc R U . . .
N4 N 0.68088(16) 0.95864(17) 0.68406(13) 0.0431(7) Uani 1 1 d . U . . .
H4 H 0.715151 0.959110 0.714613 0.052 Uiso 1 1 calc R U . . .
C1 C 0.6392(2) 0.9112(2) 0.52069(16) 0.0481(9) Uani 1 1 d . U . . .
H1A H 0.609836 0.939464 0.526039 0.058 Uiso 1 1 calc R U . . .
H1B H 0.612454 0.872972 0.490657 0.058 Uiso 1 1 calc R U . . .
C2 C 0.7096(2) 0.9386(2) 0.50665(16) 0.0537(11) Uani 1 1 d . U . . .
H2A H 0.735299 0.907726 0.496138 0.064 Uiso 1 1 calc R U . . .
H2B H 0.699852 0.950563 0.475105 0.064 Uiso 1 1 calc R U . . .
C3 C 0.7377(2) 1.0487(2) 0.55658(17) 0.0539(10) Uani 1 1 d . U . . .
H3A H 0.777243 1.075425 0.547914 0.065 Uiso 1 1 calc R U . . .
H3B H 0.694485 1.039307 0.529347 0.065 Uiso 1 1 calc R U . . .
C4 C 0.7257(3) 1.0810(2) 0.61153(19) 0.0572(11) Uani 1 1 d . U . . .
H4A H 0.772076 1.102885 0.636499 0.069 Uiso 1 1 calc R U . . .
H4B H 0.700860 1.111065 0.609604 0.069 Uiso 1 1 calc R U . . .
C5 C 0.6783(3) 1.0596(2) 0.68943(18) 0.0534(10) Uani 1 1 d . U . . .
H5B H 0.648308 1.087317 0.696228 0.064 Uiso 1 1 calc R U . . .
H5C H 0.726102 1.081867 0.712211 0.064 Uiso 1 1 calc R U . . .
C6 C 0.6468(2) 1.0070(2) 0.70441(17) 0.0524(10) Uani 1 1 d . U . . .
H6B H 0.652629 1.020043 0.744481 0.063 Uiso 1 1 calc R U . . .
H6C H 0.595265 0.991115 0.688884 0.063 Uiso 1 1 calc R U . . .
C7 C 0.6290(2) 0.8973(2) 0.65774(17) 0.0495(10) Uani 1 1 d . U . . .
H7B H 0.590904 0.893137 0.679054 0.059 Uiso 1 1 calc R U . . .
H7C H 0.653402 0.866256 0.657320 0.059 Uiso 1 1 calc R U . . .
C8 C 0.5967(2) 0.8871(2) 0.59991(16) 0.0467(9) Uani 1 1 d . U . . .
H8B H 0.566471 0.844891 0.581477 0.056 Uiso 1 1 calc R U . . .
H8C H 0.566843 0.914382 0.600245 0.056 Uiso 1 1 calc R U . . .
N5 N 0.1870(9) 0.3917(8) 0.5457(8) 0.078(3) Uani 0.672(10) 1 d D U P A 1
H5 H 0.225177 0.371143 0.540516 0.094 Uiso 0.672(10) 1 calc R U P A 1
N6 N 0.0768(5) 0.3820(4) 0.6062(3) 0.063(2) Uani 0.672(10) 1 d D U P A 1
H6 H 0.069898 0.344905 0.615605 0.076 Uiso 0.672(10) 1 calc R U P A 1
N7 N 0.1590(5) 0.4762(4) 0.7011(6) 0.0454(19) Uani 0.672(10) 1 d D U P A 1
H7 H 0.190968 0.476722 0.732911 0.055 Uiso 0.672(10) 1 calc R U P A 1
N8 N 0.1846(5) 0.5045(4) 0.6114(3) 0.069(2) Uani 0.672(10) 1 d D U P A 1
H8 H 0.134988 0.502211 0.596853 0.083 Uiso 0.672(10) 1 calc R U P A 1
C69 C 0.1172(9) 0.3472(7) 0.5194(7) 0.097(4) Uani 0.672(10) 1 d D U P A 1
H69A H 0.119532 0.306891 0.518392 0.117 Uiso 0.672(10) 1 calc R U P A 1
H69B H 0.105508 0.344789 0.481480 0.117 Uiso 0.672(10) 1 calc R U P A 1
C70 C 0.0602(9) 0.3633(8) 0.5488(5) 0.092(4) Uani 0.672(10) 1 d D U P A 1
H70A H 0.047866 0.396289 0.539622 0.110 Uiso 0.672(10) 1 calc R U P A 1
H70B H 0.017443 0.327901 0.535043 0.110 Uiso 0.672(10) 1 calc R U P A 1
C71 C 0.0421(6) 0.4217(5) 0.6412(3) 0.053(2) Uani 0.672(10) 1 d D U P A 1
H71A H -0.007755 0.399454 0.639142 0.064 Uiso 0.672(10) 1 calc R U P A 1
H71B H 0.042174 0.456443 0.629965 0.064 Uiso 0.672(10) 1 calc R U P A 1
C72 C 0.0842(5) 0.4432(4) 0.6987(3) 0.0502(18) Uani 0.672(10) 1 d D U P A 1
H72A H 0.062450 0.470209 0.724317 0.060 Uiso 0.672(10) 1 calc R U P A 1
H72B H 0.083213 0.408112 0.709688 0.060 Uiso 0.672(10) 1 calc R U P A 1
C73 C 0.1666(5) 0.5386(4) 0.7028(3) 0.0551(18) Uani 0.672(10) 1 d D U P A 1
H73A H 0.187721 0.567447 0.740363 0.066 Uiso 0.672(10) 1 calc R U P A 1
H73B H 0.118993 0.542849 0.693085 0.066 Uiso 0.672(10) 1 calc R U P A 1
C74 C 0.2118(5) 0.5540(5) 0.6651(4) 0.067(2) Uani 0.672(10) 1 d D U P A 1
H74A H 0.209250 0.592860 0.662354 0.080 Uiso 0.672(10) 1 calc R U P A 1
H74B H 0.261932 0.557823 0.678403 0.080 Uiso 0.672(10) 1 calc R U P A 1
C75 C 0.2286(5) 0.5032(5) 0.5697(4) 0.081(2) Uani 0.672(10) 1 d D U P A 1
H75A H 0.278865 0.510830 0.585800 0.098 Uiso 0.672(10) 1 calc R U P A 1
H75B H 0.225613 0.535111 0.555085 0.098 Uiso 0.672(10) 1 calc R U P A 1
C76 C 0.2021(10) 0.4423(6) 0.5250(7) 0.087(4) Uani 0.672(10) 1 d D U P A 1
H76A H 0.158128 0.440201 0.502167 0.105 Uiso 0.672(10) 1 calc R U P A 1
H76B H 0.238053 0.437191 0.501632 0.105 Uiso 0.672(10) 1 calc R U P A 1
O045 O 0.6886(3) 0.6461(3) 0.4651(3) 0.125(2) Uani 1 1 d G . . . .
H04A H 0.690183 0.682764 0.481414 0.187 Uiso 1 1 d G U . . .
H04B H 0.647073 0.629886 0.445778 0.187 Uiso 1 1 d G U . . .
N052 N 0.9058(3) 0.9827(4) 0.5286(3) 0.117(2) Uani 1 1 d . U . . .
C059 C 1.0299(4) 1.0197(5) 0.5933(3) 0.126(3) Uani 1 1 d . U . . .
H05A H 1.067364 1.016256 0.571743 0.189 Uiso 1 1 calc R U . . .
H05B H 1.030774 0.995850 0.616486 0.189 Uiso 1 1 calc R U . . .
H05C H 1.037953 1.062211 0.616052 0.189 Uiso 1 1 calc R U . . .
C04X C 0.9601(4) 0.9970(4) 0.5564(3) 0.102(2) Uani 1 1 d . U . . .
N065 N 1.1897(7) 1.0959(4) 0.7085(6) 0.204(6) Uani 1 1 d . U . . .
C060 C 1.1575(6) 1.1220(4) 0.7323(4) 0.116(3) Uani 1 1 d . U . . .
C05L C 1.1130(5) 1.1531(3) 0.7637(3) 0.111(2) Uani 1 1 d . U . . .
H05D H 1.074080 1.154925 0.738965 0.166 Uiso 1 1 calc R U . . .
H05E H 1.141353 1.194263 0.786792 0.166 Uiso 1 1 calc R U . . .
H05F H 1.093395 1.131329 0.786512 0.166 Uiso 1 1 calc R U . . .
C061 C 0.5663(4) 0.7110(3) 0.3830(3) 0.097(2) Uani 1 1 d . U . . .
H06D H 0.599296 0.711486 0.357714 0.146 Uiso 1 1 calc R U . . .
H06F H 0.531967 0.732104 0.376625 0.146 Uiso 1 1 calc R U . . .
H06G H 0.541146 0.669137 0.377302 0.146 Uiso 1 1 calc R U . . .
N05D N 0.6367(4) 0.7652(4) 0.4827(3) 0.136(3) Uani 1 1 d . U . . .
C05U C 0.6059(4) 0.7413(3) 0.4387(4) 0.096(2) Uani 1 1 d . U . . .
C06Y C 0.6872(4) 0.5946(4) 0.9540(4) 0.124(4) Uani 0.649(5) 1 d DG U P H 1
C06N C 0.6682(5) 0.5920(5) 1.0025(4) 0.123(4) Uani 0.649(5) 1 d DG U P H 1
H06N H 0.648658 0.621592 1.023828 0.148 Uiso 0.649(5) 1 calc R U P H 1
C063 C 0.6778(5) 0.5460(6) 1.0196(4) 0.123(5) Uani 0.649(5) 1 d G U P H 1
H063 H 0.664764 0.544213 1.052759 0.147 Uiso 0.649(5) 1 calc R U P H 1
C05Y C 0.7064(6) 0.5027(5) 0.9884(5) 0.113(4) Uani 0.649(5) 1 d G U P H 1
H05Y H 0.712916 0.471278 1.000134 0.136 Uiso 0.649(5) 1 calc R U P H 1
C066 C 0.7254(6) 0.5053(5) 0.9399(5) 0.119(4) Uani 0.649(5) 1 d G U P H 1
H066 H 0.744961 0.475719 0.918576 0.143 Uiso 0.649(5) 1 calc R U P H 1
C06I C 0.7158(5) 0.5513(5) 0.9228(4) 0.134(4) Uani 0.649(5) 1 d DG U P H 1
H06I H 0.728854 0.553097 0.889642 0.161 Uiso 0.649(5) 1 calc R U P H 1
C06Z C 0.9529(4) 1.1785(4) 0.5873(2) 0.186(5) Uani 1 1 d DG U . . .
C152 C 0.9436(6) 1.2348(4) 0.5943(4) 0.280(7) Uani 1 1 d DG U . . .
H152 H 0.948988 1.250771 0.566275 0.336 Uiso 1 1 calc R U . . .
C072 C 0.9264(7) 1.2679(4) 0.6424(4) 0.295(8) Uani 1 1 d G U . . .
H072 H 0.919999 1.306387 0.647163 0.354 Uiso 1 1 calc R U . . .
C150 C 0.9185(5) 1.2445(3) 0.6834(3) 0.255(7) Uani 1 1 d G U . . .
H150 H 0.906689 1.267119 0.716228 0.306 Uiso 1 1 calc R U . . .
C05X C 0.9278(4) 1.1882(3) 0.6764(3) 0.125(3) Uani 1 1 d G U . . .
H05X H 0.922366 1.172232 0.704403 0.150 Uiso 1 1 calc R U . . .
C06E C 0.9450(4) 1.1551(3) 0.6283(3) 0.157(4) Uani 1 1 d DG U . . .
H06E H 0.951353 1.116613 0.623514 0.189 Uiso 1 1 calc R U . . .
C06B C 0.6603(5) 1.3135(5) 0.8411(4) 0.174(5) Uani 1 1 d D U . . .
H06A H 0.634095 1.340558 0.834455 0.261 Uiso 1 1 calc R U . . .
H06B H 0.627549 1.279831 0.846611 0.261 Uiso 1 1 calc R U . . .
H06C H 0.697596 1.335858 0.873569 0.261 Uiso 1 1 calc R U . . .
C06K C 0.6928(3) 1.2897(3) 0.7935(2) 0.147(3) Uani 1 1 d DG U . . .
C06P C 0.7330(4) 1.2500(3) 0.7928(3) 0.175(4) Uani 1 1 d DG U . . .
H06P H 0.739838 1.237894 0.822982 0.211 Uiso 1 1 calc R U . . .
C06T C 0.7632(4) 1.2282(4) 0.7479(4) 0.217(6) Uani 1 1 d G U . . .
H06T H 0.790634 1.201100 0.747360 0.260 Uiso 1 1 calc R U . . .
C137 C 0.7532(5) 1.2460(4) 0.7037(3) 0.265(8) Uani 1 1 d G U . . .
H137 H 0.773798 1.231015 0.672997 0.318 Uiso 1 1 calc R U . . .
C139 C 0.7130(5) 1.2856(5) 0.7044(3) 0.227(7) Uani 1 1 d G U . . .
H139 H 0.706166 1.297725 0.674256 0.273 Uiso 1 1 calc R U . . .
C06Q C 0.6828(4) 1.3074(4) 0.7494(3) 0.192(5) Uani 1 1 d DG U . . .
H06Q H 0.655369 1.334520 0.749878 0.230 Uiso 1 1 calc R U . . .
N06G N 0.3694(6) 0.6166(6) 0.3517(7) 0.234(7) Uani 1 1 d . U . . .
C06V C 0.4263(6) 0.5313(5) 0.3188(8) 0.236(8) Uani 1 1 d . U . . .
H06H H 0.415919 0.515683 0.278904 0.354 Uiso 1 1 calc R U . . .
H06J H 0.406558 0.498789 0.331725 0.354 Uiso 1 1 calc R U . . .
H06K H 0.477889 0.546518 0.331699 0.354 Uiso 1 1 calc R U . . .
C06W C 0.3958(7) 0.5783(6) 0.3387(9) 0.229(8) Uani 1 1 d . U . . .
C138 C 0.6759(7) 0.6459(7) 0.9360(6) 0.174(7) Uani 0.649(5) 1 d D U P H 1
H13S H 0.691720 0.641856 0.901378 0.262 Uiso 0.649(5) 1 calc R U P H 1
H13T H 0.625414 0.643673 0.931465 0.262 Uiso 0.649(5) 1 calc R U P H 1
H13U H 0.703481 0.684949 0.963699 0.262 Uiso 0.649(5) 1 calc R U P H 1
C142 C 0.7085(11) 0.5478(11) 0.8619(8) 0.131(8) Uani 0.351(5) 1 d D U P H 2
H14A H 0.747712 0.532173 0.849728 0.196 Uiso 0.351(5) 1 calc R U P H 2
H14B H 0.665035 0.525472 0.834374 0.196 Uiso 0.351(5) 1 calc R U P H 2
H14C H 0.720038 0.590787 0.866979 0.196 Uiso 0.351(5) 1 calc R U P H 2
C141 C 0.4213(9) 0.4940(8) 0.5627(8) 0.103(5) Uani 0.446(7) 1 d . U P I 1
H14G H 0.414249 0.473987 0.523170 0.154 Uiso 0.446(7) 1 calc R U P I 1
H14H H 0.395404 0.465847 0.578116 0.154 Uiso 0.446(7) 1 calc R U P I 1
H14I H 0.472051 0.506794 0.578431 0.154 Uiso 0.446(7) 1 calc R U P I 1
C147 C 0.5431(6) 0.6441(6) 0.5589(4) 0.165(7) Uani 0.554(7) 1 d DG U P I 2
C149 C 0.4905(8) 0.6393(7) 0.5176(5) 0.162(7) Uani 0.554(7) 1 d DG U P I 2
H149 H 0.497185 0.668426 0.500745 0.195 Uiso 0.554(7) 1 calc R U P I 2
C143 C 0.4282(7) 0.5918(9) 0.5010(6) 0.234(11) Uani 0.554(7) 1 d G U P I 2
H143 H 0.392275 0.588523 0.472721 0.281 Uiso 0.554(7) 1 calc R U P I 2
C164 C 0.4185(8) 0.5491(7) 0.5256(8) 0.235(11) Uani 0.554(7) 1 d G U P I 2
H164 H 0.375912 0.516704 0.514248 0.281 Uiso 0.554(7) 1 calc R U P I 2
C163 C 0.4711(11) 0.5539(7) 0.5669(8) 0.247(10) Uani 0.554(7) 1 d G U P I 2
H163 H 0.464461 0.524788 0.583799 0.296 Uiso 0.554(7) 1 calc R U P I 2
C49 C 0.5334(9) 0.6014(8) 0.5836(5) 0.215(10) Uani 0.554(7) 1 d DG U P I 2
H49 H 0.569372 0.604691 0.611824 0.258 Uiso 0.554(7) 1 calc R U P I 2
C151 C 0.9714(6) 1.1440(7) 0.5362(4) 0.278(9) Uani 1 1 d D U . . .
H15A H 0.976030 1.105496 0.537663 0.417 Uiso 1 1 calc R U . . .
H15B H 0.933899 1.136079 0.505545 0.417 Uiso 1 1 calc R U . . .
H15C H 1.016488 1.167331 0.531554 0.417 Uiso 1 1 calc R U . . .
C148 C 0.6087(9) 0.6939(9) 0.5766(7) 0.186(8) Uani 0.554(7) 1 d D U P I 2
H14D H 0.639702 0.690396 0.605800 0.280 Uiso 0.554(7) 1 calc R U P I 2
H14E H 0.633016 0.692327 0.545828 0.280 Uiso 0.554(7) 1 calc R U P I 2
H14F H 0.597433 0.732400 0.589943 0.280 Uiso 0.554(7) 1 calc R U P I 2
N10 N 0.3757(9) 0.5894(7) 0.5764(11) 0.191(11) Uani 0.446(7) 1 d . U P I 1
C140 C 0.3946(10) 0.5473(10) 0.5753(12) 0.139(7) Uani 0.446(7) 1 d . U P I 1
C157 C 0.7424(7) 0.7526(6) 0.9891(4) 0.105(5) Uani 0.351(5) 1 d DG U P H 2
C159 C 0.7736(8) 0.7214(6) 1.0153(6) 0.122(6) Uani 0.351(5) 1 d DG U P H 2
H159 H 0.747692 0.682298 1.012903 0.147 Uiso 0.351(5) 1 calc R U P H 2
C156 C 0.8427(8) 0.7475(7) 1.0448(7) 0.122(6) Uani 0.351(5) 1 d G U P H 2
H156 H 0.863969 0.726251 1.062703 0.146 Uiso 0.351(5) 1 calc R U P H 2
C155 C 0.8806(7) 0.8048(7) 1.0483(6) 0.119(6) Uani 0.351(5) 1 d G U P H 2
H155 H 0.927777 0.822639 1.068497 0.142 Uiso 0.351(5) 1 calc R U P H 2
C154 C 0.8494(8) 0.8359(5) 1.0221(6) 0.110(5) Uani 0.351(5) 1 d G U P H 2
H154 H 0.875309 0.875074 1.024488 0.132 Uiso 0.351(5) 1 calc R U P H 2
C153 C 0.7803(8) 0.8098(6) 0.9926(5) 0.109(5) Uani 0.351(5) 1 d DG U P H 2
H153 H 0.759033 0.831121 0.974685 0.131 Uiso 0.351(5) 1 calc R U P H 2
C158 C 0.6683(10) 0.7259(10) 0.9570(7) 0.149(9) Uani 0.351(5) 1 d D U P H 2
H15D H 0.655848 0.754394 0.941749 0.223 Uiso 0.351(5) 1 calc R U P H 2
H15E H 0.665100 0.688114 0.927402 0.223 Uiso 0.351(5) 1 calc R U P H 2
H15F H 0.635443 0.717650 0.980785 0.223 Uiso 0.351(5) 1 calc R U P H 2
C06J C 0.6972(8) 0.5402(7) 0.9156(6) 0.141(7) Uani 0.351(5) 1 d DG U P H 2
C160 C 0.6440(9) 0.5595(9) 0.9404(7) 0.126(6) Uani 0.351(5) 1 d DG U P H 2
H160 H 0.614986 0.577234 0.923964 0.152 Uiso 0.351(5) 1 calc R U P H 2
C06O C 0.6331(9) 0.5528(10) 0.9893(7) 0.131(6) Uani 0.351(5) 1 d G U P H 2
H06O H 0.596717 0.566013 1.006334 0.157 Uiso 0.351(5) 1 calc R U P H 2
C1A C 0.6755(10) 0.5269(10) 1.0134(7) 0.103(6) Uani 0.351(5) 1 d G U P H 2
H1AA H 0.668102 0.522346 1.046868 0.123 Uiso 0.351(5) 1 calc R U P H 2
C05Z C 0.7288(12) 0.5076(12) 0.9886(10) 0.114(6) Uani 0.351(5) 1 d G U P H 2
H05Z H 0.757756 0.489902 1.005032 0.137 Uiso 0.351(5) 1 calc R U P H 2
C0 C 0.7396(10) 0.5143(11) 0.9396(9) 0.131(7) Uani 0.351(5) 1 d DG U P H 2
H0 H 0.776026 0.501124 0.922661 0.157 Uiso 0.351(5) 1 calc R U P H 2
C162 C 0.6539(7) 0.7925(6) 1.1066(4) 0.134(5) Uani 0.649(5) 1 d D U P H 1
H16D H 0.627000 0.818400 1.098569 0.201 Uiso 0.649(5) 1 calc R U P H 1
H16E H 0.623136 0.750809 1.093872 0.201 Uiso 0.649(5) 1 calc R U P H 1
H16F H 0.671095 0.806751 1.145914 0.201 Uiso 0.649(5) 1 calc R U P H 1
C161 C 0.7103(5) 0.7945(4) 1.0808(4) 0.193(6) Uani 0.649(5) 1 d DG U P H 1
C146 C 0.7559(7) 0.7608(5) 1.0866(5) 0.190(6) Uani 0.649(5) 1 d DG U P H 1
H146 H 0.747603 0.736797 1.108423 0.228 Uiso 0.649(5) 1 calc R U P H 1
C211 C 0.8136(7) 0.7622(6) 1.0605(6) 0.220(7) Uani 0.649(5) 1 d G U P H 1
H211 H 0.844834 0.739152 1.064461 0.265 Uiso 0.649(5) 1 calc R U P H 1
C145 C 0.8258(6) 0.7973(6) 1.0285(6) 0.181(6) Uani 0.649(5) 1 d G U P H 1
H145 H 0.865250 0.798244 1.010675 0.217 Uiso 0.649(5) 1 calc R U P H 1
C235 C 0.7801(7) 0.8310(6) 1.0227(5) 0.199(6) Uani 0.649(5) 1 d G U P H 1
H235 H 0.788438 0.854983 1.000852 0.239 Uiso 0.649(5) 1 calc R U P H 1
C144 C 0.7224(6) 0.8296(5) 1.0488(5) 0.158(5) Uani 0.649(5) 1 d DG U P H 1
H144 H 0.691208 0.852627 1.044812 0.189 Uiso 0.649(5) 1 calc R U P H 1
C20A C 0.8938(8) 1.1789(6) 0.8525(6) 0.064(4) Uani 0.378(10) 1 d D U P B 2
C21A C 0.9612(11) 1.2219(11) 0.8484(11) 0.121(9) Uani 0.378(10) 1 d D U P B 2
H21D H 0.962613 1.215434 0.810107 0.181 Uiso 0.378(10) 1 calc R U P B 2
H21E H 0.961549 1.263746 0.867664 0.181 Uiso 0.378(10) 1 calc R U P B 2
H21F H 1.002844 1.214357 0.864955 0.181 Uiso 0.378(10) 1 calc R U P B 2
C22A C 0.8890(15) 1.1871(17) 0.9112(7) 0.097(8) Uani 0.378(10) 1 d D U P B 2
H22D H 0.885870 1.227854 0.930409 0.146 Uiso 0.378(10) 1 calc R U P B 2
H22E H 0.846605 1.157196 0.912190 0.146 Uiso 0.378(10) 1 calc R U P B 2
H22F H 0.931373 1.181553 0.928859 0.146 Uiso 0.378(10) 1 calc R U P B 2
C23A C 0.8309(10) 1.1916(8) 0.8252(7) 0.106(7) Uani 0.378(10) 1 d D U P B 2
H23D H 0.834816 1.186078 0.787377 0.160 Uiso 0.378(10) 1 calc R U P B 2
H23E H 0.786626 1.163575 0.825935 0.160 Uiso 0.378(10) 1 calc R U P B 2
H23F H 0.830923 1.233206 0.844706 0.160 Uiso 0.378(10) 1 calc R U P B 2
C30A C 0.7170(10) 0.8075(6) 0.7865(8) 0.058(5) Uani 0.235(10) 1 d D U P C 2
C31A C 0.6388(9) 0.7839(8) 0.7596(8) 0.063(6) Uani 0.235(10) 1 d D U P C 2
H31D H 0.610321 0.799002 0.786403 0.095 Uiso 0.235(10) 1 calc R U P C 2
H31E H 0.631639 0.797979 0.729459 0.095 Uiso 0.235(10) 1 calc R U P C 2
H31F H 0.623988 0.739664 0.745744 0.095 Uiso 0.235(10) 1 calc R U P C 2
C32A C 0.7625(15) 0.7853(11) 0.7465(13) 0.109(10) Uani 0.235(10) 1 d D U P C 2
H32D H 0.753659 0.796861 0.715032 0.164 Uiso 0.235(10) 1 calc R U P C 2
H32E H 0.812727 0.803268 0.764020 0.164 Uiso 0.235(10) 1 calc R U P C 2
H32F H 0.750830 0.741148 0.734497 0.164 Uiso 0.235(10) 1 calc R U P C 2
C33A C 0.7286(13) 0.7907(12) 0.8363(10) 0.078(7) Uani 0.235(10) 1 d D U P C 2
H33D H 0.698170 0.805915 0.861325 0.117 Uiso 0.235(10) 1 calc R U P C 2
H33E H 0.716556 0.746688 0.825138 0.117 Uiso 0.235(10) 1 calc R U P C 2
H33F H 0.778453 0.808808 0.854661 0.117 Uiso 0.235(10) 1 calc R U P C 2
C35A C 0.5537(5) 0.8806(5) 0.9382(4) 0.043(2) Uani 0.58(2) 1 d D U P D 2
C36A C 0.5028(7) 0.9135(9) 0.9704(6) 0.077(3) Uani 0.58(2) 1 d D U P D 2
H36D H 0.527378 0.956733 0.988202 0.116 Uiso 0.58(2) 1 calc R U P D 2
H36E H 0.459994 0.907734 0.944978 0.116 Uiso 0.58(2) 1 calc R U P D 2
H36F H 0.489552 0.896389 0.997858 0.116 Uiso 0.58(2) 1 calc R U P D 2
C37A C 0.5228(10) 0.8155(5) 0.9098(6) 0.091(4) Uani 0.58(2) 1 d D U P D 2
H37D H 0.480913 0.807916 0.882593 0.137 Uiso 0.58(2) 1 calc R U P D 2
H37E H 0.557869 0.798396 0.891635 0.137 Uiso 0.58(2) 1 calc R U P D 2
H37F H 0.508713 0.796678 0.935984 0.137 Uiso 0.58(2) 1 calc R U P D 2
C38A C 0.6184(3) 0.8964(3) 0.9807(2) 0.0880(18) Uani 0.58(2) 1 d D U P D 2
H38D H 0.636791 0.940394 0.998409 0.132 Uiso 0.58(2) 1 calc R U P D 2
H38E H 0.605661 0.878658 1.007958 0.132 Uiso 0.58(2) 1 calc R U P D 2
H38F H 0.654817 0.880376 0.963609 0.132 Uiso 0.58(2) 1 calc R U P D 2
C50A C 0.4115(7) 0.7719(5) 0.6695(5) 0.043(3) Uani 0.419(18) 1 d D U P E 2
C51A C 0.4710(8) 0.7433(8) 0.6800(7) 0.055(4) Uani 0.419(18) 1 d D U P E 2
H51D H 0.480891 0.749255 0.718626 0.082 Uiso 0.419(18) 1 calc R U P E 2
H51E H 0.455477 0.699994 0.658162 0.082 Uiso 0.419(18) 1 calc R U P E 2
H51F H 0.514122 0.762709 0.669736 0.082 Uiso 0.419(18) 1 calc R U P E 2
C52A C 0.3449(9) 0.7366(8) 0.6834(8) 0.068(5) Uani 0.419(18) 1 d D U P E 2
H52D H 0.353833 0.742258 0.722062 0.102 Uiso 0.419(18) 1 calc R U P E 2
H52E H 0.304768 0.751514 0.675718 0.102 Uiso 0.419(18) 1 calc R U P E 2
H52F H 0.333608 0.693513 0.661341 0.102 Uiso 0.419(18) 1 calc R U P E 2
C53A C 0.3964(9) 0.7624(6) 0.6092(4) 0.060(4) Uani 0.419(18) 1 d D U P E 2
H53D H 0.438456 0.784672 0.599805 0.090 Uiso 0.419(18) 1 calc R U P E 2
H53E H 0.385000 0.719279 0.587397 0.090 Uiso 0.419(18) 1 calc R U P E 2
H53F H 0.356160 0.777279 0.601773 0.090 Uiso 0.419(18) 1 calc R U P E 2
C166 C -0.1297(7) 0.4500(6) 0.7737(6) 0.071(4) Uani 0.409(12) 1 d D U P G 2
C1B C -0.1024(9) 0.4024(7) 0.7349(8) 0.101(6) Uani 0.409(12) 1 d D U P G 2
H1BA H -0.057976 0.400852 0.753509 0.152 Uiso 0.409(12) 1 calc R U P G 2
H1BB H -0.137859 0.362825 0.723271 0.152 Uiso 0.409(12) 1 calc R U P G 2
H1BC H -0.093826 0.412961 0.703027 0.152 Uiso 0.409(12) 1 calc R U P G 2
C1C C -0.1332(9) 0.4386(9) 0.8264(6) 0.094(6) Uani 0.409(12) 1 d D U P G 2
H1CA H -0.087164 0.435585 0.840667 0.140 Uiso 0.409(12) 1 calc R U P G 2
H1CB H -0.144712 0.471980 0.853024 0.140 Uiso 0.409(12) 1 calc R U P G 2
H1CC H -0.170017 0.400699 0.819504 0.140 Uiso 0.409(12) 1 calc R U P G 2
C1D C -0.1976(7) 0.4553(9) 0.7485(8) 0.104(6) Uani 0.409(12) 1 d D U P G 2
H1DA H -0.235605 0.417850 0.740501 0.156 Uiso 0.409(12) 1 calc R U P G 2
H1DB H -0.210053 0.489203 0.773685 0.156 Uiso 0.409(12) 1 calc R U P G 2
H1DC H -0.191772 0.462385 0.714635 0.156 Uiso 0.409(12) 1 calc R U P G 2
C78A C 0.2105(9) 0.2617(5) 0.6577(7) 0.076(4) Uani 0.45(2) 1 d D U P F 2
C79A C 0.1324(9) 0.2411(12) 0.6626(10) 0.084(5) Uani 0.45(2) 1 d D U P F 2
H79D H 0.124530 0.268725 0.696329 0.126 Uiso 0.45(2) 1 calc R U P F 2
H79E H 0.101645 0.241282 0.631449 0.126 Uiso 0.45(2) 1 calc R U P F 2
H79F H 0.121254 0.200139 0.663293 0.126 Uiso 0.45(2) 1 calc R U P F 2
C80A C 0.2253(14) 0.2203(7) 0.6060(8) 0.112(7) Uani 0.45(2) 1 d D U P F 2
H80D H 0.195977 0.221016 0.574405 0.168 Uiso 0.45(2) 1 calc R U P F 2
H80E H 0.275571 0.234044 0.604447 0.168 Uiso 0.45(2) 1 calc R U P F 2
H80F H 0.213772 0.178987 0.605889 0.168 Uiso 0.45(2) 1 calc R U P F 2
C81A C 0.2572(9) 0.2591(9) 0.7057(9) 0.087(5) Uani 0.45(2) 1 d D U P F 2
H81D H 0.248818 0.285529 0.739849 0.130 Uiso 0.45(2) 1 calc R U P F 2
H81E H 0.245494 0.217480 0.704823 0.130 Uiso 0.45(2) 1 calc R U P F 2
H81F H 0.307294 0.272538 0.703381 0.130 Uiso 0.45(2) 1 calc R U P F 2
N5A N 0.1847(15) 0.3989(13) 0.5427(16) 0.055(4) Uani 0.328(10) 1 d D U P A 2
H5A H 0.215069 0.371170 0.532785 0.066 Uiso 0.328(10) 1 calc R U P A 2
N6A N 0.0833(9) 0.4100(10) 0.6071(6) 0.063(4) Uani 0.328(10) 1 d D U P A 2
H6A H 0.078724 0.449344 0.605815 0.076 Uiso 0.328(10) 1 calc R U P A 2
N7A N 0.1738(11) 0.4899(9) 0.7025(14) 0.050(4) Uani 0.328(10) 1 d D U P A 2
H7A H 0.198517 0.481411 0.732547 0.060 Uiso 0.328(10) 1 calc R U P A 2
N8A N 0.2172(8) 0.5179(7) 0.6171(5) 0.047(3) Uani 0.328(10) 1 d D U P A 2
H8A H 0.269502 0.537008 0.622820 0.057 Uiso 0.328(10) 1 calc R U P A 2
C69A C 0.1102(12) 0.3636(9) 0.5207(10) 0.052(4) Uani 0.328(10) 1 d D U P A 2
H69C H 0.107518 0.321106 0.515340 0.062 Uiso 0.328(10) 1 calc R U P A 2
H69D H 0.098666 0.364990 0.484051 0.062 Uiso 0.328(10) 1 calc R U P A 2
C70A C 0.0523(15) 0.3775(13) 0.5491(7) 0.062(5) Uani 0.328(10) 1 d D U P A 2
H70C H 0.030215 0.402874 0.534495 0.074 Uiso 0.328(10) 1 calc R U P A 2
H70D H 0.015248 0.339740 0.543803 0.074 Uiso 0.328(10) 1 calc R U P A 2
C71A C 0.0533(12) 0.4176(10) 0.6559(7) 0.060(5) Uani 0.328(10) 1 d D U P A 2
H71C H 0.049468 0.381243 0.665480 0.072 Uiso 0.328(10) 1 calc R U P A 2
H71D H 0.004839 0.421247 0.648648 0.072 Uiso 0.328(10) 1 calc R U P A 2
C72A C 0.0970(10) 0.4716(10) 0.7025(8) 0.066(5) Uani 0.328(10) 1 d D U P A 2
H72C H 0.078327 0.505980 0.703448 0.080 Uiso 0.328(10) 1 calc R U P A 2
H72D H 0.090548 0.464019 0.736400 0.080 Uiso 0.328(10) 1 calc R U P A 2
C73A C 0.2058(11) 0.5542(7) 0.7113(5) 0.052(3) Uani 0.328(10) 1 d D U P A 2
H73C H 0.257492 0.565994 0.725202 0.063 Uiso 0.328(10) 1 calc R U P A 2
H73D H 0.184475 0.579847 0.738554 0.063 Uiso 0.328(10) 1 calc R U P A 2
C74A C 0.1923(10) 0.5631(8) 0.6580(6) 0.049(4) Uani 0.328(10) 1 d D U P A 2
H74C H 0.140946 0.556895 0.646561 0.059 Uiso 0.328(10) 1 calc R U P A 2
H74D H 0.218462 0.604543 0.661792 0.059 Uiso 0.328(10) 1 calc R U P A 2
C75A C 0.1910(9) 0.5050(6) 0.5588(5) 0.051(3) Uani 0.328(10) 1 d D U P A 2
H75C H 0.212149 0.540186 0.548902 0.061 Uiso 0.328(10) 1 calc R U P A 2
H75D H 0.138649 0.495972 0.551162 0.061 Uiso 0.328(10) 1 calc R U P A 2
C76A C 0.2131(17) 0.4517(8) 0.5276(12) 0.053(5) Uani 0.328(10) 1 d D U P A 2
H76C H 0.196141 0.440901 0.488202 0.064 Uiso 0.328(10) 1 calc R U P A 2
H76D H 0.265605 0.462418 0.534294 0.064 Uiso 0.328(10) 1 calc R U P A 2
Ni3A Ni 0.210(3) 0.446(2) 0.6277(9) 0.071(4) Uani 0.092(18) 1 d . U P A 2

loop_
_atom_site_aniso_label
_atom_site_aniso_U_11
_atom_site_aniso_U_22
_atom_site_aniso_U_33
_atom_site_aniso_U_23
_atom_site_aniso_U_13
_atom_site_aniso_U_12
Ni1 0.0346(2) 0.0744(3) 0.0306(2) 0.0311(2) 0.01090(18) 0.0313(2)
Ni3 0.0653(11) 0.0756(10) 0.0317(5) 0.0182(4) 0.0069(5) 0.0476(9)
Cr1 0.0338(3) 0.0627(4) 0.0352(3) 0.0285(3) 0.0142(2) 0.0259(3)
Cr2 0.0224(2) 0.0411(3) 0.0233(2) 0.0133(2) 0.00392(18) 0.0141(2)
Cr3 0.0236(2) 0.0445(3) 0.0224(2) 0.0151(2) 0.00397(18) 0.0166(2)
Cr4 0.0232(2) 0.0424(3) 0.0210(2) 0.0169(2) 0.00602(18) 0.0166(2)
Cr5 0.0258(2) 0.0508(3) 0.0277(2) 0.0264(2) 0.0103(2) 0.0207(2)
Cr6 0.0233(2) 0.0330(3) 0.0218(2) 0.0162(2) 0.00640(18) 0.01288(19)
Ni2 0.0242(3) 0.0271(3) 0.0199(2) 0.0128(2) 0.0047(2) 0.0095(2)
Cr8 0.0535(4) 0.0567(4) 0.0550(4) 0.0293(3) 0.0084(3) 0.0246(3)
Cr9 0.0656(5) 0.0663(5) 0.0455(4) 0.0303(3) 0.0012(3) 0.0248(4)
Cr10 0.0680(4) 0.0424(3) 0.0334(3) 0.0172(3) 0.0002(3) 0.0113(3)
Cr11 0.0602(4) 0.0479(4) 0.0253(3) 0.0085(3) 0.0091(3) 0.0096(3)
Cr12 0.0612(4) 0.0598(4) 0.0267(3) 0.0028(3) 0.0075(3) 0.0290(3)
Cr13 0.0406(3) 0.0250(3) 0.0250(2) 0.0030(2) 0.0036(2) 0.0097(2)
Ni4 0.0393(3) 0.0209(3) 0.0229(3) 0.0028(2) 0.0002(2) 0.0071(2)
F1 0.0427(11) 0.0763(16) 0.0372(11) 0.0332(11) 0.0104(9) 0.0324(11)
F49 0.0495(14) 0.0900(19) 0.0740(17) 0.0582(16) 0.0311(13) 0.0322(13)
F3 0.0286(9) 0.0514(12) 0.0251(9) 0.0170(8) 0.0055(7) 0.0180(8)
F4 0.0257(8) 0.0431(11) 0.0279(9) 0.0186(8) 0.0062(7) 0.0179(8)
F5 0.0238(8) 0.0462(11) 0.0219(8) 0.0144(8) 0.0052(7) 0.0173(8)
F6 0.0278(9) 0.0403(10) 0.0241(8) 0.0173(8) 0.0072(7) 0.0158(8)
F7 0.0267(8) 0.0398(10) 0.0280(9) 0.0221(8) 0.0093(7) 0.0170(8)
F8 0.0261(9) 0.0404(10) 0.0249(8) 0.0195(8) 0.0046(7) 0.0123(8)
F9 0.0286(9) 0.0509(12) 0.0298(9) 0.0262(9) 0.0089(7) 0.0200(8)
F10 0.0744(17) 0.0760(18) 0.0557(14) 0.0390(14) 0.0166(13) 0.0436(14)
F50 0.079(2) 0.102(2) 0.085(2) 0.0455(19) 0.0293(17) 0.0494(19)
F12 0.0535(13) 0.0485(13) 0.0456(12) 0.0252(10) 0.0042(10) 0.0161(11)
F13 0.0635(15) 0.0505(13) 0.0409(12) 0.0252(10) 0.0031(11) 0.0174(11)
F14 0.0628(14) 0.0414(12) 0.0306(10) 0.0128(9) 0.0037(10) 0.0108(10)
F15 0.0548(13) 0.0404(11) 0.0281(10) 0.0077(9) 0.0085(9) 0.0140(10)
F16 0.0514(12) 0.0380(11) 0.0263(9) 0.0065(8) 0.0075(9) 0.0158(9)
F17 0.0434(11) 0.0386(11) 0.0245(9) 0.0055(8) 0.0021(8) 0.0158(9)
F18 0.0537(12) 0.0358(11) 0.0308(10) 0.0097(8) 0.0044(9) 0.0201(9)
O1 0.0475(15) 0.081(2) 0.0329(13) 0.0189(14) 0.0065(11) 0.0402(15)
O2 0.0405(14) 0.0792(19) 0.0327(13) 0.0235(13) 0.0150(11) 0.0363(14)
C9 0.048(2) 0.080(3) 0.0257(16) 0.0175(18) 0.0079(15) 0.040(2)
C10 0.057(3) 0.089(3) 0.053(3) -0.004(2) -0.004(2) 0.048(3)
C11 0.118(6) 0.110(5) 0.170(8) -0.055(5) -0.070(6) 0.079(5)
C12 0.155(6) 0.147(7) 0.123(6) 0.077(5) 0.096(5) 0.124(6)
C13 0.100(5) 0.083(4) 0.096(4) 0.043(3) 0.028(4) 0.048(4)
O3 0.0278(12) 0.0572(16) 0.0436(14) 0.0262(12) 0.0093(10) 0.0185(11)
O4 0.0260(11) 0.0543(15) 0.0334(12) 0.0196(11) 0.0077(9) 0.0197(11)
C14 0.0290(15) 0.0450(19) 0.0293(15) 0.0140(14) 0.0071(12) 0.0184(14)
C15 0.0281(16) 0.064(2) 0.0401(18) 0.0237(17) 0.0104(14) 0.0254(16)
C16 0.045(2) 0.092(3) 0.054(2) 0.042(2) 0.0249(19) 0.042(2)
C17 0.043(2) 0.073(3) 0.055(2) 0.038(2) 0.0187(18) 0.036(2)
C18 0.035(2) 0.077(3) 0.060(3) 0.026(2) -0.0058(18) 0.016(2)
O5 0.0480(15) 0.0517(16) 0.0498(15) 0.0283(13) 0.0125(12) 0.0209(13)
O6 0.0343(12) 0.0434(14) 0.0348(12) 0.0144(11) 0.0081(10) 0.0102(11)
C19 0.050(2) 0.048(2) 0.048(2) 0.0207(17) 0.0174(18) 0.0241(18)
C20 0.096(7) 0.046(4) 0.069(5) 0.025(3) 0.039(5) 0.028(4)
C21 0.186(16) 0.055(6) 0.098(10) 0.036(6) 0.027(10) 0.027(9)
C22 0.120(8) 0.071(6) 0.073(7) -0.009(5) -0.010(5) -0.015(6)
C23 0.167(13) 0.058(8) 0.151(14) 0.004(9) 0.112(12) 0.024(10)
O7 0.0284(11) 0.0512(14) 0.0259(11) 0.0167(10) 0.0035(9) 0.0171(10)
O8 0.0293(11) 0.0557(15) 0.0250(11) 0.0136(11) 0.0033(9) 0.0194(11)
C24 0.0270(15) 0.0437(19) 0.0264(14) 0.0154(14) 0.0032(12) 0.0131(14)
C25 0.0348(18) 0.066(2) 0.0255(16) 0.0160(16) -0.0024(14) 0.0124(17)
C26 0.038(2) 0.101(4) 0.041(2) 0.009(2) -0.0095(17) 0.021(2)
C27 0.120(5) 0.110(5) 0.076(4) 0.066(4) -0.043(4) -0.009(4)
C28 0.053(3) 0.120(4) 0.030(2) 0.000(2) -0.0019(19) 0.032(3)
O9 0.0326(12) 0.0419(13) 0.0350(12) 0.0141(11) 0.0084(10) 0.0186(10)
O10 0.0279(11) 0.0440(13) 0.0323(11) 0.0202(10) 0.0032(9) 0.0148(10)
C29 0.0328(16) 0.0392(18) 0.0318(16) 0.0140(14) 0.0018(13) 0.0133(14)
C30 0.069(4) 0.040(3) 0.059(4) 0.018(3) 0.013(3) 0.015(3)
C31 0.080(5) 0.050(4) 0.080(5) -0.007(3) -0.022(4) 0.010(4)
C32 0.098(6) 0.049(4) 0.141(8) 0.019(5) -0.025(5) 0.039(4)
C33 0.222(14) 0.057(5) 0.146(9) 0.040(6) 0.106(10) 0.000(8)
O11 0.0311(12) 0.0621(16) 0.0265(11) 0.0237(11) 0.0073(9) 0.0200(11)
O12 0.0323(11) 0.0515(14) 0.0282(11) 0.0242(11) 0.0074(9) 0.0201(11)
C34 0.0321(16) 0.055(2) 0.0266(15) 0.0229(15) 0.0087(12) 0.0222(15)
C35 0.060(6) 0.087(7) 0.036(5) 0.036(5) 0.009(5) 0.010(5)
C36 0.099(10) 0.104(10) 0.056(8) 0.029(8) 0.031(7) 0.025(8)
C37 0.126(11) 0.080(9) 0.039(6) 0.045(6) -0.008(7) -0.033(8)
C38 0.097(4) 0.123(5) 0.053(3) 0.060(3) -0.006(3) 0.017(3)
O13 0.0306(11) 0.0464(14) 0.0312(12) 0.0132(10) 0.0069(9) 0.0182(10)
O14 0.0305(11) 0.0469(14) 0.0241(10) 0.0139(10) 0.0075(9) 0.0193(10)
C39 0.0354(16) 0.0507(19) 0.0196(13) 0.0148(14) 0.0099(12) 0.0246(15)
C40 0.0414(19) 0.046(2) 0.0399(18) 0.0157(16) 0.0146(15) 0.0239(16)
C41 0.112(5) 0.070(3) 0.088(4) 0.053(3) 0.053(4) 0.044(3)
C42 0.091(4) 0.059(3) 0.095(4) -0.019(3) -0.031(3) 0.034(3)
C43 0.059(3) 0.064(3) 0.081(3) 0.026(3) 0.023(2) 0.039(2)
O15 0.0248(10) 0.0525(14) 0.0285(11) 0.0246(11) 0.0099(9) 0.0183(10)
O16 0.0379(13) 0.0719(18) 0.0388(13) 0.0375(13) 0.0198(11) 0.0361(13)
C44 0.0267(15) 0.0436(18) 0.0250(14) 0.0174(13) 0.0079(12) 0.0155(13)
C45 0.0291(15) 0.050(2) 0.0305(16) 0.0217(15) 0.0124(13) 0.0187(14)
C46 0.043(2) 0.054(2) 0.043(2) 0.0198(18) 0.0186(16) 0.0273(18)
C47 0.045(2) 0.070(3) 0.0367(18) 0.0323(19) 0.0220(16) 0.0301(19)
C48 0.0316(17) 0.057(2) 0.052(2) 0.0280(19) 0.0108(16) 0.0127(16)
O17 0.0282(11) 0.0409(13) 0.0289(11) 0.0173(10) 0.0051(9) 0.0140(10)
O18 0.0254(11) 0.0486(14) 0.0312(11) 0.0251(11) 0.0015(9) 0.0067(10)
C165 0.0286(15) 0.0410(17) 0.0285(15) 0.0205(13) 0.0071(12) 0.0073(13)
C50 0.049(5) 0.043(4) 0.052(5) 0.014(4) 0.010(4) 0.006(4)
C51 0.066(6) 0.053(7) 0.077(9) -0.013(6) 0.017(6) 0.015(5)
C52 0.088(8) 0.042(5) 0.097(9) 0.036(7) 0.025(7) -0.002(5)
C53 0.075(7) 0.048(5) 0.058(5) -0.009(4) -0.014(5) 0.002(5)
O19 0.0261(11) 0.095(2) 0.0423(14) 0.0483(15) 0.0125(10) 0.0263(13)
O20 0.0255(11) 0.083(2) 0.0363(13) 0.0368(14) 0.0086(10) 0.0179(12)
C54 0.0245(14) 0.0409(18) 0.0295(15) 0.0194(14) 0.0075(12) 0.0153(13)
C55 0.0223(15) 0.060(2) 0.0361(17) 0.0229(16) 0.0057(13) 0.0139(15)
C56 0.039(2) 0.105(4) 0.080(3) 0.060(3) 0.016(2) 0.035(2)
C57 0.040(2) 0.076(3) 0.080(4) -0.007(3) 0.001(2) 0.009(2)
C58 0.0281(18) 0.087(3) 0.053(2) 0.036(2) 0.0154(17) 0.0154(19)
O21 0.0638(17) 0.0535(15) 0.0305(12) 0.0256(11) 0.0216(12) 0.0402(14)
O22 0.0710(18) 0.0360(13) 0.0319(12) 0.0202(11) 0.0239(12) 0.0261(13)
C59 0.0332(16) 0.0394(18) 0.0304(15) 0.0157(14) 0.0097(13) 0.0194(14)
C60 0.085(3) 0.047(2) 0.0373(19) 0.0189(17) 0.018(2) 0.039(2)
C61 0.189(7) 0.083(4) 0.064(3) 0.036(3) 0.071(4) 0.094(5)
C62 0.106(4) 0.075(3) 0.062(3) 0.032(3) 0.021(3) 0.066(3)
C63 0.107(4) 0.040(2) 0.069(3) 0.015(2) -0.007(3) 0.011(3)
O23 0.0502(15) 0.0320(12) 0.0335(12) 0.0162(10) 0.0159(11) 0.0081(11)
O24 0.0455(14) 0.0277(11) 0.0304(11) 0.0126(9) 0.0129(10) 0.0073(10)
C64 0.0450(19) 0.0322(17) 0.0355(17) 0.0139(14) 0.0152(15) 0.0123(15)
C65 0.062(2) 0.0294(18) 0.049(2) 0.0107(16) 0.0241(19) 0.0067(17)
C66 0.067(3) 0.042(2) 0.064(3) 0.008(2) 0.019(2) 0.000(2)
C67 0.097(4) 0.039(2) 0.098(4) 0.022(3) 0.018(3) 0.025(3)
C68 0.112(5) 0.041(2) 0.065(3) -0.001(2) 0.049(3) 0.001(3)
O25 0.070(2) 0.062(2) 0.062(2) 0.0142(16) -0.0039(17) 0.0252(17)
O26 0.071(2) 0.0518(18) 0.0627(19) 0.0229(15) 0.0023(16) 0.0266(15)
C77 0.063(3) 0.056(3) 0.056(3) 0.018(2) 0.004(2) 0.020(2)
C78 0.083(8) 0.055(5) 0.079(7) 0.025(5) 0.024(6) 0.010(5)
C79 0.133(12) 0.090(14) 0.148(15) 0.039(11) 0.080(12) 0.012(10)
C80 0.170(17) 0.051(6) 0.079(7) 0.000(5) 0.024(8) 0.003(8)
C81 0.128(11) 0.062(9) 0.160(17) 0.066(11) 0.005(11) 0.018(8)
O27 0.070(2) 0.076(2) 0.071(2) 0.0298(19) -0.0010(17) 0.0385(19)
O28 0.099(3) 0.109(3) 0.066(2) 0.046(2) 0.009(2) 0.062(3)
C82 0.068(3) 0.046(2) 0.065(3) 0.025(2) -0.013(2) 0.016(2)
C83 0.130(5) 0.066(3) 0.089(4) 0.016(3) -0.038(4) 0.053(3)
C84 0.194(9) 0.118(6) 0.127(6) 0.007(5) -0.042(5) 0.116(7)
C85 0.251(12) 0.129(7) 0.169(9) 0.108(7) -0.016(8) 0.063(7)
C86 0.165(8) 0.101(6) 0.201(10) -0.024(6) -0.117(8) 0.073(5)
O29 0.072(2) 0.059(2) 0.078(2) 0.0307(18) 0.0180(19) 0.0079(17)
O30 0.063(2) 0.068(2) 0.066(2) 0.0182(18) 0.0020(17) 0.0076(17)
C87 0.059(3) 0.045(2) 0.091(3) 0.039(2) 0.016(2) 0.019(2)
C88 0.101(5) 0.066(3) 0.098(4) 0.038(3) 0.010(3) -0.003(3)
C89 0.240(10) 0.049(3) 0.101(5) 0.025(4) 0.012(6) 0.033(5)
C90 0.183(9) 0.085(5) 0.128(6) 0.044(5) 0.046(6) -0.029(5)
C91 0.103(6) 0.160(9) 0.198(10) 0.097(8) -0.044(6) -0.049(6)
O31 0.086(3) 0.110(3) 0.054(2) 0.032(2) -0.0058(18) 0.043(2)
O32 0.083(2) 0.062(2) 0.0474(17) 0.0194(15) -0.0106(16) 0.0143(18)
C92 0.079(3) 0.080(3) 0.045(2) 0.025(2) 0.001(2) 0.011(3)
C93 0.089(4) 0.106(5) 0.059(3) 0.027(3) -0.010(3) 0.008(3)
C94 0.097(6) 0.217(10) 0.080(5) 0.011(6) -0.025(4) 0.059(6)
C95 0.114(5) 0.117(6) 0.058(3) 0.015(3) -0.024(3) 0.027(4)
C96 0.220(11) 0.137(7) 0.095(6) 0.035(5) -0.034(6) -0.094(7)
O33 0.104(3) 0.061(2) 0.067(2) 0.0424(18) 0.032(2) 0.0370(19)
O34 0.088(2) 0.0462(16) 0.0402(15) 0.0228(13) 0.0113(15) 0.0161(15)
C97 0.083(3) 0.052(2) 0.044(2) 0.029(2) 0.012(2) 0.019(2)
C98 0.110(4) 0.047(3) 0.062(3) 0.022(2) 0.015(3) 0.002(3)
C99 0.144(8) 0.164(9) 0.131(7) 0.068(7) -0.047(6) -0.063(7)
C100 0.209(9) 0.051(4) 0.160(8) 0.041(4) 0.090(7) 0.033(5)
C101 0.156(7) 0.078(4) 0.102(5) 0.021(4) 0.067(5) -0.020(4)
O35 0.090(2) 0.0508(17) 0.0296(13) 0.0104(12) 0.0026(14) 0.0193(17)
O36 0.080(2) 0.0612(19) 0.0282(13) 0.0126(13) 0.0103(14) 0.0041(16)
C102 0.090(3) 0.045(2) 0.0326(19) 0.0145(17) 0.012(2) 0.016(2)
C103 0.118(4) 0.064(3) 0.031(2) 0.018(2) 0.017(2) 0.033(3)
C104 0.206(8) 0.090(4) 0.061(3) 0.048(3) 0.063(4) 0.069(5)
C105 0.134(6) 0.122(5) 0.032(2) 0.011(3) 0.005(3) 0.035(4)
C106 0.123(5) 0.079(4) 0.038(2) 0.022(2) 0.029(3) 0.031(3)
O37 0.0635(18) 0.0441(16) 0.0458(16) 0.0199(13) 0.0036(14) 0.0083(14)
O38 0.0642(18) 0.0410(15) 0.0317(13) 0.0082(11) 0.0061(12) 0.0110(13)
C107 0.068(3) 0.039(2) 0.0280(17) 0.0100(15) 0.0042(17) 0.0129(18)
C108 0.072(3) 0.037(2) 0.039(2) 0.0144(16) 0.0027(19) 0.0063(19)
C109 0.141(6) 0.063(4) 0.073(4) 0.024(3) -0.018(4) -0.019(4)
C110 0.102(4) 0.075(4) 0.108(5) 0.053(4) 0.032(4) 0.034(3)
C111 0.248(10) 0.074(4) 0.113(5) 0.061(4) 0.115(7) 0.077(5)
O39 0.066(2) 0.073(2) 0.0317(14) 0.0019(14) 0.0155(14) 0.0187(17)
O40 0.101(3) 0.094(3) 0.0342(15) -0.0052(16) 0.0053(16) 0.062(2)
C112 0.070(3) 0.092(4) 0.036(2) -0.002(2) 0.006(2) 0.042(3)
C113 0.097(4) 0.133(5) 0.048(3) -0.005(3) 0.014(3) 0.073(4)
C114 0.139(6) 0.109(5) 0.060(3) -0.018(3) 0.004(4) 0.066(5)
C115 0.103(5) 0.154(7) 0.123(6) -0.019(6) 0.051(5) 0.050(5)
C116 0.163(8) 0.102(5) 0.090(5) -0.002(4) 0.015(5) 0.080(5)
O41 0.071(2) 0.0583(18) 0.0374(15) 0.0137(14) 0.0165(14) -0.0002(16)
O42 0.0608(19) 0.091(2) 0.0360(15) 0.0167(16) 0.0146(14) 0.0122(18)
C117 0.064(3) 0.071(3) 0.032(2) 0.0012(19) 0.0162(19) -0.004(2)
C118 0.104(8) 0.105(8) 0.048(6) 0.004(6) 0.017(6) -0.045(6)
C119 0.163(15) 0.128(12) 0.050(5) 0.006(6) 0.000(7) -0.057(11)
C120 0.176(14) 0.097(9) 0.090(9) 0.031(7) 0.004(9) -0.064(8)
C121 0.123(12) 0.190(16) 0.136(13) 0.023(11) 0.073(11) -0.044(9)
O43 0.079(2) 0.125(3) 0.0367(16) 0.0034(18) 0.0083(15) 0.065(2)
O44 0.0545(17) 0.069(2) 0.0409(15) 0.0103(14) 0.0100(13) 0.0343(15)
C122 0.044(2) 0.0371(19) 0.0424(19) 0.0046(16) 0.0075(16) 0.0142(16)
C123 0.048(2) 0.053(2) 0.062(3) 0.011(2) 0.0126(19) 0.022(2)
C124 0.067(3) 0.086(4) 0.088(4) 0.023(3) 0.038(3) 0.036(3)
C125 0.077(4) 0.073(3) 0.118(5) 0.047(3) 0.025(3) 0.042(3)
C126 0.045(3) 0.071(3) 0.087(4) 0.009(3) 0.001(2) 0.014(2)
O45 0.104(3) 0.0369(15) 0.0314(13) -0.0013(11) -0.0058(15) 0.0289(16)
O46 0.082(2) 0.0294(13) 0.0352(14) -0.0030(11) 0.0182(14) 0.0009(13)
C127 0.0427(19) 0.0304(17) 0.0381(18) -0.0008(14) -0.0023(15) 0.0151(15)
C128 0.054(2) 0.0287(18) 0.052(2) 0.0017(16) -0.0089(18) 0.0145(17)
C129 0.089(4) 0.035(2) 0.076(3) -0.003(2) 0.002(3) 0.025(2)
C130 0.066(3) 0.037(2) 0.069(3) 0.015(2) -0.016(2) 0.011(2)
C131 0.047(2) 0.043(2) 0.060(3) 0.015(2) -0.0072(19) 0.0079(18)
O47 0.0564(16) 0.0318(13) 0.0345(13) 0.0035(10) 0.0101(12) -0.0003(12)
O48 0.0524(15) 0.0259(12) 0.0302(12) 0.0017(10) 0.0062(11) 0.0021(11)
C132 0.048(2) 0.0278(17) 0.0390(18) 0.0062(14) 0.0044(16) 0.0027(15)
C133 0.049(2) 0.036(2) 0.052(2) 0.0089(17) 0.0080(18) 0.0003(17)
C134 0.054(3) 0.051(3) 0.132(5) 0.025(3) 0.020(3) 0.006(2)
C135 0.091(4) 0.064(3) 0.100(4) -0.029(3) 0.034(4) -0.037(3)
C136 0.074(4) 0.082(4) 0.176(7) 0.087(5) -0.037(4) -0.030(3)
N1 0.0415(17) 0.072(2) 0.0394(16) 0.0293(16) 0.0096(13) 0.0310(16)
N2 0.0352(16) 0.087(3) 0.0349(16) 0.0319(17) 0.0080(13) 0.0236(16)
N3 0.0493(19) 0.072(2) 0.0473(18) 0.0367(18) 0.0153(15) 0.0328(17)
N4 0.0375(16) 0.074(2) 0.0369(15) 0.0334(16) 0.0124(13) 0.0293(15)
C1 0.050(2) 0.070(3) 0.0348(19) 0.0249(19) 0.0070(16) 0.028(2)
C2 0.049(2) 0.090(3) 0.0308(18) 0.027(2) 0.0077(16) 0.028(2)
C3 0.044(2) 0.084(3) 0.046(2) 0.043(2) 0.0041(18) 0.017(2)
C4 0.064(3) 0.058(3) 0.059(3) 0.033(2) 0.010(2) 0.018(2)
C5 0.060(3) 0.055(2) 0.047(2) 0.0164(19) 0.018(2) 0.020(2)
C6 0.056(2) 0.080(3) 0.045(2) 0.033(2) 0.0256(19) 0.042(2)
C7 0.044(2) 0.070(3) 0.048(2) 0.036(2) 0.0077(17) 0.0214(19)
C8 0.047(2) 0.062(3) 0.044(2) 0.0296(19) 0.0107(17) 0.0238(19)
N5 0.093(5) 0.126(8) 0.039(4) 0.026(5) 0.010(3) 0.080(5)
N6 0.079(4) 0.054(4) 0.054(3) 0.012(3) -0.008(3) 0.035(4)
N7 0.054(5) 0.048(4) 0.038(3) 0.017(4) 0.005(4) 0.019(3)
N8 0.072(5) 0.108(6) 0.074(4) 0.061(4) 0.038(4) 0.062(4)
C69 0.115(7) 0.114(9) 0.056(5) -0.004(6) -0.006(5) 0.076(6)
C70 0.093(6) 0.081(9) 0.075(5) -0.022(5) -0.004(5) 0.055(6)
C71 0.066(5) 0.058(4) 0.042(4) 0.022(3) 0.004(3) 0.027(3)
C72 0.055(4) 0.049(4) 0.043(4) 0.016(4) 0.006(3) 0.010(4)
C73 0.056(4) 0.045(4) 0.062(4) 0.015(3) 0.008(4) 0.020(4)
C74 0.059(6) 0.061(5) 0.099(6) 0.044(4) 0.022(4) 0.028(4)
C75 0.082(6) 0.130(6) 0.082(5) 0.069(5) 0.039(5) 0.067(5)
C76 0.084(8) 0.158(8) 0.058(6) 0.054(6) 0.026(6) 0.076(7)
O045 0.110(4) 0.116(4) 0.155(6) 0.028(4) 0.022(4) 0.075(4)
N052 0.065(3) 0.200(7) 0.127(5) 0.097(5) 0.039(3) 0.051(4)
C059 0.079(4) 0.266(11) 0.086(4) 0.090(6) 0.050(3) 0.096(6)
C04X 0.074(3) 0.188(8) 0.092(4) 0.082(5) 0.049(3) 0.071(4)
N065 0.227(12) 0.085(6) 0.292(14) 0.049(7) 0.120(10) 0.029(6)
C060 0.148(8) 0.065(5) 0.119(7) 0.037(4) 0.015(5) 0.004(4)
C05L 0.155(7) 0.068(4) 0.096(5) 0.036(4) -0.004(5) 0.009(4)
C061 0.090(5) 0.080(4) 0.108(5) 0.008(4) 0.016(4) 0.039(4)
N05D 0.117(5) 0.129(6) 0.132(5) -0.008(5) -0.020(4) 0.075(5)
C05U 0.079(4) 0.077(4) 0.125(5) 0.011(4) 0.008(4) 0.048(3)
C06Y 0.082(7) 0.193(11) 0.127(8) 0.103(8) 0.011(6) 0.031(7)
C06N 0.088(7) 0.183(11) 0.110(7) 0.086(8) 0.001(6) 0.022(7)
C063 0.104(9) 0.175(12) 0.101(8) 0.083(8) -0.002(6) 0.024(8)
C05Y 0.093(9) 0.150(9) 0.096(7) 0.074(7) 0.006(6) -0.002(7)
C066 0.108(8) 0.149(9) 0.102(7) 0.081(7) 0.002(6) -0.003(7)
C06I 0.136(10) 0.182(10) 0.107(8) 0.095(8) 0.022(7) 0.028(8)
C06Z 0.262(13) 0.212(11) 0.131(7) 0.095(8) 0.023(8) 0.111(10)
C152 0.403(19) 0.282(15) 0.290(15) 0.173(13) 0.079(15) 0.241(14)
C072 0.48(2) 0.276(14) 0.336(17) 0.235(13) 0.200(16) 0.262(14)
C150 0.410(19) 0.151(10) 0.271(14) 0.136(10) 0.063(14) 0.118(11)
C05X 0.130(6) 0.190(8) 0.140(6) 0.124(7) 0.070(6) 0.089(6)
C06E 0.183(10) 0.181(9) 0.138(7) 0.073(7) 0.007(7) 0.093(8)
C06B 0.172(10) 0.211(12) 0.091(6) 0.027(7) -0.011(6) 0.022(8)
C06K 0.105(7) 0.171(9) 0.129(6) 0.058(6) -0.002(5) -0.020(5)
C06P 0.142(9) 0.137(9) 0.195(10) 0.022(7) 0.041(8) -0.004(6)
C06T 0.242(14) 0.184(11) 0.128(9) -0.009(8) 0.014(9) -0.011(9)
C137 0.334(18) 0.196(15) 0.136(9) 0.001(9) -0.039(11) -0.036(11)
C139 0.224(14) 0.219(14) 0.134(8) 0.051(9) -0.012(8) -0.088(9)
C06Q 0.132(7) 0.258(11) 0.099(6) 0.077(7) -0.039(5) -0.090(7)
N06G 0.143(9) 0.153(10) 0.342(17) 0.013(10) 0.034(10) 0.044(7)
C06V 0.110(8) 0.146(9) 0.49(3) 0.137(13) 0.143(12) 0.050(7)
C06W 0.121(9) 0.117(8) 0.43(2) 0.064(12) 0.129(12) 0.010(6)
C138 0.129(12) 0.252(17) 0.199(16) 0.163(15) 0.005(11) 0.054(12)
C142 0.112(17) 0.19(2) 0.104(14) 0.065(16) 0.011(12) 0.056(17)
C141 0.094(11) 0.102(11) 0.147(15) 0.079(11) 0.053(10) 0.031(8)
C147 0.160(12) 0.218(16) 0.105(11) 0.000(10) 0.022(9) 0.117(11)
C149 0.160(13) 0.221(18) 0.137(13) 0.064(13) 0.033(10) 0.113(12)
C143 0.153(15) 0.27(2) 0.25(2) 0.067(17) -0.040(16) 0.086(13)
C164 0.151(15) 0.243(19) 0.25(2) 0.045(15) 0.001(14) 0.019(15)
C163 0.232(19) 0.278(19) 0.191(18) 0.043(16) 0.011(15) 0.073(15)
C49 0.239(18) 0.24(2) 0.148(16) 0.038(13) -0.019(15) 0.107(13)
C151 0.227(16) 0.45(2) 0.089(7) 0.009(11) 0.007(8) 0.101(17)
C148 0.142(13) 0.28(2) 0.121(14) 0.013(15) 0.038(11) 0.113(12)
N10 0.103(12) 0.079(9) 0.29(2) -0.024(11) -0.088(14) 0.027(8)
C140 0.073(10) 0.112(11) 0.211(19) 0.044(12) -0.004(12) 0.023(8)
C157 0.146(11) 0.117(10) 0.081(10) 0.039(9) 0.040(8) 0.078(9)
C159 0.143(12) 0.134(12) 0.115(13) 0.058(10) 0.021(10) 0.068(10)
C156 0.139(12) 0.142(12) 0.132(14) 0.082(11) 0.044(10) 0.074(10)
C155 0.150(14) 0.144(12) 0.117(12) 0.089(11) 0.052(11) 0.072(10)
C154 0.170(12) 0.120(12) 0.105(11) 0.070(9) 0.068(9) 0.102(9)
C153 0.164(11) 0.112(10) 0.109(12) 0.053(9) 0.084(9) 0.103(9)
C158 0.165(16) 0.21(2) 0.093(15) 0.062(17) 0.007(13) 0.088(14)
C06J 0.125(13) 0.192(15) 0.116(11) 0.072(11) 0.012(10) 0.045(11)
C160 0.112(13) 0.170(15) 0.121(11) 0.084(11) 0.013(10) 0.042(11)
C06O 0.125(13) 0.180(16) 0.108(11) 0.072(12) 0.000(10) 0.062(11)
C1A 0.105(12) 0.133(14) 0.091(11) 0.057(10) 0.016(9) 0.051(10)
C05Z 0.098(13) 0.148(14) 0.104(11) 0.055(11) 0.019(10) 0.038(10)
C0 0.126(14) 0.174(15) 0.105(11) 0.062(11) 0.025(10) 0.051(12)
C162 0.150(8) 0.133(8) 0.091(6) -0.011(5) 0.063(6) 0.047(6)
C161 0.156(13) 0.190(16) 0.257(18) 0.100(12) 0.065(11) 0.055(11)
C146 0.185(14) 0.208(16) 0.188(15) 0.076(12) 0.009(11) 0.084(12)
C211 0.226(15) 0.208(15) 0.213(16) 0.058(11) 0.046(12) 0.059(13)
C145 0.170(12) 0.186(13) 0.174(12) 0.026(9) 0.080(10) 0.066(10)
C235 0.198(13) 0.199(14) 0.196(14) 0.051(11) 0.060(11) 0.071(11)
C144 0.141(11) 0.132(11) 0.205(15) 0.060(9) 0.047(10) 0.045(9)
C20A 0.088(9) 0.056(6) 0.063(7) 0.024(6) 0.033(7) 0.039(7)
C21A 0.128(14) 0.064(11) 0.114(18) -0.012(11) 0.045(14) -0.021(12)
C22A 0.17(2) 0.078(15) 0.037(6) 0.008(7) 0.011(9) 0.042(14)
C23A 0.159(14) 0.086(11) 0.086(10) 0.007(9) 0.013(10) 0.093(11)
C30A 0.059(9) 0.039(6) 0.096(12) 0.031(7) 0.033(8) 0.032(6)
C31A 0.074(9) 0.038(9) 0.064(11) 0.015(8) 0.016(8) -0.008(8)
C32A 0.123(18) 0.047(11) 0.17(2) 0.029(13) 0.091(18) 0.037(13)
C33A 0.069(14) 0.050(12) 0.138(15) 0.067(12) 0.016(12) 0.014(11)
C35A 0.046(4) 0.071(5) 0.030(4) 0.035(3) 0.010(3) 0.024(3)
C36A 0.067(6) 0.130(10) 0.051(6) 0.043(6) 0.026(5) 0.037(6)
C37A 0.131(10) 0.071(5) 0.074(7) 0.049(5) 0.004(6) 0.007(6)
C38A 0.097(4) 0.123(5) 0.053(3) 0.060(3) -0.006(3) 0.017(3)
C50A 0.040(6) 0.041(5) 0.043(6) 0.020(4) 0.002(5) -0.002(5)
C51A 0.060(6) 0.049(7) 0.050(8) 0.012(6) 0.003(6) 0.017(5)
C52A 0.068(8) 0.044(6) 0.091(12) 0.023(8) 0.039(9) 0.005(6)
C53A 0.066(9) 0.058(7) 0.038(5) 0.007(4) -0.006(5) 0.009(6)
C166 0.060(7) 0.083(8) 0.057(8) 0.025(7) 0.005(6) 0.001(6)
C1B 0.089(11) 0.058(7) 0.105(12) -0.005(8) 0.007(9) -0.016(7)
C1C 0.073(10) 0.106(13) 0.092(10) 0.058(9) 0.014(8) -0.020(9)
C1D 0.057(7) 0.126(14) 0.110(14) 0.052(11) -0.018(8) -0.010(7)
C78A 0.077(8) 0.059(6) 0.093(9) 0.025(6) 0.013(7) 0.030(6)
C79A 0.074(8) 0.062(9) 0.129(15) 0.052(10) 0.007(8) 0.024(7)
C80A 0.156(18) 0.064(8) 0.096(11) 0.008(8) 0.035(12) 0.020(10)
C81A 0.083(8) 0.081(11) 0.112(11) 0.056(10) 0.008(9) 0.027(8)
N5A 0.074(8) 0.053(6) 0.053(9) 0.023(6) 0.014(6) 0.038(6)
N6A 0.062(7) 0.087(10) 0.038(5) 0.015(7) 0.001(4) 0.029(8)
N7A 0.057(7) 0.056(8) 0.037(6) 0.016(7) 0.006(6) 0.019(6)
N8A 0.063(8) 0.047(6) 0.039(5) 0.017(4) 0.005(5) 0.027(6)
C69A 0.073(8) 0.050(8) 0.038(7) 0.013(6) -0.006(6) 0.035(6)
C70A 0.086(9) 0.054(10) 0.047(6) 0.002(6) 0.003(6) 0.049(8)
C71A 0.069(10) 0.054(8) 0.056(8) 0.021(7) 0.014(7) 0.015(7)
C72A 0.057(8) 0.081(10) 0.047(7) 0.005(8) 0.011(6) 0.021(8)
C73A 0.064(8) 0.053(7) 0.039(6) 0.013(6) -0.002(6) 0.024(6)
C74A 0.056(9) 0.049(7) 0.053(6) 0.021(5) 0.006(6) 0.034(6)
C75A 0.056(8) 0.061(7) 0.049(5) 0.030(5) 0.001(5) 0.034(6)
C76A 0.064(10) 0.064(7) 0.041(8) 0.027(6) 0.002(7) 0.027(6)
Ni3A 0.085(11) 0.103(10) 0.057(6) 0.043(6) 0.030(6) 0.056(9)

loop_
_atom_type_symbol
_atom_type_description
_atom_type_scat_dispersion_real
_atom_type_scat_dispersion_imag
_atom_type_scat_source
C C 0.0033 0.0016 'International Tables Vol C Tables 4.2.6.8 and 6.1.1.4'
H H 0.0000 0.0000 'International Tables Vol C Tables 4.2.6.8 and 6.1.1.4'
Cr Cr 0.3209 0.6236 'International Tables Vol C Tables 4.2.6.8 and 6.1.1.4'
F F 0.0171 0.0103 'International Tables Vol C Tables 4.2.6.8 and 6.1.1.4'
N N 0.0061 0.0033 'International Tables Vol C Tables 4.2.6.8 and 6.1.1.4'
Ni Ni 0.3393 1.1124 'International Tables Vol C Tables 4.2.6.8 and 6.1.1.4'
O O 0.0106 0.0060 'International Tables Vol C Tables 4.2.6.8 and 6.1.1.4'

loop_
_geom_angle_atom_site_label_1
_geom_angle_atom_site_label_2
_geom_angle_atom_site_label_3
_geom_angle
_geom_angle_site_symmetry_1
_geom_angle_site_symmetry_3
_geom_angle_publ_flag
F1 Ni1 O1 89.49(11) . . ?
F1 Ni1 N1 172.00(11) . . ?
F1 Ni1 N2 92.73(12) . . ?
F1 Ni1 N3 88.16(13) . . ?
F1 Ni1 N4 99.42(11) . . ?
O1 Ni1 N2 99.46(13) . . ?
O1 Ni1 N3 177.18(13) . . ?
O1 Ni1 N4 97.29(12) . . ?
N1 Ni1 O1 83.16(13) . . ?
N1 Ni1 N2 85.40(14) . . ?
N1 Ni1 N3 99.27(14) . . ?
N1 Ni1 N4 84.70(13) . . ?
N2 Ni1 N4 159.36(12) . . ?
N3 Ni1 N2 82.21(14) . . ?
N3 Ni1 N4 81.57(13) . . ?
F10 Ni3 O25 90.29(13) . . ?
F10 Ni3 N5 92.0(5) . . ?
F10 Ni3 N6 167.7(3) . . ?
F10 Ni3 N7 101.6(3) . . ?
F10 Ni3 N8 91.3(3) . . ?
O25 Ni3 N5 96.1(5) . . ?
O25 Ni3 N6 78.2(3) . . ?
O25 Ni3 N7 96.7(3) . . ?
N5 Ni3 N6 85.2(5) . . ?
N7 Ni3 N5 161.2(6) . . ?
N7 Ni3 N6 84.1(4) . . ?
N8 Ni3 O25 178.4(4) . . ?
N8 Ni3 N5 83.6(5) . . ?
N8 Ni3 N6 100.3(3) . . ?
N8 Ni3 N7 83.2(3) . . ?
F1 Cr1 F3 87.59(9) . . ?
F1 Cr1 O2 95.02(11) . . ?
F1 Cr1 O3 177.37(10) . . ?
F1 Cr1 O5 88.92(11) . . ?
F49 Cr1 F1 93.18(11) . . ?
F49 Cr1 F3 178.40(12) . . ?
F49 Cr1 O2 92.45(13) . . ?
F49 Cr1 O3 88.39(11) . . ?
F49 Cr1 O5 88.86(13) . . ?
F3 Cr1 O2 88.88(11) . . ?
F3 Cr1 O3 90.79(9) . . ?
F3 Cr1 O5 89.75(10) . . ?
O2 Cr1 O3 87.02(11) . . ?
O2 Cr1 O5 175.77(11) . . ?
O5 Cr1 O3 89.00(11) . . ?
F3 Cr2 F4 87.88(8) . . ?
F3 Cr2 O4 91.39(9) . . ?
F3 Cr2 O6 93.08(10) . . ?
F3 Cr2 O7 178.07(9) . . ?
F3 Cr2 O9 89.38(10) . . ?
F4 Cr2 O4 177.79(10) . . ?
F4 Cr2 O6 89.34(10) . . ?
F4 Cr2 O7 94.02(8) . . ?
F4 Cr2 O9 88.85(9) . . ?
O4 Cr2 O6 92.79(11) . . ?
O4 Cr2 O7 86.71(10) . . ?
O4 Cr2 O9 89.05(10) . . ?
O6 Cr2 O7 86.68(11) . . ?
O6 Cr2 O9 176.88(10) . . ?
O7 Cr2 O9 90.93(10) . . ?
F4 Cr3 F5 89.05(8) . . ?
F4 Cr3 O8 90.96(9) . . ?
F4 Cr3 O10 91.73(9) . . ?
F4 Cr3 O11 176.29(9) . . ?
F4 Cr3 O13 88.89(9) . . ?
F5 Cr3 O8 178.14(10) . . ?
F5 Cr3 O10 88.76(9) . . ?
F5 Cr3 O11 93.97(9) . . ?
F5 Cr3 O13 88.96(9) . . ?
O8 Cr3 O10 93.10(10) . . ?
O8 Cr3 O11 86.10(10) . . ?
O8 Cr3 O13 89.18(10) . . ?
O11 Cr3 O10 86.19(10) . . ?
O11 Cr3 O13 93.31(11) . . ?
O13 Cr3 O10 177.63(10) . . ?
F5 Cr4 F6 90.54(8) . . ?
F5 Cr4 O12 89.99(9) . . ?
F5 Cr4 O14 90.40(9) . . ?
F5 Cr4 O15 174.07(8) . . ?
F5 Cr4 O17 91.09(9) . . ?
F6 Cr4 O12 178.68(10) . . ?
F6 Cr4 O14 86.53(9) . . ?
F6 Cr4 O15 94.72(8) . . ?
F6 Cr4 O17 89.56(9) . . ?
O12 Cr4 O14 94.67(10) . . ?
O15 Cr4 O12 84.81(9) . . ?
O15 Cr4 O14 87.19(10) . . ?
O15 Cr4 O17 91.68(10) . . ?
O17 Cr4 O12 89.22(10) . . ?
O17 Cr4 O14 175.83(9) . . ?
F6 Cr5 O16 90.76(9) . . ?
F6 Cr5 O18 89.66(8) . . ?
F6 Cr5 O19 174.83(9) . . ?
F6 Cr5 O21 91.25(10) . . ?
F7 Cr5 F6 90.61(7) . . ?
F7 Cr5 O16 177.96(9) . . ?
F7 Cr5 O18 88.90(9) . . ?
F7 Cr5 O19 93.50(9) . . ?
F7 Cr5 O21 91.53(9) . . ?
O16 Cr5 O18 92.63(11) . . ?
O19 Cr5 O16 85.22(10) . . ?
O19 Cr5 O18 87.27(11) . . ?
O19 Cr5 O21 91.78(12) . . ?
O21 Cr5 O16 86.93(11) . . ?
O21 Cr5 O18 178.99(11) . . ?
F7 Cr6 Ni2 135.69(5) . . ?
F7 Cr6 O20 93.78(9) . . ?
F7 Cr6 O22 90.04(9) . . ?
F7 Cr6 O23 88.61(9) . . ?
F8 Cr6 Ni2 44.28(5) . . ?
F8 Cr6 F7 93.60(7) . . ?
F8 Cr6 O20 172.40(9) . . ?
F8 Cr6 O22 92.41(10) . . ?
F8 Cr6 O23 90.51(10) . . ?
F9 Cr6 Ni2 42.01(5) . . ?
F9 Cr6 F7 177.14(8) . . ?
F9 Cr6 F8 83.71(8) . . ?
F9 Cr6 O20 88.94(9) . . ?
F9 Cr6 O22 89.11(9) . . ?
F9 Cr6 O23 92.37(10) . . ?
O20 Cr6 Ni2 128.12(7) . . ?
O20 Cr6 O22 89.43(13) . . ?
O22 Cr6 Ni2 102.55(7) . . ?
O23 Cr6 Ni2 80.38(7) . . ?
O23 Cr6 O20 87.83(12) . . ?
O23 Cr6 O22 176.86(11) . . ?
Cr6 Ni2 Cr6 180.0 . 2_676 ?
F8 Ni2 Cr6 40.16(5) . . ?
F8 Ni2 Cr6 40.16(5) 2_676 2_676 ?
F8 Ni2 Cr6 139.84(5) . 2_676 ?
F8 Ni2 Cr6 139.84(5) 2_676 . ?
F8 Ni2 F8 180.0 . 2_676 ?
F9 Ni2 Cr6 140.77(5) . 2_676 ?
F9 Ni2 Cr6 39.22(5) 2_676 2_676 ?
F9 Ni2 Cr6 39.22(5) . . ?
F9 Ni2 Cr6 140.78(5) 2_676 . ?
F9 Ni2 F8 102.90(7) . 2_676 ?
F9 Ni2 F8 77.10(7) . . ?
F9 Ni2 F8 77.09(7) 2_676 2_676 ?
F9 Ni2 F8 102.90(7) 2_676 . ?
F9 Ni2 F9 180.0 . 2_676 ?
O24 Ni2 Cr6 101.20(6) . 2_676 ?
O24 Ni2 Cr6 78.80(6) 2_676 2_676 ?
O24 Ni2 Cr6 78.80(6) . . ?
O24 Ni2 Cr6 101.20(6) 2_676 . ?
O24 Ni2 F8 90.16(8) 2_676 2_676 ?
O24 Ni2 F8 89.84(8) 2_676 . ?
O24 Ni2 F8 90.16(8) . . ?
O24 Ni2 F8 89.84(8) . 2_676 ?
O24 Ni2 F9 91.56(9) . 2_676 ?
O24 Ni2 F9 91.56(9) 2_676 . ?
O24 Ni2 F9 88.44(9) 2_676 2_676 ?
O24 Ni2 F9 88.44(9) . . ?
O24 Ni2 O24 180.00(7) . 2_676 ?
F10 Cr8 F12 88.50(11) . . ?
F10 Cr8 O26 95.24(13) . . ?
F10 Cr8 O27 178.16(16) . . ?
F10 Cr8 O29 89.08(15) . . ?
F50 Cr8 F10 90.21(13) . . ?
F50 Cr8 F12 178.20(14) . . ?
F50 Cr8 O26 88.90(16) . . ?
F50 Cr8 O27 89.98(15) . . ?
F50 Cr8 O29 89.71(16) . . ?
F12 Cr8 O26 89.97(13) . . ?
F12 Cr8 O27 91.36(13) . . ?
F12 Cr8 O29 91.51(14) . . ?
O26 Cr8 O27 86.59(15) . . ?
O26 Cr8 O29 175.46(15) . . ?
O29 Cr8 O27 89.09(16) . . ?
F12 Cr9 F13 88.37(10) . . ?
F12 Cr9 O28 91.92(14) . . ?
F12 Cr9 O30 90.84(13) . . ?
F12 Cr9 O31 176.21(16) . . ?
F12 Cr9 O33 88.48(14) . . ?
F13 Cr9 O30 89.87(14) . . ?
F13 Cr9 O31 93.23(14) . . ?
F13 Cr9 O33 88.41(13) . . ?
O28 Cr9 F13 177.31(16) . . ?
O28 Cr9 O30 92.81(19) . . ?
O28 Cr9 O31 86.65(17) . . ?
O28 Cr9 O33 88.93(18) . . ?
O30 Cr9 O31 85.73(17) . . ?
O30 Cr9 O33 178.16(16) . . ?
O31 Cr9 O33 95.00(18) . . ?
F13 Cr10 F14 89.88(10) . . ?
F13 Cr10 O32 92.04(14) . . ?
F13 Cr10 O34 90.47(12) . . ?
F13 Cr10 O35 175.45(12) . . ?
F13 Cr10 O37 89.29(12) . . ?
F14 Cr10 O32 176.06(13) . . ?
F14 Cr10 O34 87.99(12) . . ?
F14 Cr10 O35 94.17(13) . . ?
F14 Cr10 O37 89.08(11) . . ?
O32 Cr10 O34 95.44(14) . . ?
O32 Cr10 O35 84.05(16) . . ?
O32 Cr10 O37 87.50(14) . . ?
O35 Cr10 O34 87.58(13) . . ?
O35 Cr10 O37 92.87(13) . . ?
O37 Cr10 O34 177.06(14) . . ?
F14 Cr11 O36 90.95(13) . . ?
F14 Cr11 O38 90.84(12) . . ?
F14 Cr11 O39 175.15(11) . . ?
F14 Cr11 O41 90.66(13) . . ?
F15 Cr11 F14 90.00(9) . . ?
F15 Cr11 O36 178.76(13) . . ?
F15 Cr11 O38 87.51(11) . . ?
F15 Cr11 O39 94.07(12) . . ?
F15 Cr11 O41 89.72(11) . . ?
O36 Cr11 O38 93.28(13) . . ?
O36 Cr11 O39 85.02(15) . . ?
O36 Cr11 O41 89.46(13) . . ?
O39 Cr11 O38 86.71(14) . . ?
O41 Cr11 O38 176.86(14) . . ?
O41 Cr11 O39 92.00(15) . . ?
F15 Cr12 O40 91.21(12) . . ?
F15 Cr12 O42 89.85(13) . . ?
F15 Cr12 O43 174.69(14) . . ?
F15 Cr12 O45 91.68(13) . . ?
F16 Cr12 F15 90.79(9) . . ?
F16 Cr12 O40 177.03(14) . . ?
F16 Cr12 O42 89.13(12) . . ?
F16 Cr12 O43 92.57(12) . . ?
F16 Cr12 O45 91.87(11) . . ?
O40 Cr12 O42 93.07(17) . . ?
O43 Cr12 O40 85.59(15) . . ?
O43 Cr12 O42 86.09(18) . . ?
O45 Cr12 O40 85.88(16) . . ?
O45 Cr12 O42 178.16(16) . . ?
O45 Cr12 O43 92.32(18) . . ?
F16 Cr13 Ni4 135.66(7) . . ?
F16 Cr13 O44 93.22(11) . . ?
F16 Cr13 O46 90.33(11) . . ?
F16 Cr13 O47 89.31(10) . . ?
F17 Cr13 Ni4 44.06(6) . . ?
F17 Cr13 F16 93.57(9) . . ?
F17 Cr13 O44 172.75(10) . . ?
F17 Cr13 O46 92.38(12) . . ?
F17 Cr13 O47 90.49(11) . . ?
F18 Cr13 Ni4 42.17(6) . . ?
F18 Cr13 F16 177.09(10) . . ?
F18 Cr13 F17 83.82(9) . . ?
F18 Cr13 O44 89.45(11) . . ?
F18 Cr13 O46 88.52(11) . . ?
F18 Cr13 O47 91.97(11) . . ?
O44 Cr13 Ni4 128.73(9) . . ?
O44 Cr13 O46 90.12(14) . . ?
O46 Cr13 Ni4 101.75(8) . . ?
O47 Cr13 Ni4 80.46(8) . . ?
O47 Cr13 O44 87.06(14) . . ?
O47 Cr13 O46 177.13(13) . . ?
Cr13 Ni4 Cr13 180.0 2_566 . ?
F17 Ni4 Cr13 40.19(6) . . ?
F17 Ni4 Cr13 40.19(6) 2_566 2_566 ?
F17 Ni4 Cr13 139.81(6) 2_566 . ?
F17 Ni4 Cr13 139.81(6) . 2_566 ?
F17 Ni4 F17 180.0 . 2_566 ?
F18 Ni4 Cr13 140.62(6) . 2_566 ?
F18 Ni4 Cr13 39.38(6) 2_566 2_566 ?
F18 Ni4 Cr13 140.62(6) 2_566 . ?
F18 Ni4 Cr13 39.38(6) . . ?
F18 Ni4 F17 102.58(8) . 2_566 ?
F18 Ni4 F17 102.58(8) 2_566 . ?
F18 Ni4 F17 77.42(8) . . ?
F18 Ni4 F17 77.42(8) 2_566 2_566 ?
F18 Ni4 F18 180.00(8) 2_566 . ?
F18 Ni4 O48 87.97(10) 2_566 2_566 ?
F18 Ni4 O48 92.03(10) . 2_566 ?
F18 Ni4 O48 87.97(10) . . ?
F18 Ni4 O48 92.03(10) 2_566 . ?
O48 Ni4 Cr13 101.01(7) . 2_566 ?
O48 Ni4 Cr13 101.01(7) 2_566 . ?
O48 Ni4 Cr13 78.99(7) . . ?
O48 Ni4 Cr13 78.99(7) 2_566 2_566 ?
O48 Ni4 F17 90.47(9) 2_566 2_566 ?
O48 Ni4 F17 90.47(9) . . ?
O48 Ni4 F17 89.53(9) . 2_566 ?
O48 Ni4 F17 89.52(9) 2_566 . ?
O48 Ni4 O48 180.0 2_566 . ?
Cr1 F1 Ni1 127.54(13) . . ?
Cr2 F3 Cr1 123.58(10) . . ?
Cr3 F4 Cr2 121.62(9) . . ?
Cr4 F5 Cr3 121.36(9) . . ?
Cr5 F6 Cr4 121.88(10) . . ?
Cr5 F7 Cr6 123.00(9) . . ?
Cr6 F8 Ni2 95.56(7) . . ?
Cr6 F9 Ni2 98.77(8) . . ?
Cr8 F10 Ni3 127.39(18) . . ?
Ni3A F10 Cr8 138.6(13) . . ?
Cr9 F12 Cr8 124.83(13) . . ?
Cr10 F13 Cr9 123.03(11) . . ?
Cr11 F14 Cr10 121.03(11) . . ?
Cr12 F15 Cr11 122.16(12) . . ?
Cr12 F16 Cr13 122.74(11) . . ?
Cr13 F17 Ni4 95.75(9) . . ?
Cr13 F18 Ni4 98.45(9) . . ?
C9 O1 Ni1 138.0(3) . . ?
C9 O2 Cr1 129.3(2) . . ?
O1 C9 O2 125.2(4) . . ?
O1 C9 C10 119.4(4) . . ?
O2 C9 C10 115.4(3) . . ?
C11 C10 C9 110.7(4) . . ?
C11 C10 C13 108.3(6) . . ?
C12 C10 C9 109.8(5) . . ?
C12 C10 C11 113.5(6) . . ?
C12 C10 C13 107.6(5) . . ?
C13 C10 C9 106.6(4) . . ?
C10 C11 H11S 109.5 . . ?
C10 C11 H11T 109.5 . . ?
C10 C11 H11U 109.5 . . ?
H11S C11 H11T 109.5 . . ?
H11S C11 H11U 109.5 . . ?
H11T C11 H11U 109.5 . . ?
C10 C12 H12S 109.5 . . ?
C10 C12 H12T 109.5 . . ?
C10 C12 H12U 109.5 . . ?
H12S C12 H12T 109.5 . . ?
H12S C12 H12U 109.5 . . ?
H12T C12 H12U 109.5 . . ?
C10 C13 H13P 109.5 . . ?
C10 C13 H13Q 109.5 . . ?
C10 C13 H13R 109.5 . . ?
H13P C13 H13Q 109.5 . . ?
H13P C13 H13R 109.5 . . ?
H13Q C13 H13R 109.5 . . ?
C14 O3 Cr1 133.9(2) . . ?
C14 O4 Cr2 128.6(2) . . ?
O3 C14 O4 126.0(3) . . ?
O3 C14 C15 117.3(3) . . ?
O4 C14 C15 116.6(3) . . ?
C16 C15 C14 109.6(3) . . ?
C16 C15 C17 110.6(3) . . ?
C16 C15 C18 111.2(4) . . ?
C17 C15 C14 110.3(3) . . ?
C17 C15 C18 109.3(3) . . ?
C18 C15 C14 105.7(3) . . ?
C15 C16 H16A 109.5 . . ?
C15 C16 H16B 109.5 . . ?
C15 C16 H16C 109.5 . . ?
H16A C16 H16B 109.5 . . ?
H16A C16 H16C 109.5 . . ?
H16B C16 H16C 109.5 . . ?
C15 C17 H17A 109.5 . . ?
C15 C17 H17B 109.5 . . ?
C15 C17 H17C 109.5 . . ?
H17A C17 H17B 109.5 . . ?
H17A C17 H17C 109.5 . . ?
H17B C17 H17C 109.5 . . ?
C15 C18 H18A 109.5 . . ?
C15 C18 H18B 109.5 . . ?
C15 C18 H18C 109.5 . . ?
H18A C18 H18B 109.5 . . ?
H18A C18 H18C 109.5 . . ?
H18B C18 H18C 109.5 . . ?
C19 O5 Cr1 129.0(3) . . ?
C19 O6 Cr2 134.9(3) . . ?
O5 C19 C20 119.3(5) . . ?
O5 C19 C20A 113.1(6) . . ?
O6 C19 O5 126.0(4) . . ?
O6 C19 C20 114.2(4) . . ?
O6 C19 C20A 119.4(7) . . ?
C21 C20 C19 110.0(9) . . ?
C22 C20 C19 110.4(7) . . ?
C22 C20 C21 109.8(10) . . ?
C22 C20 C23 107.5(10) . . ?
C23 C20 C19 107.0(10) . . ?
C23 C20 C21 112.1(11) . . ?
C20 C21 H21A 109.5 . . ?
C20 C21 H21B 109.5 . . ?
C20 C21 H21C 109.5 . . ?
H21A C21 H21B 109.5 . . ?
H21A C21 H21C 109.5 . . ?
H21B C21 H21C 109.5 . . ?
C20 C22 H22A 109.5 . . ?
C20 C22 H22B 109.5 . . ?
C20 C22 H22C 109.5 . . ?
H22A C22 H22B 109.5 . . ?
H22A C22 H22C 109.5 . . ?
H22B C22 H22C 109.5 . . ?
C20 C23 H23A 109.5 . . ?
C20 C23 H23B 109.5 . . ?
C20 C23 H23C 109.5 . . ?
H23A C23 H23B 109.5 . . ?
H23A C23 H23C 109.5 . . ?
H23B C23 H23C 109.5 . . ?
C24 O7 Cr2 132.4(2) . . ?
C24 O8 Cr3 128.8(2) . . ?
O7 C24 C25 117.5(3) . . ?
O8 C24 O7 125.0(3) . . ?
O8 C24 C25 117.5(3) . . ?
C26 C25 C24 110.1(3) . . ?
C26 C25 C28 108.3(4) . . ?
C27 C25 C24 105.6(3) . . ?
C27 C25 C26 110.4(4) . . ?
C27 C25 C28 112.8(5) . . ?
C28 C25 C24 109.7(3) . . ?
C25 C26 H26A 109.5 . . ?
C25 C26 H26B 109.5 . . ?
C25 C26 H26C 109.5 . . ?
H26A C26 H26B 109.5 . . ?
H26A C26 H26C 109.5 . . ?
H26B C26 H26C 109.5 . . ?
C25 C27 H27A 109.5 . . ?
C25 C27 H27B 109.5 . . ?
C25 C27 H27C 109.5 . . ?
H27A C27 H27B 109.5 . . ?
H27A C27 H27C 109.5 . . ?
H27B C27 H27C 109.5 . . ?
C25 C28 H28A 109.5 . . ?
C25 C28 H28B 109.5 . . ?
C25 C28 H28C 109.5 . . ?
H28A C28 H28B 109.5 . . ?
H28A C28 H28C 109.5 . . ?
H28B C28 H28C 109.5 . . ?
C29 O9 Cr2 128.4(2) . . ?
C29 O10 Cr3 134.5(2) . . ?
O9 C29 C30 116.2(4) . . ?
O9 C29 C30A 119.6(8) . . ?
O10 C29 O9 125.1(3) . . ?
O10 C29 C30 118.7(4) . . ?
O10 C29 C30A 114.6(8) . . ?
C29 C30 C31 106.0(5) . . ?
C29 C30 C33 109.9(6) . . ?
C31 C30 C33 109.0(8) . . ?
C32 C30 C29 109.3(5) . . ?
C32 C30 C31 108.8(7) . . ?
C32 C30 C33 113.5(9) . . ?
C30 C31 H31A 109.5 . . ?
C30 C31 H31B 109.5 . . ?
C30 C31 H31C 109.5 . . ?
H31A C31 H31B 109.5 . . ?
H31A C31 H31C 109.5 . . ?
H31B C31 H31C 109.5 . . ?
C30 C32 H32A 109.5 . . ?
C30 C32 H32B 109.5 . . ?
C30 C32 H32C 109.5 . . ?
H32A C32 H32B 109.5 . . ?
H32A C32 H32C 109.5 . . ?
H32B C32 H32C 109.5 . . ?
C30 C33 H33A 109.5 . . ?
C30 C33 H33B 109.5 . . ?
C30 C33 H33C 109.5 . . ?
H33A C33 H33B 109.5 . . ?
H33A C33 H33C 109.5 . . ?
H33B C33 H33C 109.5 . . ?
C34 O11 Cr3 132.0(2) . . ?
C34 O12 Cr4 127.7(2) . . ?
O11 C34 O12 125.3(3) . . ?
O11 C34 C35 116.2(5) . . ?
O11 C34 C35A 118.8(4) . . ?
O12 C34 C35 117.9(5) . . ?
O12 C34 C35A 115.9(4) . . ?
C34 C35 C36 104.1(11) . . ?
C37 C35 C34 111.5(8) . . ?
C37 C35 C36 101.5(11) . . ?
C37 C35 C38 124.0(11) . . ?
C38 C35 C34 109.7(7) . . ?
C38 C35 C36 103.5(11) . . ?
C35 C36 H36A 109.5 . . ?
C35 C36 H36B 109.5 . . ?
C35 C36 H36C 109.5 . . ?
H36A C36 H36B 109.5 . . ?
H36A C36 H36C 109.5 . . ?
H36B C36 H36C 109.5 . . ?
C35 C37 H37A 109.5 . . ?
C35 C37 H37B 109.5 . . ?
C35 C37 H37C 109.5 . . ?
H37A C37 H37B 109.5 . . ?
H37A C37 H37C 109.5 . . ?
H37B C37 H37C 109.5 . . ?
C35 C38 H38A 109.5 . . ?
C35 C38 H38B 109.5 . . ?
C35 C38 H38C 109.5 . . ?
H38A C38 H38B 109.5 . . ?
H38A C38 H38C 109.5 . . ?
H38B C38 H38C 109.5 . . ?
C39 O13 Cr3 127.0(2) . . ?
C39 O14 Cr4 131.8(2) . . ?
O13 C39 C40 116.3(3) . . ?
O14 C39 O13 125.2(3) . . ?
O14 C39 C40 118.6(3) . . ?
C39 C40 C41 104.8(3) . . ?
C39 C40 C43 110.3(3) . . ?
C42 C40 C39 110.1(3) . . ?
C42 C40 C41 112.5(5) . . ?
C42 C40 C43 111.4(4) . . ?
C43 C40 C41 107.6(4) . . ?
C40 C41 H41A 109.5 . . ?
C40 C41 H41B 109.5 . . ?
C40 C41 H41C 109.5 . . ?
H41A C41 H41B 109.5 . . ?
H41A C41 H41C 109.5 . . ?
H41B C41 H41C 109.5 . . ?
C40 C42 H42A 109.5 . . ?
C40 C42 H42B 109.5 . . ?
C40 C42 H42C 109.5 . . ?
H42A C42 H42B 109.5 . . ?
H42A C42 H42C 109.5 . . ?
H42B C42 H42C 109.5 . . ?
C40 C43 H43A 109.5 . . ?
C40 C43 H43B 109.5 . . ?
C40 C43 H43C 109.5 . . ?
H43A C43 H43B 109.5 . . ?
H43A C43 H43C 109.5 . . ?
H43B C43 H43C 109.5 . . ?
C44 O15 Cr4 132.4(2) . . ?
C44 O16 Cr5 129.0(2) . . ?
O15 C44 O16 125.4(3) . . ?
O15 C44 C45 117.9(3) . . ?
O16 C44 C45 116.6(3) . . ?
C44 C45 C46 108.8(3) . . ?
C44 C45 C47 110.5(3) . . ?
C44 C45 C48 106.5(3) . . ?
C47 C45 C46 110.4(3) . . ?
C47 C45 C48 110.7(3) . . ?
C48 C45 C46 109.8(3) . . ?
C45 C46 H46A 109.5 . . ?
C45 C46 H46B 109.5 . . ?
C45 C46 H46C 109.5 . . ?
H46A C46 H46B 109.5 . . ?
H46A C46 H46C 109.5 . . ?
H46B C46 H46C 109.5 . . ?
C45 C47 H47A 109.5 . . ?
C45 C47 H47B 109.5 . . ?
C45 C47 H47C 109.5 . . ?
H47A C47 H47B 109.5 . . ?
H47A C47 H47C 109.5 . . ?
H47B C47 H47C 109.5 . . ?
C45 C48 H48A 109.5 . . ?
C45 C48 H48B 109.5 . . ?
C45 C48 H48C 109.5 . . ?
H48A C48 H48B 109.5 . . ?
H48A C48 H48C 109.5 . . ?
H48B C48 H48C 109.5 . . ?
C165 O17 Cr4 127.3(2) . . ?
C165 O18 Cr5 135.5(2) . . ?
O17 C165 O18 125.2(3) . . ?
O17 C165 C50 118.3(5) . . ?
O17 C165 C50A 116.0(5) . . ?
O18 C165 C50 116.3(5) . . ?
O18 C165 C50A 118.8(5) . . ?
C165 C50 C51 106.3(8) . . ?
C165 C50 C52 105.6(8) . . ?
C165 C50 C53 108.9(7) . . ?
C51 C50 C52 114.0(10) . . ?
C53 C50 C51 111.7(9) . . ?
C53 C50 C52 110.0(9) . . ?
C50 C51 H51A 109.5 . . ?
C50 C51 H51B 109.5 . . ?
C50 C51 H51C 109.5 . . ?
H51A C51 H51B 109.5 . . ?
H51A C51 H51C 109.5 . . ?
H51B C51 H51C 109.5 . . ?
C50 C52 H52A 109.5 . . ?
C50 C52 H52B 109.5 . . ?
C50 C52 H52C 109.5 . . ?
H52A C52 H52B 109.5 . . ?
H52A C52 H52C 109.5 . . ?
H52B C52 H52C 109.5 . . ?
C50 C53 H53A 109.5 . . ?
C50 C53 H53B 109.5 . . ?
C50 C53 H53C 109.5 . . ?
H53A C53 H53B 109.5 . . ?
H53A C53 H53C 109.5 . . ?
H53B C53 H53C 109.5 . . ?
C54 O19 Cr5 135.9(2) . . ?
C54 O20 Cr6 134.8(2) . . ?
O19 C54 C55 118.0(3) . . ?
O20 C54 O19 124.5(3) . . ?
O20 C54 C55 117.6(3) . . ?
C54 C55 C56 108.1(3) . . ?
C57 C55 C54 106.8(3) . . ?
C57 C55 C56 110.1(4) . . ?
C57 C55 C58 111.2(4) . . ?
C58 C55 C54 111.4(3) . . ?
C58 C55 C56 109.1(3) . . ?
C55 C56 H56A 109.5 . . ?
C55 C56 H56B 109.5 . . ?
C55 C56 H56C 109.5 . . ?
H56A C56 H56B 109.5 . . ?
H56A C56 H56C 109.5 . . ?
H56B C56 H56C 109.5 . . ?
C55 C57 H57A 109.5 . . ?
C55 C57 H57B 109.5 . . ?
C55 C57 H57C 109.5 . . ?
H57A C57 H57B 109.5 . . ?
H57A C57 H57C 109.5 . . ?
H57B C57 H57C 109.5 . . ?
C55 C58 H58A 109.5 . . ?
C55 C58 H58B 109.5 . . ?
C55 C58 H58C 109.5 . . ?
H58A C58 H58B 109.5 . . ?
H58A C58 H58C 109.5 . . ?
H58B C58 H58C 109.5 . . ?
C59 O21 Cr5 133.0(2) . . ?
C59 O22 Cr6 135.5(2) . . ?
O21 C59 C60 117.9(3) . . ?
O22 C59 O21 125.4(3) . . ?
O22 C59 C60 116.8(3) . . ?
C59 C60 C61 111.2(4) . . ?
C59 C60 C62 108.8(3) . . ?
C59 C60 C63 106.7(4) . . ?
C61 C60 C63 110.9(5) . . ?
C62 C60 C61 110.2(4) . . ?
C62 C60 C63 108.9(4) . . ?
C60 C61 H61A 109.5 . . ?
C60 C61 H61B 109.5 . . ?
C60 C61 H61C 109.5 . . ?
H61A C61 H61B 109.5 . . ?
H61A C61 H61C 109.5 . . ?
H61B C61 H61C 109.5 . . ?
C60 C62 H62A 109.5 . . ?
C60 C62 H62B 109.5 . . ?
C60 C62 H62C 109.5 . . ?
H62A C62 H62B 109.5 . . ?
H62A C62 H62C 109.5 . . ?
H62B C62 H62C 109.5 . . ?
C60 C63 H63A 109.5 . . ?
C60 C63 H63B 109.5 . . ?
C60 C63 H63C 109.5 . . ?
H63A C63 H63B 109.5 . . ?
H63A C63 H63C 109.5 . . ?
H63B C63 H63C 109.5 . . ?
C64 O23 Cr6 127.5(2) . . ?
C64 O24 Ni2 127.3(2) . . ?
O23 C64 C65 115.2(3) . . ?
O24 C64 O23 125.7(3) . . ?
O24 C64 C65 119.1(3) . . ?
C64 C65 C66 107.8(3) . . ?
C67 C65 C64 109.5(4) . . ?
C67 C65 C66 108.6(4) . . ?
C68 C65 C64 110.0(3) . . ?
C68 C65 C66 110.5(4) . . ?
C68 C65 C67 110.4(4) . . ?
C65 C66 H66A 109.5 . . ?
C65 C66 H66B 109.5 . . ?
C65 C66 H66C 109.5 . . ?
H66A C66 H66B 109.5 . . ?
H66A C66 H66C 109.5 . . ?
H66B C66 H66C 109.5 . . ?
C65 C67 H67A 109.5 . . ?
C65 C67 H67B 109.5 . . ?
C65 C67 H67C 109.5 . . ?
H67A C67 H67B 109.5 . . ?
H67A C67 H67C 109.5 . . ?
H67B C67 H67C 109.5 . . ?
C65 C68 H68A 109.5 . . ?
C65 C68 H68B 109.5 . . ?
C65 C68 H68C 109.5 . . ?
H68A C68 H68B 109.5 . . ?
H68A C68 H68C 109.5 . . ?
H68B C68 H68C 109.5 . . ?
C77 O25 Ni3 136.6(4) . . ?
C77 O26 Cr8 131.0(3) . . ?
O25 C77 O26 125.0(4) . . ?
O25 C77 C78 113.3(6) . . ?
O25 C77 C78A 125.5(8) . . ?
O26 C77 C78 121.3(6) . . ?
O26 C77 C78A 109.3(7) . . ?
C79 C78 C77 106.9(12) . . ?
C80 C78 C77 107.6(8) . . ?
C80 C78 C79 111.7(12) . . ?
C80 C78 C81 113.8(11) . . ?
C81 C78 C77 106.4(9) . . ?
C81 C78 C79 110.1(12) . . ?
C78 C79 H79A 109.5 . . ?
C78 C79 H79B 109.5 . . ?
C78 C79 H79C 109.5 . . ?
H79A C79 H79B 109.5 . . ?
H79A C79 H79C 109.5 . . ?
H79B C79 H79C 109.5 . . ?
C78 C80 H80A 109.5 . . ?
C78 C80 H80B 109.5 . . ?
C78 C80 H80C 109.5 . . ?
H80A C80 H80B 109.5 . . ?
H80A C80 H80C 109.5 . . ?
H80B C80 H80C 109.5 . . ?
C78 C81 H81A 109.5 . . ?
C78 C81 H81B 109.5 . . ?
C78 C81 H81C 109.5 . . ?
H81A C81 H81B 109.5 . . ?
H81A C81 H81C 109.5 . . ?
H81B C81 H81C 109.5 . . ?
C82 O27 Cr8 132.9(3) . . ?
C82 O28 Cr9 134.7(3) . . ?
O27 C82 C83 117.6(5) . . ?
O28 C82 O27 126.4(4) . . ?
O28 C82 C83 115.9(4) . . ?
C84 C83 C82 110.7(5) . . ?
C84 C83 C85 108.2(7) . . ?
C84 C83 C86 113.4(7) . . ?
C85 C83 C82 107.5(6) . . ?
C85 C83 C86 109.9(7) . . ?
C86 C83 C82 107.0(5) . . ?
C83 C84 H84A 109.5 . . ?
C83 C84 H84B 109.5 . . ?
C83 C84 H84C 109.5 . . ?
H84A C84 H84B 109.5 . . ?
H84A C84 H84C 109.5 . . ?
H84B C84 H84C 109.5 . . ?
C83 C85 H85A 109.5 . . ?
C83 C85 H85B 109.5 . . ?
C83 C85 H85C 109.5 . . ?
H85A C85 H85B 109.5 . . ?
H85A C85 H85C 109.5 . . ?
H85B C85 H85C 109.5 . . ?
C83 C86 H86A 109.5 . . ?
C83 C86 H86B 109.5 . . ?
C83 C86 H86C 109.5 . . ?
H86A C86 H86B 109.5 . . ?
H86A C86 H86C 109.5 . . ?
H86B C86 H86C 109.5 . . ?
C87 O29 Cr8 132.8(3) . . ?
C87 O30 Cr9 135.1(3) . . ?
O29 C87 O30 127.2(4) . . ?
O29 C87 C88 118.5(5) . . ?
O30 C87 C88 114.4(5) . . ?
C89 C88 C87 108.2(5) . . ?
C90 C88 C87 110.7(5) . . ?
C90 C88 C89 108.5(6) . . ?
C91 C88 C87 107.8(5) . . ?
C91 C88 C89 111.3(7) . . ?
C91 C88 C90 110.3(7) . . ?
C88 C89 H89A 109.5 . . ?
C88 C89 H89B 109.5 . . ?
C88 C89 H89C 109.5 . . ?
H89A C89 H89B 109.5 . . ?
H89A C89 H89C 109.5 . . ?
H89B C89 H89C 109.5 . . ?
C88 C90 H90A 109.5 . . ?
C88 C90 H90B 109.5 . . ?
C88 C90 H90C 109.5 . . ?
H90A C90 H90B 109.5 . . ?
H90A C90 H90C 109.5 . . ?
H90B C90 H90C 109.5 . . ?
C88 C91 H91A 109.5 . . ?
C88 C91 H91B 109.5 . . ?
C88 C91 H91C 109.5 . . ?
H91A C91 H91B 109.5 . . ?
H91A C91 H91C 109.5 . . ?
H91B C91 H91C 109.5 . . ?
C92 O31 Cr9 133.4(3) . . ?
C92 O32 Cr10 134.1(3) . . ?
O31 C92 C93 119.3(5) . . ?
O32 C92 O31 124.3(5) . . ?
O32 C92 C93 116.4(5) . . ?
C94 C93 C92 108.6(6) . . ?
C94 C93 C96 111.2(8) . . ?
C95 C93 C92 109.8(5) . . ?
C95 C93 C94 109.8(6) . . ?
C95 C93 C96 111.6(7) . . ?
C96 C93 C92 105.8(5) . . ?
C93 C94 H94A 109.5 . . ?
C93 C94 H94B 109.5 . . ?
C93 C94 H94C 109.5 . . ?
H94A C94 H94B 109.5 . . ?
H94A C94 H94C 109.5 . . ?
H94B C94 H94C 109.5 . . ?
C93 C95 H95A 109.5 . . ?
C93 C95 H95B 109.5 . . ?
C93 C95 H95C 109.5 . . ?
H95A C95 H95B 109.5 . . ?
H95A C95 H95C 109.5 . . ?
H95B C95 H95C 109.5 . . ?
C93 C96 H96A 109.5 . . ?
C93 C96 H96B 109.5 . . ?
C93 C96 H96C 109.5 . . ?
H96A C96 H96B 109.5 . . ?
H96A C96 H96C 109.5 . . ?
H96B C96 H96C 109.5 . . ?
C97 O33 Cr9 132.4(3) . . ?
C97 O34 Cr10 133.3(3) . . ?
O33 C97 O34 125.0(4) . . ?
O33 C97 C98 117.6(4) . . ?
O34 C97 C98 117.3(4) . . ?
C97 C98 C100 108.7(5) . . ?
C99 C98 C97 104.9(5) . . ?
C99 C98 C100 108.1(7) . . ?
C101 C98 C97 111.4(4) . . ?
C101 C98 C99 116.9(7) . . ?
C101 C98 C100 106.7(6) . . ?
C98 C99 H99A 109.5 . . ?
C98 C99 H99B 109.5 . . ?
C98 C99 H99C 109.5 . . ?
H99A C99 H99B 109.5 . . ?
H99A C99 H99C 109.5 . . ?
H99B C99 H99C 109.5 . . ?
C98 C100 H10A 109.5 . . ?
C98 C100 H10B 109.5 . . ?
C98 C100 H10C 109.5 . . ?
H10A C100 H10B 109.5 . . ?
H10A C100 H10C 109.5 . . ?
H10B C100 H10C 109.5 . . ?
C98 C101 H10D 109.5 . . ?
C98 C101 H10E 109.5 . . ?
C98 C101 H10F 109.5 . . ?
H10D C101 H10E 109.5 . . ?
H10D C101 H10F 109.5 . . ?
H10E C101 H10F 109.5 . . ?
C102 O35 Cr10 132.8(3) . . ?
C102 O36 Cr11 128.3(3) . . ?
O35 C102 C103 117.1(4) . . ?
O36 C102 O35 125.2(4) . . ?
O36 C102 C103 117.7(5) . . ?
C102 C103 C104 104.7(4) . . ?
C105 C103 C102 109.8(5) . . ?
C105 C103 C104 109.7(5) . . ?
C106 C103 C102 110.7(4) . . ?
C106 C103 C104 110.1(5) . . ?
C106 C103 C105 111.6(5) . . ?
C103 C104 H10G 109.5 . . ?
C103 C104 H10H 109.5 . . ?
C103 C104 H10I 109.5 . . ?
H10G C104 H10H 109.5 . . ?
H10G C104 H10I 109.5 . . ?
H10H C104 H10I 109.5 . . ?
C103 C105 H10J 109.5 . . ?
C103 C105 H10K 109.5 . . ?
C103 C105 H10L 109.5 . . ?
H10J C105 H10K 109.5 . . ?
H10J C105 H10L 109.5 . . ?
H10K C105 H10L 109.5 . . ?
C103 C106 H10M 109.5 . . ?
C103 C106 H10N 109.5 . . ?
C103 C106 H10O 109.5 . . ?
H10M C106 H10N 109.5 . . ?
H10M C106 H10O 109.5 . . ?
H10N C106 H10O 109.5 . . ?
C107 O37 Cr10 127.3(3) . . ?
C107 O38 Cr11 133.1(3) . . ?
O37 C107 C108 116.6(4) . . ?
O38 C107 O37 125.4(4) . . ?
O38 C107 C108 118.0(4) . . ?
C107 C108 C110 108.8(4) . . ?
C109 C108 C107 105.7(4) . . ?
C109 C108 C110 108.3(5) . . ?
C111 C108 C107 110.2(4) . . ?
C111 C108 C109 116.1(6) . . ?
C111 C108 C110 107.6(5) . . ?
C108 C109 H10P 109.5 . . ?
C108 C109 H10Q 109.5 . . ?
C108 C109 H10R 109.5 . . ?
H10P C109 H10Q 109.5 . . ?
H10P C109 H10R 109.5 . . ?
H10Q C109 H10R 109.5 . . ?
C108 C110 H11A 109.5 . . ?
C108 C110 H11B 109.5 . . ?
C108 C110 H11C 109.5 . . ?
H11A C110 H11B 109.5 . . ?
H11A C110 H11C 109.5 . . ?
H11B C110 H11C 109.5 . . ?
C108 C111 H11D 109.5 . . ?
C108 C111 H11E 109.5 . . ?
C108 C111 H11F 109.5 . . ?
H11D C111 H11E 109.5 . . ?
H11D C111 H11F 109.5 . . ?
H11E C111 H11F 109.5 . . ?
C112 O39 Cr11 132.6(3) . . ?
C112 O40 Cr12 131.0(4) . . ?
O39 C112 C113 118.9(4) . . ?
O40 C112 O39 124.1(4) . . ?
O40 C112 C113 116.9(5) . . ?
C112 C113 C116 109.4(5) . . ?
C114 C113 C112 110.1(5) . . ?
C114 C113 C115 118.9(7) . . ?
C114 C113 C116 105.5(6) . . ?
C115 C113 C112 105.6(5) . . ?
C115 C113 C116 107.1(7) . . ?
C113 C114 H11G 109.5 . . ?
C113 C114 H11H 109.5 . . ?
C113 C114 H11I 109.5 . . ?
H11G C114 H11H 109.5 . . ?
H11G C114 H11I 109.5 . . ?
H11H C114 H11I 109.5 . . ?
C113 C115 H11J 109.5 . . ?
C113 C115 H11K 109.5 . . ?
C113 C115 H11L 109.5 . . ?
H11J C115 H11K 109.5 . . ?
H11J C115 H11L 109.5 . . ?
H11K C115 H11L 109.5 . . ?
C113 C116 H11M 109.5 . . ?
C113 C116 H11N 109.5 . . ?
C113 C116 H11O 109.5 . . ?
H11M C116 H11N 109.5 . . ?
H11M C116 H11O 109.5 . . ?
H11N C116 H11O 109.5 . . ?
C117 O41 Cr11 126.5(3) . . ?
C117 O42 Cr12 136.1(3) . . ?
O41 C117 C118 112.2(6) . . ?
O41 C117 C166 120.5(7) . . ?
O42 C117 O41 126.1(4) . . ?
O42 C117 C118 121.6(7) . . ?
O42 C117 C166 113.4(7) . . ?
C119 C118 C117 110.2(8) . . ?
C119 C118 C120 107.3(11) . . ?
C119 C118 C121 112.3(12) . . ?
C120 C118 C117 116.2(9) . . ?
C121 C118 C117 105.4(9) . . ?
C121 C118 C120 105.5(11) . . ?
C118 C119 H11P 109.5 . . ?
C118 C119 H11Q 109.5 . . ?
C118 C119 H11R 109.5 . . ?
H11P C119 H11Q 109.5 . . ?
H11P C119 H11R 109.5 . . ?
H11Q C119 H11R 109.5 . . ?
C118 C120 H12A 109.5 . . ?
C118 C120 H12B 109.5 . . ?
C118 C120 H12C 109.5 . . ?
H12A C120 H12B 109.5 . . ?
H12A C120 H12C 109.5 . . ?
H12B C120 H12C 109.5 . . ?
C118 C121 H12D 109.5 . . ?
C118 C121 H12E 109.5 . . ?
C118 C121 H12F 109.5 . . ?
H12D C121 H12E 109.5 . . ?
H12D C121 H12F 109.5 . . ?
H12E C121 H12F 109.5 . . ?
C122 O43 Cr12 135.9(3) . . ?
C122 O44 Cr13 134.4(3) . . ?
O43 C122 O44 124.7(4) . . ?
O43 C122 C123 117.8(4) . . ?
O44 C122 C123 117.2(4) . . ?
C122 C123 C126 108.3(4) . . ?
C124 C123 C122 110.5(4) . . ?
C124 C123 C126 110.1(4) . . ?
C125 C123 C122 106.7(4) . . ?
C125 C123 C124 110.3(4) . . ?
C125 C123 C126 110.9(5) . . ?
C123 C124 H12G 109.5 . . ?
C123 C124 H12H 109.5 . . ?
C123 C124 H12I 109.5 . . ?
H12G C124 H12H 109.5 . . ?
H12G C124 H12I 109.5 . . ?
H12H C124 H12I 109.5 . . ?
C123 C125 H12J 109.5 . . ?
C123 C125 H12K 109.5 . . ?
C123 C125 H12L 109.5 . . ?
H12J C125 H12K 109.5 . . ?
H12J C125 H12L 109.5 . . ?
H12K C125 H12L 109.5 . . ?
C123 C126 H12M 109.5 . . ?
C123 C126 H12N 109.5 . . ?
C123 C126 H12O 109.5 . . ?
H12M C126 H12N 109.5 . . ?
H12M C126 H12O 109.5 . . ?
H12N C126 H12O 109.5 . . ?
C127 O45 Cr12 133.5(3) . . ?
C127 O46 Cr13 136.2(3) . . ?
O45 C127 C128 118.0(3) . . ?
O46 C127 O45 124.9(4) . . ?
O46 C127 C128 117.2(3) . . ?
C129 C128 C127 110.5(4) . . ?
C129 C128 C130 109.9(4) . . ?
C129 C128 C131 110.0(4) . . ?
C130 C128 C127 109.1(3) . . ?
C130 C128 C131 110.7(4) . . ?
C131 C128 C127 106.5(3) . . ?
C128 C129 H12P 109.5 . . ?
C128 C129 H12Q 109.5 . . ?
C128 C129 H12R 109.5 . . ?
H12P C129 H12Q 109.5 . . ?
H12P C129 H12R 109.5 . . ?
H12Q C129 H12R 109.5 . . ?
C128 C130 H13A 109.5 . . ?
C128 C130 H13B 109.5 . . ?
C128 C130 H13C 109.5 . . ?
H13A C130 H13B 109.5 . . ?
H13A C130 H13C 109.5 . . ?
H13B C130 H13C 109.5 . . ?
C128 C131 H13D 109.5 . . ?
C128 C131 H13E 109.5 . . ?
C128 C131 H13F 109.5 . . ?
H13D C131 H13E 109.5 . . ?
H13D C131 H13F 109.5 . . ?
H13E C131 H13F 109.5 . . ?
C132 O47 Cr13 127.7(2) . . ?
C132 O48 Ni4 126.9(2) . . ?
O47 C132 C133 114.9(3) . . ?
O48 C132 O47 125.2(3) . . ?
O48 C132 C133 119.9(3) . . ?
C134 C133 C132 109.5(4) . . ?
C134 C133 C135 108.9(5) . . ?
C134 C133 C136 110.8(5) . . ?
C135 C133 C132 110.2(4) . . ?
C136 C133 C132 108.1(4) . . ?
C136 C133 C135 109.3(5) . . ?
C133 C134 H13G 109.5 . . ?
C133 C134 H13H 109.5 . . ?
C133 C134 H13I 109.5 . . ?
H13G C134 H13H 109.5 . . ?
H13G C134 H13I 109.5 . . ?
H13H C134 H13I 109.5 . . ?
C133 C135 H13J 109.5 . . ?
C133 C135 H13K 109.5 . . ?
C133 C135 H13L 109.5 . . ?
H13J C135 H13K 109.5 . . ?
H13J C135 H13L 109.5 . . ?
H13K C135 H13L 109.5 . . ?
C133 C136 H13M 109.5 . . ?
C133 C136 H13N 109.5 . . ?
C133 C136 H13O 109.5 . . ?
H13M C136 H13N 109.5 . . ?
H13M C136 H13O 109.5 . . ?
H13N C136 H13O 109.5 . . ?
Ni1 N1 H1 107.3 . . ?
C1 N1 Ni1 107.2(3) . . ?
C1 N1 H1 107.3 . . ?
C1 N1 C8 118.4(3) . . ?
C8 N1 Ni1 108.9(3) . . ?
C8 N1 H1 107.3 . . ?
Ni1 N2 H2 109.7 . . ?
C2 N2 Ni1 105.4(3) . . ?
C2 N2 H2 109.7 . . ?
C2 N2 C3 113.5(3) . . ?
C3 N2 Ni1 108.8(2) . . ?
C3 N2 H2 109.7 . . ?
Ni1 N3 H3 109.1 . . ?
C4 N3 Ni1 103.9(3) . . ?
C4 N3 H3 109.1 . . ?
C5 N3 Ni1 105.0(3) . . ?
C5 N3 H3 109.1 . . ?
C5 N3 C4 120.0(4) . . ?
Ni1 N4 H4 109.6 . . ?
C6 N4 Ni1 109.4(2) . . ?
C6 N4 H4 109.6 . . ?
C6 N4 C7 113.2(3) . . ?
C7 N4 Ni1 105.2(2) . . ?
C7 N4 H4 109.6 . . ?
N1 C1 H1A 110.0 . . ?
N1 C1 H1B 110.1 . . ?
N1 C1 C2 108.2(3) . . ?
H1A C1 H1B 108.4 . . ?
C2 C1 H1A 110.0 . . ?
C2 C1 H1B 110.1 . . ?
N2 C2 C1 111.9(3) . . ?
N2 C2 H2A 109.2 . . ?
N2 C2 H2B 109.2 . . ?
C1 C2 H2A 109.2 . . ?
C1 C2 H2B 109.2 . . ?
H2A C2 H2B 107.9 . . ?
N2 C3 H3A 109.2 . . ?
N2 C3 H3B 109.2 . . ?
H3A C3 H3B 107.9 . . ?
C4 C3 N2 112.1(3) . . ?
C4 C3 H3A 109.2 . . ?
C4 C3 H3B 109.2 . . ?
N3 C4 C3 111.4(4) . . ?
N3 C4 H4A 109.3 . . ?
N3 C4 H4B 109.3 . . ?
C3 C4 H4A 109.3 . . ?
C3 C4 H4B 109.3 . . ?
H4A C4 H4B 108.0 . . ?
N3 C5 H5B 109.6 . . ?
N3 C5 H5C 109.6 . . ?
N3 C5 C6 110.1(4) . . ?
H5B C5 H5C 108.2 . . ?
C6 C5 H5B 109.6 . . ?
C6 C5 H5C 109.6 . . ?
N4 C6 C5 111.1(3) . . ?
N4 C6 H6B 109.4 . . ?
N4 C6 H6C 109.4 . . ?
C5 C6 H6B 109.4 . . ?
C5 C6 H6C 109.4 . . ?
H6B C6 H6C 108.0 . . ?
N4 C7 H7B 109.5 . . ?
N4 C7 H7C 109.5 . . ?
N4 C7 C8 110.6(3) . . ?
H7B C7 H7C 108.1 . . ?
C8 C7 H7B 109.5 . . ?
C8 C7 H7C 109.5 . . ?
N1 C8 C7 108.3(3) . . ?
N1 C8 H8B 110.0 . . ?
N1 C8 H8C 110.0 . . ?
C7 C8 H8B 110.0 . . ?
C7 C8 H8C 110.0 . . ?
H8B C8 H8C 108.4 . . ?
Ni3 N5 H5 109.7 . . ?
C69 N5 Ni3 107.3(13) . . ?
C69 N5 H5 109.7 . . ?
C69 N5 C76 112.9(13) . . ?
C76 N5 Ni3 107.4(12) . . ?
C76 N5 H5 109.7 . . ?
Ni3 N6 H6 107.9 . . ?
C70 N6 Ni3 105.6(9) . . ?
C70 N6 H6 107.9 . . ?
C70 N6 C71 121.4(8) . . ?
C71 N6 Ni3 105.5(6) . . ?
C71 N6 H6 107.9 . . ?
Ni3 N7 H7 110.5 . . ?
C72 N7 Ni3 105.8(7) . . ?
C72 N7 H7 110.5 . . ?
C73 N7 Ni3 107.2(8) . . ?
C73 N7 H7 110.5 . . ?
C73 N7 C72 112.3(7) . . ?
Ni3 N8 H8 110.5 . . ?
C74 N8 Ni3 103.3(6) . . ?
C74 N8 H8 110.5 . . ?
C75 N8 Ni3 104.2(6) . . ?
C75 N8 H8 110.5 . . ?
C75 N8 C74 117.3(9) . . ?
N5 C69 H69A 109.3 . . ?
N5 C69 H69B 109.3 . . ?
N5 C69 C70 111.8(14) . . ?
H69A C69 H69B 107.9 . . ?
C70 C69 H69A 109.3 . . ?
C70 C69 H69B 109.3 . . ?
N6 C70 C69 115.7(12) . . ?
N6 C70 H70A 108.4 . . ?
N6 C70 H70B 108.4 . . ?
C69 C70 H70A 108.4 . . ?
C69 C70 H70B 108.4 . . ?
H70A C70 H70B 107.4 . . ?
N6 C71 H71A 110.4 . . ?
N6 C71 H71B 110.4 . . ?
N6 C71 C72 106.5(8) . . ?
H71A C71 H71B 108.6 . . ?
C72 C71 H71A 110.4 . . ?
C72 C71 H71B 110.4 . . ?
N7 C72 C71 109.7(9) . . ?
N7 C72 H72A 109.7 . . ?
N7 C72 H72B 109.7 . . ?
C71 C72 H72A 109.7 . . ?
C71 C72 H72B 109.7 . . ?
H72A C72 H72B 108.2 . . ?
N7 C73 H73A 109.2 . . ?
N7 C73 H73B 109.2 . . ?
N7 C73 C74 112.1(8) . . ?
H73A C73 H73B 107.9 . . ?
C74 C73 H73A 109.2 . . ?
C74 C73 H73B 109.2 . . ?
N8 C74 C73 107.0(8) . . ?
N8 C74 H74A 110.3 . . ?
N8 C74 H74B 110.3 . . ?
C73 C74 H74A 110.3 . . ?
C73 C74 H74B 110.3 . . ?
H74A C74 H74B 108.6 . . ?
N8 C75 H75A 110.0 . . ?
N8 C75 H75B 110.0 . . ?
N8 C75 C76 108.5(11) . . ?
H75A C75 H75B 108.4 . . ?
C76 C75 H75A 110.0 . . ?
C76 C75 H75B 110.0 . . ?
N5 C76 C75 112.8(14) . . ?
N5 C76 H76A 109.0 . . ?
N5 C76 H76B 109.0 . . ?
C75 C76 H76A 109.0 . . ?
C75 C76 H76B 109.0 . . ?
H76A C76 H76B 107.8 . . ?
H04A O045 H04B 104.5 . . ?
H05A C059 H05B 109.5 . . ?
H05A C059 H05C 109.5 . . ?
H05B C059 H05C 109.5 . . ?
C04X C059 H05A 109.5 . . ?
C04X C059 H05B 109.5 . . ?
C04X C059 H05C 109.5 . . ?
N052 C04X C059 176.1(10) . . ?
N065 C060 C05L 176.7(10) . . ?
C060 C05L H05D 109.5 . . ?
C060 C05L H05E 109.5 . . ?
C060 C05L H05F 109.5 . . ?
H05D C05L H05E 109.5 . . ?
H05D C05L H05F 109.5 . . ?
H05E C05L H05F 109.5 . . ?
H06D C061 H06F 109.5 . . ?
H06D C061 H06G 109.5 . . ?
H06F C061 H06G 109.5 . . ?
C05U C061 H06D 109.5 . . ?
C05U C061 H06F 109.5 . . ?
C05U C061 H06G 109.5 . . ?
N05D C05U C061 179.5(8) . . ?
C06N C06Y C06I 120.0 . . ?
C06N C06Y C138 118.8(6) . . ?
C06I C06Y C138 121.2(6) . . ?
C06Y C06N H06N 120.0 . . ?
C063 C06N C06Y 120.0 . . ?
C063 C06N H06N 120.0 . . ?
C06N C063 H063 120.0 . . ?
C06N C063 C05Y 120.0 . . ?
C05Y C063 H063 120.0 . . ?
C063 C05Y H05Y 120.0 . . ?
C066 C05Y C063 120.0 . . ?
C066 C05Y H05Y 120.0 . . ?
C05Y C066 H066 120.0 . . ?
C06I C066 C05Y 120.0 . . ?
C06I C066 H066 120.0 . . ?
C06Y C06I H06I 120.0 . . ?
C066 C06I C06Y 120.0 . . ?
C066 C06I H06I 120.0 . . ?
C152 C06Z C06E 120.0 . . ?
C152 C06Z C151 119.5(6) . . ?
C06E C06Z C151 120.5(6) . . ?
C06Z C152 H152 120.0 . . ?
C072 C152 C06Z 120.0 . . ?
C072 C152 H152 120.0 . . ?
C152 C072 H072 120.0 . . ?
C150 C072 C152 120.0 . . ?
C150 C072 H072 120.0 . . ?
C072 C150 H150 120.0 . . ?
C072 C150 C05X 120.0 . . ?
C05X C150 H150 120.0 . . ?
C150 C05X H05X 120.0 . . ?
C06E C05X C150 120.0 . . ?
C06E C05X H05X 120.0 . . ?
C06Z C06E H06E 120.0 . . ?
C05X C06E C06Z 120.0 . . ?
C05X C06E H06E 120.0 . . ?
H06A C06B H06B 109.5 . . ?
H06A C06B H06C 109.5 . . ?
H06B C06B H06C 109.5 . . ?
C06K C06B H06A 109.5 . . ?
C06K C06B H06B 109.5 . . ?
C06K C06B H06C 109.5 . . ?
C06P C06K C06B 120.8(6) . . ?
C06P C06K C06Q 120.0 . . ?
C06Q C06K C06B 119.2(6) . . ?
C06K C06P H06P 120.0 . . ?
C06T C06P C06K 120.0 . . ?
C06T C06P H06P 120.0 . . ?
C06P C06T H06T 120.0 . . ?
C06P C06T C137 120.0 . . ?
C137 C06T H06T 120.0 . . ?
C06T C137 H137 120.0 . . ?
C139 C137 C06T 120.0 . . ?
C139 C137 H137 120.0 . . ?
C137 C139 H139 120.0 . . ?
C137 C139 C06Q 120.0 . . ?
C06Q C139 H139 120.0 . . ?
C06K C06Q H06Q 120.0 . . ?
C139 C06Q C06K 120.0 . . ?
C139 C06Q H06Q 120.0 . . ?
H06H C06V H06J 109.5 . . ?
H06H C06V H06K 109.5 . . ?
H06J C06V H06K 109.5 . . ?
C06W C06V H06H 109.5 . . ?
C06W C06V H06J 109.5 . . ?
C06W C06V H06K 109.5 . . ?
N06G C06W C06V 176(3) . . ?
C06Y C138 H13S 109.5 . . ?
C06Y C138 H13T 109.5 . . ?
C06Y C138 H13U 109.5 . . ?
H13S C138 H13T 109.5 . . ?
H13S C138 H13U 109.5 . . ?
H13T C138 H13U 109.5 . . ?
H14A C142 H14B 109.5 . . ?
H14A C142 H14C 109.5 . . ?
H14B C142 H14C 109.5 . . ?
C06J C142 H14A 109.5 . . ?
C06J C142 H14B 109.5 . . ?
C06J C142 H14C 109.5 . . ?
H14G C141 H14H 109.5 . . ?
H14G C141 H14I 109.5 . . ?
H14H C141 H14I 109.5 . . ?
C140 C141 H14G 109.5 . . ?
C140 C141 H14H 109.5 . . ?
C140 C141 H14I 109.5 . . ?
C149 C147 C49 120.0 . . ?
C149 C147 C148 120.2(7) . . ?
C49 C147 C148 119.8(7) . . ?
C147 C149 H149 120.0 . . ?
C143 C149 C147 120.0 . . ?
C143 C149 H149 120.0 . . ?
C149 C143 H143 120.0 . . ?
C149 C143 C164 120.0 . . ?
C164 C143 H143 120.0 . . ?
C143 C164 H164 120.0 . . ?
C143 C164 C163 120.0 . . ?
C163 C164 H164 120.0 . . ?
C164 C163 H163 120.0 . . ?
C49 C163 C164 120.0 . . ?
C49 C163 H163 120.0 . . ?
C147 C49 H49 120.0 . . ?
C163 C49 C147 120.0 . . ?
C163 C49 H49 120.0 . . ?
C06Z C151 H15A 109.5 . . ?
C06Z C151 H15B 109.5 . . ?
C06Z C151 H15C 109.5 . . ?
H15A C151 H15B 109.5 . . ?
H15A C151 H15C 109.5 . . ?
H15B C151 H15C 109.5 . . ?
C147 C148 H14D 109.5 . . ?
C147 C148 H14E 109.5 . . ?
C147 C148 H14F 109.5 . . ?
H14D C148 H14E 109.5 . . ?
H14D C148 H14F 109.5 . . ?
H14E C148 H14F 109.5 . . ?
N10 C140 C141 168(3) . . ?
C159 C157 C153 120.0 . . ?
C159 C157 C158 121.4(7) . . ?
C153 C157 C158 118.6(7) . . ?
C157 C159 H159 120.0 . . ?
C157 C159 C156 120.0 . . ?
C156 C159 H159 120.0 . . ?
C159 C156 H156 120.0 . . ?
C155 C156 C159 120.0 . . ?
C155 C156 H156 120.0 . . ?
C156 C155 H155 120.0 . . ?
C154 C155 C156 120.0 . . ?
C154 C155 H155 120.0 . . ?
C155 C154 H154 120.0 . . ?
C155 C154 C153 120.0 . . ?
C153 C154 H154 120.0 . . ?
C157 C153 H153 120.0 . . ?
C154 C153 C157 120.0 . . ?
C154 C153 H153 120.0 . . ?
C157 C158 H15D 109.5 . . ?
C157 C158 H15E 109.5 . . ?
C157 C158 H15F 109.5 . . ?
H15D C158 H15E 109.5 . . ?
H15D C158 H15F 109.5 . . ?
H15E C158 H15F 109.5 . . ?
C160 C06J C142 119.4(7) . . ?
C160 C06J C0 120.0 . . ?
C0 C06J C142 120.6(7) . . ?
C06J C160 H160 120.0 . . ?
C06J C160 C06O 120.0 . . ?
C06O C160 H160 120.0 . . ?
C160 C06O H06O 120.0 . . ?
C160 C06O C1A 120.0 . . ?
C1A C06O H06O 120.0 . . ?
C06O C1A H1AA 120.0 . . ?
C05Z C1A C06O 120.0 . . ?
C05Z C1A H1AA 120.0 . . ?
C1A C05Z H05Z 120.0 . . ?
C0 C05Z C1A 120.0 . . ?
C0 C05Z H05Z 120.0 . . ?
C06J C0 H0 120.0 . . ?
C05Z C0 C06J 120.0 . . ?
C05Z C0 H0 120.0 . . ?
H16D C162 H16E 109.5 . . ?
H16D C162 H16F 109.5 . . ?
H16E C162 H16F 109.5 . . ?
C161 C162 H16D 109.5 . . ?
C161 C162 H16E 109.5 . . ?
C161 C162 H16F 109.5 . . ?
C162 C161 C146 119.1(7) . . ?
C162 C161 C144 120.9(7) . . ?
C146 C161 C144 120.0 . . ?
C161 C146 H146 120.0 . . ?
C161 C146 C211 120.0 . . ?
C211 C146 H146 120.0 . . ?
C146 C211 H211 120.0 . . ?
C145 C211 C146 120.0 . . ?
C145 C211 H211 120.0 . . ?
C211 C145 H145 120.0 . . ?
C211 C145 C235 120.0 . . ?
C235 C145 H145 120.0 . . ?
C145 C235 H235 120.0 . . ?
C144 C235 C145 120.0 . . ?
C144 C235 H235 120.0 . . ?
C161 C144 H144 120.0 . . ?
C235 C144 C161 120.0 . . ?
C235 C144 H144 120.0 . . ?
C19 C20A C21A 105.1(14) . . ?
C19 C20A C23A 111.4(10) . . ?
C21A C20A C23A 107.4(14) . . ?
C22A C20A C19 110.7(16) . . ?
C22A C20A C21A 111.7(15) . . ?
C22A C20A C23A 110.5(14) . . ?
C20A C21A H21D 109.5 . . ?
C20A C21A H21E 109.5 . . ?
C20A C21A H21F 109.5 . . ?
H21D C21A H21E 109.5 . . ?
H21D C21A H21F 109.5 . . ?
H21E C21A H21F 109.5 . . ?
C20A C22A H22D 109.5 . . ?
C20A C22A H22E 109.5 . . ?
C20A C22A H22F 109.5 . . ?
H22D C22A H22E 109.5 . . ?
H22D C22A H22F 109.5 . . ?
H22E C22A H22F 109.5 . . ?
C20A C23A H23D 109.5 . . ?
C20A C23A H23E 109.5 . . ?
C20A C23A H23F 109.5 . . ?
H23D C23A H23E 109.5 . . ?
H23D C23A H23F 109.5 . . ?
H23E C23A H23F 109.5 . . ?
C31A C30A C29 112.8(13) . . ?
C32A C30A C29 107.2(14) . . ?
C32A C30A C31A 111.0(15) . . ?
C32A C30A C33A 111.8(16) . . ?
C33A C30A C29 103.2(14) . . ?
C33A C30A C31A 110.5(14) . . ?
C30A C31A H31D 109.5 . . ?
C30A C31A H31E 109.5 . . ?
C30A C31A H31F 109.5 . . ?
H31D C31A H31E 109.5 . . ?
H31D C31A H31F 109.5 . . ?
H31E C31A H31F 109.5 . . ?
C30A C32A H32D 109.5 . . ?
C30A C32A H32E 109.5 . . ?
C30A C32A H32F 109.5 . . ?
H32D C32A H32E 109.5 . . ?
H32D C32A H32F 109.5 . . ?
H32E C32A H32F 109.5 . . ?
C30A C33A H33D 109.5 . . ?
C30A C33A H33E 109.5 . . ?
C30A C33A H33F 109.5 . . ?
H33D C33A H33E 109.5 . . ?
H33D C33A H33F 109.5 . . ?
H33E C33A H33F 109.5 . . ?
C34 C35A C36A 103.1(8) . . ?
C37A C35A C34 110.9(7) . . ?
C37A C35A C36A 114.5(9) . . ?
C37A C35A C38A 113.0(8) . . ?
C38A C35A C34 110.9(6) . . ?
C38A C35A C36A 103.8(8) . . ?
C35A C36A H36D 109.5 . . ?
C35A C36A H36E 109.5 . . ?
C35A C36A H36F 109.5 . . ?
H36D C36A H36E 109.5 . . ?
H36D C36A H36F 109.5 . . ?
H36E C36A H36F 109.5 . . ?
C35A C37A H37D 109.5 . . ?
C35A C37A H37E 109.5 . . ?
C35A C37A H37F 109.5 . . ?
H37D C37A H37E 109.5 . . ?
H37D C37A H37F 109.5 . . ?
H37E C37A H37F 109.5 . . ?
C35A C38A H38D 109.5 . . ?
C35A C38A H38E 109.5 . . ?
C35A C38A H38F 109.5 . . ?
H38D C38A H38E 109.5 . . ?
H38D C38A H38F 109.5 . . ?
H38E C38A H38F 109.5 . . ?
C165 C50A C51A 111.9(10) . . ?
C52A C50A C165 108.4(11) . . ?
C52A C50A C51A 106.1(11) . . ?
C53A C50A C165 112.5(9) . . ?
C53A C50A C51A 109.1(10) . . ?
C53A C50A C52A 108.6(10) . . ?
C50A C51A H51D 109.5 . . ?
C50A C51A H51E 109.5 . . ?
C50A C51A H51F 109.5 . . ?
H51D C51A H51E 109.5 . . ?
H51D C51A H51F 109.5 . . ?
H51E C51A H51F 109.5 . . ?
C50A C52A H52D 109.5 . . ?
C50A C52A H52E 109.5 . . ?
C50A C52A H52F 109.5 . . ?
H52D C52A H52E 109.5 . . ?
H52D C52A H52F 109.5 . . ?
H52E C52A H52F 109.5 . . ?
C50A C53A H53D 109.5 . . ?
C50A C53A H53E 109.5 . . ?
C50A C53A H53F 109.5 . . ?
H53D C53A H53E 109.5 . . ?
H53D C53A H53F 109.5 . . ?
H53E C53A H53F 109.5 . . ?
C117 C166 C1B 102.0(10) . . ?
C117 C166 C1C 106.5(10) . . ?
C1C C166 C1B 109.4(13) . . ?
C1D C166 C117 111.4(11) . . ?
C1D C166 C1B 112.9(13) . . ?
C1D C166 C1C 113.8(12) . . ?
C166 C1B H1BA 109.5 . . ?
C166 C1B H1BB 109.5 . . ?
C166 C1B H1BC 109.5 . . ?
H1BA C1B H1BB 109.5 . . ?
H1BA C1B H1BC 109.5 . . ?
H1BB C1B H1BC 109.5 . . ?
C166 C1C H1CA 109.5 . . ?
C166 C1C H1CB 109.5 . . ?
C166 C1C H1CC 109.5 . . ?
H1CA C1C H1CB 109.5 . . ?
H1CA C1C H1CC 109.5 . . ?
H1CB C1C H1CC 109.5 . . ?
C166 C1D H1DA 109.5 . . ?
C166 C1D H1DB 109.5 . . ?
C166 C1D H1DC 109.5 . . ?
H1DA C1D H1DB 109.5 . . ?
H1DA C1D H1DC 109.5 . . ?
H1DB C1D H1DC 109.5 . . ?
C79A C78A C77 110.3(13) . . ?
C80A C78A C77 105.9(11) . . ?
C80A C78A C79A 111.4(14) . . ?
C80A C78A C81A 107.5(12) . . ?
C81A C78A C77 113.2(11) . . ?
C81A C78A C79A 108.5(12) . . ?
C78A C79A H79D 109.5 . . ?
C78A C79A H79E 109.5 . . ?
C78A C79A H79F 109.5 . . ?
H79D C79A H79E 109.5 . . ?
H79D C79A H79F 109.5 . . ?
H79E C79A H79F 109.5 . . ?
C78A C80A H80D 109.5 . . ?
C78A C80A H80E 109.5 . . ?
C78A C80A H80F 109.5 . . ?
H80D C80A H80E 109.5 . . ?
H80D C80A H80F 109.5 . . ?
H80E C80A H80F 109.5 . . ?
C78A C81A H81D 109.5 . . ?
C78A C81A H81E 109.5 . . ?
C78A C81A H81F 109.5 . . ?
H81D C81A H81E 109.5 . . ?
H81D C81A H81F 109.5 . . ?
H81E C81A H81F 109.5 . . ?
C69A N5A H5A 108.6 . . ?
C69A N5A C76A 118(2) . . ?
C69A N5A Ni3A 115(3) . . ?
C76A N5A H5A 108.6 . . ?
C76A N5A Ni3A 97(2) . . ?
Ni3A N5A H5A 108.6 . . ?
C70A N6A H6A 92.7 . . ?
C70A N6A Ni3A 114.9(15) . . ?
C71A N6A H6A 92.7 . . ?
C71A N6A C70A 132.6(18) . . ?
C71A N6A Ni3A 111.8(13) . . ?
Ni3A N6A H6A 92.7 . . ?
C72A N7A H7A 107.3 . . ?
C72A N7A C73A 115.9(19) . . ?
C72A N7A Ni3A 117(2) . . ?
C73A N7A H7A 107.3 . . ?
C73A N7A Ni3A 101(2) . . ?
Ni3A N7A H7A 107.3 . . ?
C74A N8A H8A 104.3 . . ?
C74A N8A Ni3A 115.5(13) . . ?
C75A N8A H8A 104.3 . . ?
C75A N8A C74A 117.4(13) . . ?
C75A N8A Ni3A 109.3(13) . . ?
Ni3A N8A H8A 104.3 . . ?
N5A C69A H69C 106.8 . . ?
N5A C69A H69D 106.8 . . ?
N5A C69A C70A 122(3) . . ?
H69C C69A H69D 106.6 . . ?
C70A C69A H69C 106.8 . . ?
C70A C69A H69D 106.8 . . ?
N6A C70A C69A 107.5(19) . . ?
N6A C70A H70C 110.2 . . ?
N6A C70A H70D 110.2 . . ?
C69A C70A H70C 110.2 . . ?
C69A C70A H70D 110.2 . . ?
H70C C70A H70D 108.5 . . ?
N6A C71A H71C 109.2 . . ?
N6A C71A H71D 109.2 . . ?
N6A C71A C72A 112.1(17) . . ?
H71C C71A H71D 107.9 . . ?
C72A C71A H71C 109.2 . . ?
C72A C71A H71D 109.2 . . ?
N7A C72A C71A 116.2(18) . . ?
N7A C72A H72C 108.2 . . ?
N7A C72A H72D 108.2 . . ?
C71A C72A H72C 108.2 . . ?
C71A C72A H72D 108.2 . . ?
H72C C72A H72D 107.4 . . ?
N7A C73A H73C 109.9 . . ?
N7A C73A H73D 109.9 . . ?
N7A C73A C74A 108.8(18) . . ?
H73C C73A H73D 108.3 . . ?
C74A C73A H73C 109.9 . . ?
C74A C73A H73D 109.9 . . ?
N8A C74A C73A 107.4(12) . . ?
N8A C74A H74C 110.2 . . ?
N8A C74A H74D 110.2 . . ?
C73A C74A H74C 110.2 . . ?
C73A C74A H74D 110.2 . . ?
H74C C74A H74D 108.5 . . ?
N8A C75A H75C 110.5 . . ?
N8A C75A H75D 110.5 . . ?
N8A C75A C76A 106.1(17) . . ?
H75C C75A H75D 108.7 . . ?
C76A C75A H75C 110.5 . . ?
C76A C75A H75D 110.5 . . ?
N5A C76A C75A 112(2) . . ?
N5A C76A H76C 109.2 . . ?
N5A C76A H76D 109.2 . . ?
C75A C76A H76C 109.2 . . ?
C75A C76A H76D 109.2 . . ?
H76C C76A H76D 107.9 . . ?
F10 Ni3A N5A 108.1(16) . . ?
F10 Ni3A N6A 166(2) . . ?
F10 Ni3A N7A 103.9(17) . . ?
F10 Ni3A N8A 97(3) . . ?
N5A Ni3A N6A 75.5(17) . . ?
N5A Ni3A N7A 148(2) . . ?
N7A Ni3A N6A 73.9(14) . . ?
N8A Ni3A N5A 89.8(11) . . ?
N8A Ni3A N6A 96.3(13) . . ?
N8A Ni3A N7A 84.1(11) . . ?

loop_
_geom_bond_atom_site_label_1
_geom_bond_atom_site_label_2
_geom_bond_distance
_geom_bond_site_symmetry_2
_geom_bond_publ_flag
Ni1 F1 2.041(2) . ?
Ni1 O1 2.060(3) . ?
Ni1 N1 2.056(4) . ?
Ni1 N2 2.105(3) . ?
Ni1 N3 2.081(3) . ?
Ni1 N4 2.108(3) . ?
Ni3 F10 2.038(5) . ?
Ni3 O25 2.074(5) . ?
Ni3 N5 2.08(2) . ?
Ni3 N6 2.107(11) . ?
Ni3 N7 2.088(14) . ?
Ni3 N8 2.043(10) . ?
Cr1 F1 1.877(2) . ?
Cr1 F49 1.840(2) . ?
Cr1 F3 1.949(2) . ?
Cr1 O2 1.950(3) . ?
Cr1 O3 2.011(2) . ?
Cr1 O5 2.002(3) . ?
Cr2 F3 1.8954(18) . ?
Cr2 F4 1.9345(17) . ?
Cr2 O4 1.935(2) . ?
Cr2 O6 1.945(3) . ?
Cr2 O7 1.960(2) . ?
Cr2 O9 1.964(3) . ?
Cr3 F4 1.9168(19) . ?
Cr3 F5 1.9337(18) . ?
Cr3 O8 1.951(2) . ?
Cr3 O10 1.959(2) . ?
Cr3 O11 1.953(2) . ?
Cr3 O13 1.957(2) . ?
Cr4 F5 1.9222(17) . ?
Cr4 F6 1.9306(17) . ?
Cr4 O12 1.953(2) . ?
Cr4 O14 1.963(2) . ?
Cr4 O15 1.949(2) . ?
Cr4 O17 1.952(2) . ?
Cr5 F6 1.9228(18) . ?
Cr5 F7 1.9210(18) . ?
Cr5 O16 1.952(2) . ?
Cr5 O18 1.972(3) . ?
Cr5 O19 1.938(2) . ?
Cr5 O21 1.950(3) . ?
Cr6 Ni2 2.9549(5) . ?
Cr6 F7 1.9314(17) . ?
Cr6 F8 1.9148(18) . ?
Cr6 F9 1.8907(17) . ?
Cr6 O20 1.960(2) . ?
Cr6 O22 1.962(2) . ?
Cr6 O23 1.939(2) . ?
Ni2 F8 2.0727(16) . ?
Ni2 F8 2.0728(16) 2_676 ?
Ni2 F9 2.0010(18) 2_676 ?
Ni2 F9 2.0009(18) . ?
Ni2 O24 1.999(2) 2_676 ?
Ni2 O24 1.999(2) . ?
Cr8 F10 1.868(2) . ?
Cr8 F50 1.855(3) . ?
Cr8 F12 1.942(3) . ?
Cr8 O26 1.961(3) . ?
Cr8 O27 2.002(3) . ?
Cr8 O29 1.972(4) . ?
Cr9 F12 1.904(2) . ?
Cr9 F13 1.922(3) . ?
Cr9 O28 1.919(4) . ?
Cr9 O30 1.966(4) . ?
Cr9 O31 1.970(4) . ?
Cr9 O33 1.971(4) . ?
Cr10 F13 1.919(3) . ?
Cr10 F14 1.932(2) . ?
Cr10 O32 1.935(3) . ?
Cr10 O34 1.960(3) . ?
Cr10 O35 1.955(3) . ?
Cr10 O37 1.960(3) . ?
Cr11 F14 1.927(3) . ?
Cr11 F15 1.926(2) . ?
Cr11 O36 1.953(3) . ?
Cr11 O38 1.963(3) . ?
Cr11 O39 1.962(3) . ?
Cr11 O41 1.958(3) . ?
Cr12 F15 1.924(2) . ?
Cr12 F16 1.924(2) . ?
Cr12 O40 1.948(3) . ?
Cr12 O42 1.948(4) . ?
Cr12 O43 1.946(3) . ?
Cr12 O45 1.940(4) . ?
Cr13 Ni4 2.9416(5) . ?
Cr13 F16 1.930(2) . ?
Cr13 F17 1.908(2) . ?
Cr13 F18 1.887(2) . ?
Cr13 O44 1.954(3) . ?
Cr13 O46 1.958(3) . ?
Cr13 O47 1.936(3) . ?
Ni4 F17 2.0558(18) . ?
Ni4 F17 2.0558(18) 2_566 ?
Ni4 F18 1.996(2) 2_566 ?
Ni4 F18 1.997(2) . ?
Ni4 O48 2.015(2) 2_566 ?
Ni4 O48 2.015(2) . ?
F10 Ni3A 1.63(5) . ?
O1 C9 1.243(4) . ?
O2 C9 1.270(5) . ?
C9 C10 1.542(6) . ?
C10 C11 1.525(7) . ?
C10 C12 1.503(7) . ?
C10 C13 1.541(7) . ?
C11 H11S 0.9800 . ?
C11 H11T 0.9800 . ?
C11 H11U 0.9800 . ?
C12 H12S 0.9800 . ?
C12 H12T 0.9800 . ?
C12 H12U 0.9800 . ?
C13 H13P 0.9800 . ?
C13 H13Q 0.9800 . ?
C13 H13R 0.9800 . ?
O3 C14 1.252(4) . ?
O4 C14 1.254(4) . ?
C14 C15 1.531(4) . ?
C15 C16 1.523(5) . ?
C15 C17 1.525(5) . ?
C15 C18 1.529(6) . ?
C16 H16A 0.9800 . ?
C16 H16B 0.9800 . ?
C16 H16C 0.9800 . ?
C17 H17A 0.9800 . ?
C17 H17B 0.9800 . ?
C17 H17C 0.9800 . ?
C18 H18A 0.9800 . ?
C18 H18B 0.9800 . ?
C18 H18C 0.9800 . ?
O5 C19 1.265(5) . ?
O6 C19 1.246(4) . ?
C19 C20 1.558(9) . ?
C19 C20A 1.522(11) . ?
C20 C21 1.536(10) . ?
C20 C22 1.514(11) . ?
C20 C23 1.528(11) . ?
C21 H21A 0.9800 . ?
C21 H21B 0.9800 . ?
C21 H21C 0.9800 . ?
C22 H22A 0.9800 . ?
C22 H22B 0.9800 . ?
C22 H22C 0.9800 . ?
C23 H23A 0.9800 . ?
C23 H23B 0.9800 . ?
C23 H23C 0.9800 . ?
O7 C24 1.260(4) . ?
O8 C24 1.256(4) . ?
C24 C25 1.527(4) . ?
C25 C26 1.521(5) . ?
C25 C27 1.506(6) . ?
C25 C28 1.525(6) . ?
C26 H26A 0.9800 . ?
C26 H26B 0.9800 . ?
C26 H26C 0.9800 . ?
C27 H27A 0.9800 . ?
C27 H27B 0.9800 . ?
C27 H27C 0.9800 . ?
C28 H28A 0.9800 . ?
C28 H28B 0.9800 . ?
C28 H28C 0.9800 . ?
O9 C29 1.258(4) . ?
O10 C29 1.255(4) . ?
C29 C30 1.531(7) . ?
C29 C30A 1.530(13) . ?
C30 C31 1.533(8) . ?
C30 C32 1.508(9) . ?
C30 C33 1.536(9) . ?
C31 H31A 0.9800 . ?
C31 H31B 0.9800 . ?
C31 H31C 0.9800 . ?
C32 H32A 0.9800 . ?
C32 H32B 0.9800 . ?
C32 H32C 0.9800 . ?
C33 H33A 0.9800 . ?
C33 H33B 0.9800 . ?
C33 H33C 0.9800 . ?
O11 C34 1.256(4) . ?
O12 C34 1.260(4) . ?
C34 C35 1.536(10) . ?
C34 C35A 1.530(8) . ?
C35 C36 1.593(13) . ?
C35 C37 1.514(12) . ?
C35 C38 1.518(11) . ?
C36 H36A 0.9800 . ?
C36 H36B 0.9800 . ?
C36 H36C 0.9800 . ?
C37 H37A 0.9800 . ?
C37 H37B 0.9800 . ?
C37 H37C 0.9800 . ?
C38 H38A 0.9800 . ?
C38 H38B 0.9800 . ?
C38 H38C 0.9800 . ?
O13 C39 1.265(4) . ?
O14 C39 1.259(4) . ?
C39 C40 1.518(5) . ?
C40 C41 1.535(6) . ?
C40 C42 1.498(6) . ?
C40 C43 1.527(5) . ?
C41 H41A 0.9800 . ?
C41 H41B 0.9800 . ?
C41 H41C 0.9800 . ?
C42 H42A 0.9800 . ?
C42 H42B 0.9800 . ?
C42 H42C 0.9800 . ?
C43 H43A 0.9800 . ?
C43 H43B 0.9800 . ?
C43 H43C 0.9800 . ?
O15 C44 1.254(4) . ?
O16 C44 1.254(4) . ?
C44 C45 1.523(4) . ?
C45 C46 1.533(5) . ?
C45 C47 1.527(4) . ?
C45 C48 1.530(5) . ?
C46 H46A 0.9800 . ?
C46 H46B 0.9800 . ?
C46 H46C 0.9800 . ?
C47 H47A 0.9800 . ?
C47 H47B 0.9800 . ?
C47 H47C 0.9800 . ?
C48 H48A 0.9800 . ?
C48 H48B 0.9800 . ?
C48 H48C 0.9800 . ?
O17 C165 1.256(4) . ?
O18 C165 1.262(4) . ?
C165 C50 1.509(9) . ?
C165 C50A 1.543(11) . ?
C50 C51 1.521(10) . ?
C50 C52 1.522(11) . ?
C50 C53 1.517(10) . ?
C51 H51A 0.9800 . ?
C51 H51B 0.9800 . ?
C51 H51C 0.9800 . ?
C52 H52A 0.9800 . ?
C52 H52B 0.9800 . ?
C52 H52C 0.9800 . ?
C53 H53A 0.9800 . ?
C53 H53B 0.9800 . ?
C53 H53C 0.9800 . ?
O19 C54 1.249(4) . ?
O20 C54 1.244(4) . ?
C54 C55 1.521(4) . ?
C55 C56 1.524(5) . ?
C55 C57 1.508(6) . ?
C55 C58 1.511(5) . ?
C56 H56A 0.9800 . ?
C56 H56B 0.9800 . ?
C56 H56C 0.9800 . ?
C57 H57A 0.9800 . ?
C57 H57B 0.9800 . ?
C57 H57C 0.9800 . ?
C58 H58A 0.9800 . ?
C58 H58B 0.9800 . ?
C58 H58C 0.9800 . ?
O21 C59 1.256(4) . ?
O22 C59 1.242(4) . ?
C59 C60 1.516(5) . ?
C60 C61 1.528(6) . ?
C60 C62 1.527(6) . ?
C60 C63 1.529(7) . ?
C61 H61A 0.9800 . ?
C61 H61B 0.9800 . ?
C61 H61C 0.9800 . ?
C62 H62A 0.9800 . ?
C62 H62B 0.9800 . ?
C62 H62C 0.9800 . ?
C63 H63A 0.9800 . ?
C63 H63B 0.9800 . ?
C63 H63C 0.9800 . ?
O23 C64 1.274(4) . ?
O24 C64 1.249(4) . ?
C64 C65 1.529(5) . ?
C65 C66 1.534(6) . ?
C65 C67 1.522(6) . ?
C65 C68 1.518(6) . ?
C66 H66A 0.9800 . ?
C66 H66B 0.9800 . ?
C66 H66C 0.9800 . ?
C67 H67A 0.9800 . ?
C67 H67B 0.9800 . ?
C67 H67C 0.9800 . ?
C68 H68A 0.9800 . ?
C68 H68B 0.9800 . ?
C68 H68C 0.9800 . ?
O25 C77 1.242(5) . ?
O26 C77 1.256(5) . ?
C77 C78 1.546(10) . ?
C77 C78A 1.561(11) . ?
C78 C79 1.538(11) . ?
C78 C80 1.497(11) . ?
C78 C81 1.513(11) . ?
C79 H79A 0.9800 . ?
C79 H79B 0.9800 . ?
C79 H79C 0.9800 . ?
C80 H80A 0.9800 . ?
C80 H80B 0.9800 . ?
C80 H80C 0.9800 . ?
C81 H81A 0.9800 . ?
C81 H81B 0.9800 . ?
C81 H81C 0.9800 . ?
O27 C82 1.266(6) . ?
O28 C82 1.237(6) . ?
C82 C83 1.532(6) . ?
C83 C84 1.509(8) . ?
C83 C85 1.514(9) . ?
C83 C86 1.517(8) . ?
C84 H84A 0.9800 . ?
C84 H84B 0.9800 . ?
C84 H84C 0.9800 . ?
C85 H85A 0.9800 . ?
C85 H85B 0.9800 . ?
C85 H85C 0.9800 . ?
C86 H86A 0.9800 . ?
C86 H86B 0.9800 . ?
C86 H86C 0.9800 . ?
O29 C87 1.220(6) . ?
O30 C87 1.254(6) . ?
C87 C88 1.551(6) . ?
C88 C89 1.516(9) . ?
C88 C90 1.510(8) . ?
C88 C91 1.497(8) . ?
C89 H89A 0.9800 . ?
C89 H89B 0.9800 . ?
C89 H89C 0.9800 . ?
C90 H90A 0.9800 . ?
C90 H90B 0.9800 . ?
C90 H90C 0.9800 . ?
C91 H91A 0.9800 . ?
C91 H91B 0.9800 . ?
C91 H91C 0.9800 . ?
O31 C92 1.263(6) . ?
O32 C92 1.235(6) . ?
C92 C93 1.550(7) . ?
C93 C94 1.510(9) . ?
C93 C95 1.507(8) . ?
C93 C96 1.535(8) . ?
C94 H94A 0.9800 . ?
C94 H94B 0.9800 . ?
C94 H94C 0.9800 . ?
C95 H95A 0.9800 . ?
C95 H95B 0.9800 . ?
C95 H95C 0.9800 . ?
C96 H96A 0.9800 . ?
C96 H96B 0.9800 . ?
C96 H96C 0.9800 . ?
O33 C97 1.244(6) . ?
O34 C97 1.250(5) . ?
C97 C98 1.538(6) . ?
C98 C99 1.498(8) . ?
C98 C100 1.549(8) . ?
C98 C101 1.470(7) . ?
C99 H99A 0.9800 . ?
C99 H99B 0.9800 . ?
C99 H99C 0.9800 . ?
C100 H10A 0.9800 . ?
C100 H10B 0.9800 . ?
C100 H10C 0.9800 . ?
C101 H10D 0.9800 . ?
C101 H10E 0.9800 . ?
C101 H10F 0.9800 . ?
O35 C102 1.260(6) . ?
O36 C102 1.252(5) . ?
C102 C103 1.531(5) . ?
C103 C104 1.549(7) . ?
C103 C105 1.518(7) . ?
C103 C106 1.504(7) . ?
C104 H10G 0.9800 . ?
C104 H10H 0.9800 . ?
C104 H10I 0.9800 . ?
C105 H10J 0.9800 . ?
C105 H10K 0.9800 . ?
C105 H10L 0.9800 . ?
C106 H10M 0.9800 . ?
C106 H10N 0.9800 . ?
C106 H10O 0.9800 . ?
O37 C107 1.261(5) . ?
O38 C107 1.247(5) . ?
C107 C108 1.530(5) . ?
C108 C109 1.507(6) . ?
C108 C110 1.559(7) . ?
C108 C111 1.472(7) . ?
C109 H10P 0.9800 . ?
C109 H10Q 0.9800 . ?
C109 H10R 0.9800 . ?
C110 H11A 0.9800 . ?
C110 H11B 0.9800 . ?
C110 H11C 0.9800 . ?
C111 H11D 0.9800 . ?
C111 H11E 0.9800 . ?
C111 H11F 0.9800 . ?
O39 C112 1.266(6) . ?
O40 C112 1.241(5) . ?
C112 C113 1.527(6) . ?
C113 C114 1.489(7) . ?
C113 C115 1.497(8) . ?
C113 C116 1.550(9) . ?
C114 H11G 0.9800 . ?
C114 H11H 0.9800 . ?
C114 H11I 0.9800 . ?
C115 H11J 0.9800 . ?
C115 H11K 0.9800 . ?
C115 H11L 0.9800 . ?
C116 H11M 0.9800 . ?
C116 H11N 0.9800 . ?
C116 H11O 0.9800 . ?
O41 C117 1.273(6) . ?
O42 C117 1.253(6) . ?
C117 C118 1.541(10) . ?
C117 C166 1.514(12) . ?
C118 C119 1.527(11) . ?
C118 C120 1.539(12) . ?
C118 C121 1.535(12) . ?
C119 H11P 0.9800 . ?
C119 H11Q 0.9800 . ?
C119 H11R 0.9800 . ?
C120 H12A 0.9800 . ?
C120 H12B 0.9800 . ?
C120 H12C 0.9800 . ?
C121 H12D 0.9800 . ?
C121 H12E 0.9800 . ?
C121 H12F 0.9800 . ?
O43 C122 1.235(5) . ?
O44 C122 1.236(4) . ?
C122 C123 1.528(5) . ?
C123 C124 1.526(6) . ?
C123 C125 1.523(6) . ?
C123 C126 1.531(6) . ?
C124 H12G 0.9800 . ?
C124 H12H 0.9800 . ?
C124 H12I 0.9800 . ?
C125 H12J 0.9800 . ?
C125 H12K 0.9800 . ?
C125 H12L 0.9800 . ?
C126 H12M 0.9800 . ?
C126 H12N 0.9800 . ?
C126 H12O 0.9800 . ?
O45 C127 1.247(5) . ?
O46 C127 1.243(4) . ?
C127 C128 1.539(5) . ?
C128 C129 1.516(6) . ?
C128 C130 1.523(6) . ?
C128 C131 1.524(6) . ?
C129 H12P 0.9800 . ?
C129 H12Q 0.9800 . ?
C129 H12R 0.9800 . ?
C130 H13A 0.9800 . ?
C130 H13B 0.9800 . ?
C130 H13C 0.9800 . ?
C131 H13D 0.9800 . ?
C131 H13E 0.9800 . ?
C131 H13F 0.9800 . ?
O47 C132 1.281(4) . ?
O48 C132 1.241(4) . ?
C132 C133 1.535(5) . ?
C133 C134 1.508(6) . ?
C133 C135 1.509(6) . ?
C133 C136 1.508(6) . ?
C134 H13G 0.9800 . ?
C134 H13H 0.9800 . ?
C134 H13I 0.9800 . ?
C135 H13J 0.9800 . ?
C135 H13K 0.9800 . ?
C135 H13L 0.9800 . ?
C136 H13M 0.9800 . ?
C136 H13N 0.9800 . ?
C136 H13O 0.9800 . ?
N1 H1 1.0000 . ?
N1 C1 1.467(5) . ?
N1 C8 1.472(5) . ?
N2 H2 1.0000 . ?
N2 C2 1.473(6) . ?
N2 C3 1.486(6) . ?
N3 H3 1.0000 . ?
N3 C4 1.450(6) . ?
N3 C5 1.441(5) . ?
N4 H4 1.0000 . ?
N4 C6 1.476(5) . ?
N4 C7 1.492(6) . ?
C1 H1A 0.9900 . ?
C1 H1B 0.9900 . ?
C1 C2 1.529(6) . ?
C2 H2A 0.9900 . ?
C2 H2B 0.9900 . ?
C3 H3A 0.9900 . ?
C3 H3B 0.9900 . ?
C3 C4 1.484(7) . ?
C4 H4A 0.9900 . ?
C4 H4B 0.9900 . ?
C5 H5B 0.9900 . ?
C5 H5C 0.9900 . ?
C5 C6 1.484(6) . ?
C6 H6B 0.9900 . ?
C6 H6C 0.9900 . ?
C7 H7B 0.9900 . ?
C7 H7C 0.9900 . ?
C7 C8 1.519(5) . ?
C8 H8B 0.9900 . ?
C8 H8C 0.9900 . ?
N5 H5 1.0000 . ?
N5 C69 1.473(11) . ?
N5 C76 1.490(11) . ?
N6 H6 1.0000 . ?
N6 C70 1.418(10) . ?
N6 C71 1.458(9) . ?
N7 H7 1.0000 . ?
N7 C72 1.489(9) . ?
N7 C73 1.482(9) . ?
N8 H8 1.0000 . ?
N8 C74 1.481(10) . ?
N8 C75 1.469(9) . ?
C69 H69A 0.9900 . ?
C69 H69B 0.9900 . ?
C69 C70 1.487(11) . ?
C70 H70A 0.9900 . ?
C70 H70B 0.9900 . ?
C71 H71A 0.9900 . ?
C71 H71B 0.9900 . ?
C71 C72 1.521(9) . ?
C72 H72A 0.9900 . ?
C72 H72B 0.9900 . ?
C73 H73A 0.9900 . ?
C73 H73B 0.9900 . ?
C73 C74 1.483(10) . ?
C74 H74A 0.9900 . ?
C74 H74B 0.9900 . ?
C75 H75A 0.9900 . ?
C75 H75B 0.9900 . ?
C75 C76 1.501(12) . ?
C76 H76A 0.9900 . ?
C76 H76B 0.9900 . ?
O045 H04A 0.8499 . ?
O045 H04B 0.8498 . ?
N052 C04X 1.146(9) . ?
C059 H05A 0.9800 . ?
C059 H05B 0.9800 . ?
C059 H05C 0.9800 . ?
C059 C04X 1.477(10) . ?
N065 C060 1.105(13) . ?
C060 C05L 1.446(13) . ?
C05L H05D 0.9800 . ?
C05L H05E 0.9800 . ?
C05L H05F 0.9800 . ?
C061 H06D 0.9800 . ?
C061 H06F 0.9800 . ?
C061 H06G 0.9800 . ?
C061 C05U 1.455(10) . ?
N05D C05U 1.148(9) . ?
C06Y C06N 1.3900 . ?
C06Y C06I 1.3900 . ?
C06Y C138 1.537(13) . ?
C06N H06N 0.9500 . ?
C06N C063 1.3900 . ?
C063 H063 0.9500 . ?
C063 C05Y 1.3900 . ?
C05Y H05Y 0.9500 . ?
C05Y C066 1.3900 . ?
C066 H066 0.9500 . ?
C066 C06I 1.3900 . ?
C06I H06I 0.9500 . ?
C06Z C152 1.3900 . ?
C06Z C06E 1.3900 . ?
C06Z C151 1.474(11) . ?
C152 H152 0.9500 . ?
C152 C072 1.3900 . ?
C072 H072 0.9500 . ?
C072 C150 1.3900 . ?
C150 H150 0.9500 . ?
C150 C05X 1.3900 . ?
C05X H05X 0.9500 . ?
C05X C06E 1.3900 . ?
C06E H06E 0.9500 . ?
C06B H06A 0.9800 . ?
C06B H06B 0.9800 . ?
C06B H06C 0.9800 . ?
C06B C06K 1.482(11) . ?
C06K C06P 1.3900 . ?
C06K C06Q 1.3900 . ?
C06P H06P 0.9500 . ?
C06P C06T 1.3900 . ?
C06T H06T 0.9500 . ?
C06T C137 1.3900 . ?
C137 H137 0.9500 . ?
C137 C139 1.3900 . ?
C139 H139 0.9500 . ?
C139 C06Q 1.3900 . ?
C06Q H06Q 0.9500 . ?
N06G C06W 1.151(15) . ?
C06V H06H 0.9800 . ?
C06V H06J 0.9800 . ?
C06V H06K 0.9800 . ?
C06V C06W 1.402(16) . ?
C138 H13S 0.9800 . ?
C138 H13T 0.9800 . ?
C138 H13U 0.9800 . ?
C142 H14A 0.9800 . ?
C142 H14B 0.9800 . ?
C142 H14C 0.9800 . ?
C142 C06J 1.526(17) . ?
C141 H14G 0.9800 . ?
C141 H14H 0.9800 . ?
C141 H14I 0.9800 . ?
C141 C140 1.47(3) . ?
C147 C149 1.3900 . ?
C147 C49 1.3900 . ?
C147 C148 1.461(16) . ?
C149 H149 0.9500 . ?
C149 C143 1.3900 . ?
C143 H143 0.9500 . ?
C143 C164 1.3900 . ?
C164 H164 0.9500 . ?
C164 C163 1.3900 . ?
C163 H163 0.9500 . ?
C163 C49 1.3900 . ?
C49 H49 0.9500 . ?
C151 H15A 0.9800 . ?
C151 H15B 0.9800 . ?
C151 H15C 0.9800 . ?
C148 H14D 0.9800 . ?
C148 H14E 0.9800 . ?
C148 H14F 0.9800 . ?
N10 C140 1.17(2) . ?
C157 C159 1.3900 . ?
C157 C153 1.3900 . ?
C157 C158 1.493(17) . ?
C159 H159 0.9500 . ?
C159 C156 1.3900 . ?
C156 H156 0.9500 . ?
C156 C155 1.3900 . ?
C155 H155 0.9500 . ?
C155 C154 1.3900 . ?
C154 H154 0.9500 . ?
C154 C153 1.3900 . ?
C153 H153 0.9500 . ?
C158 H15D 0.9800 . ?
C158 H15E 0.9800 . ?
C158 H15F 0.9800 . ?
C06J C160 1.3900 . ?
C06J C0 1.3900 . ?
C160 H160 0.9500 . ?
C160 C06O 1.3900 . ?
C06O H06O 0.9500 . ?
C06O C1A 1.3900 . ?
C1A H1AA 0.9500 . ?
C1A C05Z 1.3900 . ?
C05Z H05Z 0.9500 . ?
C05Z C0 1.3900 . ?
C0 H0 0.9500 . ?
C162 H16D 0.9800 . ?
C162 H16E 0.9800 . ?
C162 H16F 0.9800 . ?
C162 C161 1.361(12) . ?
C161 C146 1.3900 . ?
C161 C144 1.3900 . ?
C146 H146 0.9500 . ?
C146 C211 1.3900 . ?
C211 H211 0.9500 . ?
C211 C145 1.3900 . ?
C145 H145 0.9500 . ?
C145 C235 1.3900 . ?
C235 H235 0.9500 . ?
C235 C144 1.3900 . ?
C144 H144 0.9500 . ?
C20A C21A 1.524(13) . ?
C20A C22A 1.519(12) . ?
C20A C23A 1.525(12) . ?
C21A H21D 0.9800 . ?
C21A H21E 0.9800 . ?
C21A H21F 0.9800 . ?
C22A H22D 0.9800 . ?
C22A H22E 0.9800 . ?
C22A H22F 0.9800 . ?
C23A H23D 0.9800 . ?
C23A H23E 0.9800 . ?
C23A H23F 0.9800 . ?
C30A C31A 1.523(13) . ?
C30A C32A 1.506(13) . ?
C30A C33A 1.520(13) . ?
C31A H31D 0.9800 . ?
C31A H31E 0.9800 . ?
C31A H31F 0.9800 . ?
C32A H32D 0.9800 . ?
C32A H32E 0.9800 . ?
C32A H32F 0.9800 . ?
C33A H33D 0.9800 . ?
C33A H33E 0.9800 . ?
C33A H33F 0.9800 . ?
C35A C36A 1.578(10) . ?
C35A C37A 1.460(10) . ?
C35A C38A 1.501(9) . ?
C36A H36D 0.9800 . ?
C36A H36E 0.9800 . ?
C36A H36F 0.9800 . ?
C37A H37D 0.9800 . ?
C37A H37E 0.9800 . ?
C37A H37F 0.9800 . ?
C38A H38D 0.9800 . ?
C38A H38E 0.9800 . ?
C38A H38F 0.9800 . ?
C50A C51A 1.551(12) . ?
C50A C52A 1.541(12) . ?
C50A C53A 1.526(11) . ?
C51A H51D 0.9800 . ?
C51A H51E 0.9800 . ?
C51A H51F 0.9800 . ?
C52A H52D 0.9800 . ?
C52A H52E 0.9800 . ?
C52A H52F 0.9800 . ?
C53A H53D 0.9800 . ?
C53A H53E 0.9800 . ?
C53A H53F 0.9800 . ?
C166 C1B 1.527(13) . ?
C166 C1C 1.517(12) . ?
C166 C1D 1.494(12) . ?
C1B H1BA 0.9800 . ?
C1B H1BB 0.9800 . ?
C1B H1BC 0.9800 . ?
C1C H1CA 0.9800 . ?
C1C H1CB 0.9800 . ?
C1C H1CC 0.9800 . ?
C1D H1DA 0.9800 . ?
C1D H1DB 0.9800 . ?
C1D H1DC 0.9800 . ?
C78A C79A 1.536(12) . ?
C78A C80A 1.515(12) . ?
C78A C81A 1.530(12) . ?
C79A H79D 0.9800 . ?
C79A H79E 0.9800 . ?
C79A H79F 0.9800 . ?
C80A H80D 0.9800 . ?
C80A H80E 0.9800 . ?
C80A H80F 0.9800 . ?
C81A H81D 0.9800 . ?
C81A H81E 0.9800 . ?
C81A H81F 0.9800 . ?
N5A H5A 1.0000 . ?
N5A C69A 1.465(13) . ?
N5A C76A 1.478(13) . ?
N5A Ni3A 2.11(5) . ?
N6A H6A 1.0000 . ?
N6A C70A 1.469(13) . ?
N6A C71A 1.450(13) . ?
N6A Ni3A 2.38(5) . ?
N7A H7A 1.0000 . ?
N7A C72A 1.475(13) . ?
N7A C73A 1.477(13) . ?
N7A Ni3A 2.20(4) . ?
N8A H8A 1.0000 . ?
N8A C74A 1.490(12) . ?
N8A C75A 1.484(12) . ?
N8A Ni3A 1.86(4) . ?
C69A H69C 0.9900 . ?
C69A H69D 0.9900 . ?
C69A C70A 1.475(14) . ?
C70A H70C 0.9900 . ?
C70A H70D 0.9900 . ?
C71A H71C 0.9900 . ?
C71A H71D 0.9900 . ?
C71A C72A 1.481(14) . ?
C72A H72C 0.9900 . ?
C72A H72D 0.9900 . ?
C73A H73C 0.9900 . ?
C73A H73D 0.9900 . ?
C73A C74A 1.508(13) . ?
C74A H74C 0.9900 . ?
C74A H74D 0.9900 . ?
C75A H75C 0.9900 . ?
C75A H75D 0.9900 . ?
C75A C76A 1.488(15) . ?
C76A H76C 0.9900 . ?
C76A H76D 0.9900 . ?

loop_
_geom_torsion_atom_site_label_1
_geom_torsion_atom_site_label_2
_geom_torsion_atom_site_label_3
_geom_torsion_atom_site_label_4
_geom_torsion
_geom_torsion_site_symmetry_1
_geom_torsion_site_symmetry_2
_geom_torsion_site_symmetry_3
_geom_torsion_site_symmetry_4
_geom_torsion_publ_flag
Ni1 O1 C9 O2 7.7(6) . . . . ?
Ni1 O1 C9 C10 -174.9(3) . . . . ?
Ni1 N1 C1 C2 41.9(4) . . . . ?
Ni1 N1 C8 C7 -38.7(4) . . . . ?
Ni1 N2 C2 C1 34.8(4) . . . . ?
Ni1 N2 C3 C4 10.8(4) . . . . ?
Ni1 N3 C4 C3 50.6(4) . . . . ?
Ni1 N3 C5 C6 -51.4(4) . . . . ?
Ni1 N4 C6 C5 -17.8(4) . . . . ?
Ni1 N4 C7 C8 -39.4(4) . . . . ?
Ni3 O25 C77 O26 14.4(8) . . . . ?
Ni3 O25 C77 C78 -158.1(6) . . . . ?
Ni3 N5 C69 C70 29.0(15) . . . . ?
Ni3 N5 C76 C75 13.7(17) . . . . ?
Ni3 N6 C70 C69 34.5(14) . . . . ?
Ni3 N6 C71 C72 -47.7(10) . . . . ?
Ni3 N7 C72 C71 -38.7(9) . . . . ?
Ni3 N7 C73 C74 -19.1(10) . . . . ?
Ni3 N8 C74 C73 -54.7(9) . . . . ?
Ni3 N8 C75 C76 51.7(13) . . . . ?
Cr1 O2 C9 O1 24.1(6) . . . . ?
Cr1 O2 C9 C10 -153.3(3) . . . . ?
Cr1 O3 C14 O4 -21.2(6) . . . . ?
Cr1 O3 C14 C15 162.3(3) . . . . ?
Cr1 O5 C19 O6 -9.0(6) . . . . ?
Cr1 O5 C19 C20 161.4(5) . . . . ?
Cr1 O5 C19 C20A -174.3(7) . . . . ?
Cr2 O4 C14 O3 -13.7(5) . . . . ?
Cr2 O4 C14 C15 162.8(2) . . . . ?
Cr2 O6 C19 O5 -21.0(6) . . . . ?
Cr2 O6 C19 C20 168.2(5) . . . . ?
Cr2 O6 C19 C20A 143.5(7) . . . . ?
Cr2 O7 C24 O8 26.2(6) . . . . ?
Cr2 O7 C24 C25 -157.4(3) . . . . ?
Cr2 O9 C29 O10 14.0(5) . . . . ?
Cr2 O9 C29 C30 -164.1(4) . . . . ?
Cr2 O9 C29 C30A -176.1(9) . . . . ?
Cr3 O8 C24 O7 13.9(5) . . . . ?
Cr3 O8 C24 C25 -162.5(3) . . . . ?
Cr3 O10 C29 O9 21.4(5) . . . . ?
Cr3 O10 C29 C30 -160.5(4) . . . . ?
Cr3 O10 C29 C30A -148.8(9) . . . . ?
Cr3 O11 C34 O12 -26.4(5) . . . . ?
Cr3 O11 C34 C35 163.1(7) . . . . ?
Cr3 O11 C34 C35A 152.0(5) . . . . ?
Cr3 O13 C39 O14 1.9(4) . . . . ?
Cr3 O13 C39 C40 -176.4(2) . . . . ?
Cr4 O12 C34 O11 -16.8(5) . . . . ?
Cr4 O12 C34 C35 153.5(8) . . . . ?
Cr4 O12 C34 C35A 164.8(5) . . . . ?
Cr4 O14 C39 O13 -40.8(5) . . . . ?
Cr4 O14 C39 C40 137.4(3) . . . . ?
Cr4 O15 C44 O16 23.0(5) . . . . ?
Cr4 O15 C44 C45 -160.4(2) . . . . ?
Cr4 O17 C165 O18 9.8(5) . . . . ?
Cr4 O17 C165 C50 -164.5(5) . . . . ?
Cr4 O17 C165 C50A -172.7(6) . . . . ?
Cr5 O16 C44 O15 16.7(6) . . . . ?
Cr5 O16 C44 C45 -160.0(2) . . . . ?
Cr5 O18 C165 O17 25.4(5) . . . . ?
Cr5 O18 C165 C50 -160.1(5) . . . . ?
Cr5 O18 C165 C50A -152.0(7) . . . . ?
Cr5 O19 C54 O20 0.2(6) . . . . ?
Cr5 O19 C54 C55 179.4(3) . . . . ?
Cr5 O21 C59 O22 -11.9(6) . . . . ?
Cr5 O21 C59 C60 168.7(3) . . . . ?
Cr6 O20 C54 O19 2.3(6) . . . . ?
Cr6 O20 C54 C55 -176.9(3) . . . . ?
Cr6 O22 C59 O21 10.7(6) . . . . ?
Cr6 O22 C59 C60 -169.9(3) . . . . ?
Cr6 O23 C64 O24 7.6(6) . . . . ?
Cr6 O23 C64 C65 -172.6(3) . . . . ?
Ni2 O24 C64 O23 -2.6(6) . . . . ?
Ni2 O24 C64 C65 177.6(3) . . . . ?
Cr8 F10 Ni3A N5A -115.3(13) . . . . ?
Cr8 F10 Ni3A N6A -12(7) . . . . ?
Cr8 F10 Ni3A N7A 67(2) . . . . ?
Cr8 F10 Ni3A N8A 152.4(9) . . . . ?
Cr8 O26 C77 O25 17.9(8) . . . . ?
Cr8 O26 C77 C78 -170.1(6) . . . . ?
Cr8 O26 C77 C78A -157.0(7) . . . . ?
Cr8 O27 C82 O28 -12.1(9) . . . . ?
Cr8 O27 C82 C83 171.0(4) . . . . ?
Cr8 O29 C87 O30 3.5(9) . . . . ?
Cr8 O29 C87 C88 -178.9(4) . . . . ?
Cr9 O28 C82 O27 0.2(9) . . . . ?
Cr9 O28 C82 C83 177.1(4) . . . . ?
Cr9 O30 C87 O29 -7.6(9) . . . . ?
Cr9 O30 C87 C88 174.6(4) . . . . ?
Cr9 O31 C92 O32 24.5(9) . . . . ?
Cr9 O31 C92 C93 -152.9(4) . . . . ?
Cr9 O33 C97 O34 -8.4(8) . . . . ?
Cr9 O33 C97 C98 169.7(3) . . . . ?
Cr10 O32 C92 O31 -3.8(9) . . . . ?
Cr10 O32 C92 C93 173.7(4) . . . . ?
Cr10 O34 C97 O33 28.5(7) . . . . ?
Cr10 O34 C97 C98 -149.6(4) . . . . ?
Cr10 O35 C102 O36 -24.5(7) . . . . ?
Cr10 O35 C102 C103 155.2(3) . . . . ?
Cr10 O37 C107 O38 -4.2(6) . . . . ?
Cr10 O37 C107 C108 175.3(2) . . . . ?
Cr11 O36 C102 O35 -15.6(7) . . . . ?
Cr11 O36 C102 C103 164.7(3) . . . . ?
Cr11 O38 C107 O37 -34.3(6) . . . . ?
Cr11 O38 C107 C108 146.2(3) . . . . ?
Cr11 O39 C112 O40 28.1(9) . . . . ?
Cr11 O39 C112 C113 -155.7(4) . . . . ?
Cr11 O41 C117 O42 10.0(7) . . . . ?
Cr11 O41 C117 C118 -168.6(5) . . . . ?
Cr11 O41 C117 C166 -169.5(7) . . . . ?
Cr12 O40 C112 O39 9.4(9) . . . . ?
Cr12 O40 C112 C113 -167.0(4) . . . . ?
Cr12 O42 C117 O41 22.4(8) . . . . ?
Cr12 O42 C117 C118 -159.2(6) . . . . ?
Cr12 O42 C117 C166 -158.1(7) . . . . ?
Cr12 O43 C122 O44 -9.9(9) . . . . ?
Cr12 O43 C122 C123 175.1(4) . . . . ?
Cr12 O45 C127 O46 -10.4(7) . . . . ?
Cr12 O45 C127 C128 170.7(3) . . . . ?
Cr13 O44 C122 O43 10.5(7) . . . . ?
Cr13 O44 C122 C123 -174.5(3) . . . . ?
Cr13 O46 C127 O45 7.6(7) . . . . ?
Cr13 O46 C127 C128 -173.5(3) . . . . ?
Cr13 O47 C132 O48 11.0(6) . . . . ?
Cr13 O47 C132 C133 -169.1(3) . . . . ?
Ni4 O48 C132 O47 -5.5(6) . . . . ?
Ni4 O48 C132 C133 174.6(3) . . . . ?
F49 Cr1 F1 Ni1 132.95(16) . . . . ?
F3 Cr1 F1 Ni1 -48.45(14) . . . . ?
F4 Cr2 F3 Cr1 127.78(13) . . . . ?
F8 Cr6 F9 Ni2 17.47(9) . . . . ?
F50 Cr8 F10 Ni3 127.6(2) . . . . ?
F50 Cr8 F10 Ni3A 131.0(15) . . . . ?
F12 Cr8 F10 Ni3 -51.13(19) . . . . ?
F12 Cr8 F10 Ni3A -47.7(15) . . . . ?
F17 Cr13 F18 Ni4 16.84(9) . . . . ?
O1 C9 C10 C11 4.1(7) . . . . ?
O1 C9 C10 C12 130.2(5) . . . . ?
O1 C9 C10 C13 -113.5(5) . . . . ?
O2 Cr1 F1 Ni1 40.22(16) . . . . ?
O2 C9 C10 C11 -178.3(6) . . . . ?
O2 C9 C10 C12 -52.2(6) . . . . ?
O2 C9 C10 C13 64.1(5) . . . . ?
O3 C14 C15 C16 -40.4(5) . . . . ?
O3 C14 C15 C17 -162.4(3) . . . . ?
O3 C14 C15 C18 79.5(4) . . . . ?
O4 Cr2 F3 Cr1 -54.31(14) . . . . ?
O4 C14 C15 C16 142.8(4) . . . . ?
O4 C14 C15 C17 20.7(5) . . . . ?
O4 C14 C15 C18 -97.3(4) . . . . ?
O5 Cr1 F1 Ni1 -138.25(15) . . . . ?
O5 C19 C20 C21 17.4(11) . . . . ?
O5 C19 C20 C22 -104.0(8) . . . . ?
O5 C19 C20 C23 139.4(10) . . . . ?
O5 C19 C20A C21A -60.7(14) . . . . ?
O5 C19 C20A C22A 178.7(13) . . . . ?
O5 C19 C20A C23A 55.3(14) . . . . ?
O6 Cr2 F3 Cr1 38.56(13) . . . . ?
O6 C19 C20 C21 -171.2(9) . . . . ?
O6 C19 C20 C22 67.4(9) . . . . ?
O6 C19 C20 C23 -49.2(11) . . . . ?
O6 C19 C20A C21A 133.0(12) . . . . ?
O6 C19 C20A C22A 12.3(16) . . . . ?
O6 C19 C20A C23A -111.1(12) . . . . ?
O7 C24 C25 C26 30.1(5) . . . . ?
O7 C24 C25 C27 -89.0(5) . . . . ?
O7 C24 C25 C28 149.2(4) . . . . ?
O8 C24 C25 C26 -153.2(4) . . . . ?
O8 C24 C25 C27 87.6(5) . . . . ?
O8 C24 C25 C28 -34.1(5) . . . . ?
O9 Cr2 F3 Cr1 -143.35(13) . . . . ?
O9 C29 C30 C31 -73.1(7) . . . . ?
O9 C29 C30 C32 44.0(8) . . . . ?
O9 C29 C30 C33 169.2(8) . . . . ?
O9 C29 C30A C31A -116.7(13) . . . . ?
O9 C29 C30A C32A 5.9(17) . . . . ?
O9 C29 C30A C33A 124.1(12) . . . . ?
O10 C29 C30 C31 108.6(6) . . . . ?
O10 C29 C30 C32 -134.3(6) . . . . ?
O10 C29 C30 C33 -9.1(10) . . . . ?
O10 C29 C30A C31A 54.2(17) . . . . ?
O10 C29 C30A C32A 176.8(14) . . . . ?
O10 C29 C30A C33A -65.1(15) . . . . ?
O11 C34 C35 C36 81.4(11) . . . . ?
O11 C34 C35 C37 -170.0(12) . . . . ?
O11 C34 C35 C38 -28.8(13) . . . . ?
O11 C34 C35A C36A 101.8(8) . . . . ?
O11 C34 C35A C37A -135.2(10) . . . . ?
O11 C34 C35A C38A -8.7(10) . . . . ?
O12 C34 C35 C36 -89.9(11) . . . . ?
O12 C34 C35 C37 18.8(15) . . . . ?
O12 C34 C35 C38 159.9(7) . . . . ?
O12 C34 C35A C36A -79.7(8) . . . . ?
O12 C34 C35A C37A 43.3(10) . . . . ?
O12 C34 C35A C38A 169.7(6) . . . . ?
O13 C39 C40 C41 73.9(4) . . . . ?
O13 C39 C40 C42 -47.3(5) . . . . ?
O13 C39 C40 C43 -170.6(3) . . . . ?
O14 C39 C40 C41 -104.5(4) . . . . ?
O14 C39 C40 C42 134.3(4) . . . . ?
O14 C39 C40 C43 11.0(5) . . . . ?
O15 C44 C45 C46 136.9(3) . . . . ?
O15 C44 C45 C47 15.5(5) . . . . ?
O15 C44 C45 C48 -104.7(3) . . . . ?
O16 C44 C45 C46 -46.1(4) . . . . ?
O16 C44 C45 C47 -167.5(3) . . . . ?
O16 C44 C45 C48 72.2(4) . . . . ?
O17 C165 C50 C51 -49.4(11) . . . . ?
O17 C165 C50 C52 72.1(10) . . . . ?
O17 C165 C50 C53 -169.9(7) . . . . ?
O17 C165 C50A C51A -12.5(13) . . . . ?
O17 C165 C50A C52A 104.1(11) . . . . ?
O17 C165 C50A C53A -135.8(10) . . . . ?
O18 C165 C50 C51 135.8(9) . . . . ?
O18 C165 C50 C52 -102.8(9) . . . . ?
O18 C165 C50 C53 15.3(10) . . . . ?
O18 C165 C50A C51A 165.2(9) . . . . ?
O18 C165 C50A C52A -78.2(11) . . . . ?
O18 C165 C50A C53A 41.9(13) . . . . ?
O19 C54 C55 C56 133.5(4) . . . . ?
O19 C54 C55 C57 -108.1(4) . . . . ?
O19 C54 C55 C58 13.5(5) . . . . ?
O20 Cr6 F9 Ni2 -160.57(12) . . . . ?
O20 C54 C55 C56 -47.3(5) . . . . ?
O20 C54 C55 C57 71.2(5) . . . . ?
O20 C54 C55 C58 -167.2(4) . . . . ?
O21 C59 C60 C61 -17.8(6) . . . . ?
O21 C59 C60 C62 -139.3(4) . . . . ?
O21 C59 C60 C63 103.3(4) . . . . ?
O22 Cr6 F9 Ni2 109.99(11) . . . . ?
O22 C59 C60 C61 162.8(4) . . . . ?
O22 C59 C60 C62 41.2(5) . . . . ?
O22 C59 C60 C63 -76.2(4) . . . . ?
O23 Cr6 F9 Ni2 -72.79(10) . . . . ?
O23 C64 C65 C66 57.8(5) . . . . ?
O23 C64 C65 C67 -60.1(5) . . . . ?
O23 C64 C65 C68 178.4(4) . . . . ?
O24 C64 C65 C66 -122.3(4) . . . . ?
O24 C64 C65 C67 119.7(4) . . . . ?
O24 C64 C65 C68 -1.8(6) . . . . ?
O25 C77 C78 C79 -47.1(14) . . . . ?
O25 C77 C78 C80 73.1(12) . . . . ?
O25 C77 C78 C81 -164.6(11) . . . . ?
O25 C77 C78A C79A -13.7(16) . . . . ?
O25 C77 C78A C80A 107.0(13) . . . . ?
O25 C77 C78A C81A -135.4(12) . . . . ?
O26 Cr8 F10 Ni3 38.7(2) . . . . ?
O26 Cr8 F10 Ni3A 42.1(15) . . . . ?
O26 C77 C78 C79 140.1(12) . . . . ?
O26 C77 C78 C80 -99.7(11) . . . . ?
O26 C77 C78 C81 22.5(13) . . . . ?
O26 C77 C78A C79A 161.2(12) . . . . ?
O26 C77 C78A C80A -78.2(12) . . . . ?
O26 C77 C78A C81A 39.4(13) . . . . ?
O27 C82 C83 C84 -9.5(8) . . . . ?
O27 C82 C83 C85 -127.4(6) . . . . ?
O27 C82 C83 C86 114.5(7) . . . . ?
O28 C82 C83 C84 173.3(6) . . . . ?
O28 C82 C83 C85 55.4(7) . . . . ?
O28 C82 C83 C86 -62.7(9) . . . . ?
O29 Cr8 F10 Ni3 -142.7(2) . . . . ?
O29 Cr8 F10 Ni3A -139.2(15) . . . . ?
O29 C87 C88 C89 126.5(6) . . . . ?
O29 C87 C88 C90 7.7(9) . . . . ?
O29 C87 C88 C91 -113.0(7) . . . . ?
O30 C87 C88 C89 -55.6(7) . . . . ?
O30 C87 C88 C90 -174.4(6) . . . . ?
O30 C87 C88 C91 64.9(8) . . . . ?
O31 C92 C93 C94 -22.7(8) . . . . ?
O31 C92 C93 C95 -142.7(6) . . . . ?
O31 C92 C93 C96 96.7(8) . . . . ?
O32 C92 C93 C94 159.7(6) . . . . ?
O32 C92 C93 C95 39.7(7) . . . . ?
O32 C92 C93 C96 -80.9(8) . . . . ?
O33 C97 C98 C99 -86.7(7) . . . . ?
O33 C97 C98 C100 28.7(7) . . . . ?
O33 C97 C98 C101 146.0(6) . . . . ?
O34 C97 C98 C99 91.6(7) . . . . ?
O34 C97 C98 C100 -153.0(5) . . . . ?
O34 C97 C98 C101 -35.8(8) . . . . ?
O35 C102 C103 C104 -86.5(6) . . . . ?
O35 C102 C103 C105 31.1(6) . . . . ?
O35 C102 C103 C106 154.8(5) . . . . ?
O36 C102 C103 C104 93.2(6) . . . . ?
O36 C102 C103 C105 -149.2(5) . . . . ?
O36 C102 C103 C106 -25.5(6) . . . . ?
O37 C107 C108 C109 -75.3(5) . . . . ?
O37 C107 C108 C110 168.6(4) . . . . ?
O37 C107 C108 C111 50.9(6) . . . . ?
O38 C107 C108 C109 104.2(5) . . . . ?
O38 C107 C108 C110 -11.9(5) . . . . ?
O38 C107 C108 C111 -129.6(6) . . . . ?
O39 C112 C113 C114 30.1(9) . . . . ?
O39 C112 C113 C115 -99.4(7) . . . . ?
O39 C112 C113 C116 145.6(6) . . . . ?
O40 C112 C113 C114 -153.3(7) . . . . ?
O40 C112 C113 C115 77.1(8) . . . . ?
O40 C112 C113 C116 -37.8(8) . . . . ?
O41 C117 C118 C119 -132.8(11) . . . . ?
O41 C117 C118 C120 -10.6(12) . . . . ?
O41 C117 C118 C121 105.8(10) . . . . ?
O41 C117 C166 C1B -76.3(12) . . . . ?
O41 C117 C166 C1C 38.4(14) . . . . ?
O41 C117 C166 C1D 163.0(10) . . . . ?
O42 C117 C118 C119 48.6(14) . . . . ?
O42 C117 C118 C120 170.8(9) . . . . ?
O42 C117 C118 C121 -72.8(11) . . . . ?
O42 C117 C166 C1B 104.2(11) . . . . ?
O42 C117 C166 C1C -141.1(11) . . . . ?
O42 C117 C166 C1D -16.5(14) . . . . ?
O43 C122 C123 C124 -17.4(6) . . . . ?
O43 C122 C123 C125 102.5(5) . . . . ?
O43 C122 C123 C126 -138.1(5) . . . . ?
O44 Cr13 F18 Ni4 -160.48(12) . . . . ?
O44 C122 C123 C124 167.3(4) . . . . ?
O44 C122 C123 C125 -72.8(5) . . . . ?
O44 C122 C123 C126 46.6(6) . . . . ?
O45 C127 C128 C129 -29.3(5) . . . . ?
O45 C127 C128 C130 -150.3(4) . . . . ?
O45 C127 C128 C131 90.2(4) . . . . ?
O46 Cr13 F18 Ni4 109.39(13) . . . . ?
O46 C127 C128 C129 151.7(4) . . . . ?
O46 C127 C128 C130 30.8(5) . . . . ?
O46 C127 C128 C131 -88.8(4) . . . . ?
O47 Cr13 F18 Ni4 -73.44(12) . . . . ?
O47 C132 C133 C134 55.4(5) . . . . ?
O47 C132 C133 C135 175.1(5) . . . . ?
O47 C132 C133 C136 -65.4(6) . . . . ?
O48 C132 C133 C134 -124.7(5) . . . . ?
O48 C132 C133 C135 -4.9(6) . . . . ?
O48 C132 C133 C136 114.5(5) . . . . ?
N1 C1 C2 N2 -53.1(5) . . . . ?
N2 C3 C4 N3 -42.1(5) . . . . ?
N3 C5 C6 N4 47.1(5) . . . . ?
N4 C7 C8 N1 53.5(5) . . . . ?
C1 N1 C8 C7 -161.5(4) . . . . ?
C2 N2 C3 C4 127.7(4) . . . . ?
C3 N2 C2 C1 -84.1(4) . . . . ?
C4 N3 C5 C6 -167.6(4) . . . . ?
C5 N3 C4 C3 167.4(4) . . . . ?
C6 N4 C7 C8 80.0(4) . . . . ?
C7 N4 C6 C5 -134.8(4) . . . . ?
C8 N1 C1 C2 165.5(4) . . . . ?
N5 C69 C70 N6 -45.0(18) . . . . ?
N6 C71 C72 N7 59.8(11) . . . . ?
N7 C73 C74 N8 50.2(12) . . . . ?
N8 C75 C76 N5 -44.5(18) . . . . ?
C69 N5 C76 C75 131.9(16) . . . . ?
C70 N6 C71 C72 -167.3(11) . . . . ?
C71 N6 C70 C69 154.1(12) . . . . ?
C72 N7 C73 C74 -134.9(10) . . . . ?
C73 N7 C72 C71 77.9(12) . . . . ?
C74 N8 C75 C76 165.1(11) . . . . ?
C75 N8 C74 C73 -168.6(7) . . . . ?
C76 N5 C69 C70 -89.2(18) . . . . ?
C06Y C06N C063 C05Y 0.0 . . . . ?
C06N C06Y C06I C066 0.0 . . . . ?
C06N C063 C05Y C066 0.0 . . . . ?
C063 C05Y C066 C06I 0.0 . . . . ?
C05Y C066 C06I C06Y 0.0 . . . . ?
C06I C06Y C06N C063 0.0 . . . . ?
C06Z C152 C072 C150 0.0 . . . . ?
C152 C06Z C06E C05X 0.0 . . . . ?
C152 C072 C150 C05X 0.0 . . . . ?
C072 C150 C05X C06E 0.0 . . . . ?
C150 C05X C06E C06Z 0.0 . . . . ?
C06E C06Z C152 C072 0.0 . . . . ?
C06B C06K C06P C06T -179.96(9) . . . . ?
C06B C06K C06Q C139 179.96(9) . . . . ?
C06K C06P C06T C137 0.0 . . . . ?
C06P C06K C06Q C139 0.0 . . . . ?
C06P C06T C137 C139 0.0 . . . . ?
C06T C137 C139 C06Q 0.0 . . . . ?
C137 C139 C06Q C06K 0.0 . . . . ?
C06Q C06K C06P C06T 0.0 . . . . ?
C138 C06Y C06N C063 179.9(3) . . . . ?
C138 C06Y C06I C066 -179.9(3) . . . . ?
C142 C06J C160 C06O 180.00(9) . . . . ?
C142 C06J C0 C05Z 180.00(9) . . . . ?
C147 C149 C143 C164 0.0 . . . . ?
C149 C147 C49 C163 0.0 . . . . ?
C149 C143 C164 C163 0.0 . . . . ?
C143 C164 C163 C49 0.0 . . . . ?
C164 C163 C49 C147 0.0 . . . . ?
C49 C147 C149 C143 0.0 . . . . ?
C151 C06Z C152 C072 -179.80(14) . . . . ?
C151 C06Z C06E C05X 179.80(14) . . . . ?
C148 C147 C149 C143 -179.97(9) . . . . ?
C148 C147 C49 C163 179.97(9) . . . . ?
C157 C159 C156 C155 0.0 . . . . ?
C159 C157 C153 C154 0.0 . . . . ?
C159 C156 C155 C154 0.0 . . . . ?
C156 C155 C154 C153 0.0 . . . . ?
C155 C154 C153 C157 0.0 . . . . ?
C153 C157 C159 C156 0.0 . . . . ?
C158 C157 C159 C156 -179.98(9) . . . . ?
C158 C157 C153 C154 179.98(9) . . . . ?
C06J C160 C06O C1A 0.0 . . . . ?
C160 C06J C0 C05Z 0.0 . . . . ?
C160 C06O C1A C05Z 0.0 . . . . ?
C06O C1A C05Z C0 0.0 . . . . ?
C1A C05Z C0 C06J 0.0 . . . . ?
C0 C06J C160 C06O 0.0 . . . . ?
C162 C161 C146 C211 179.91(15) . . . . ?
C162 C161 C144 C235 -179.91(15) . . . . ?
C161 C146 C211 C145 0.0 . . . . ?
C146 C161 C144 C235 0.0 . . . . ?
C146 C211 C145 C235 0.0 . . . . ?
C211 C145 C235 C144 0.0 . . . . ?
C145 C235 C144 C161 0.0 . . . . ?
C144 C161 C146 C211 0.0 . . . . ?
N5A C69A C70A N6A -24(3) . . . . ?
N6A C71A C72A N7A -29(3) . . . . ?
N7A C73A C74A N8A -53(2) . . . . ?
N8A C75A C76A N5A 58(3) . . . . ?
C69A N5A C76A C75A 78(4) . . . . ?
C70A N6A C71A C72A -158(2) . . . . ?
C71A N6A C70A C69A -156(3) . . . . ?
C72A N7A C73A C74A -82(3) . . . . ?
C73A N7A C72A C71A 130(3) . . . . ?
C74A N8A C75A C76A -170.2(18) . . . . ?
C74A N8A Ni3A F10 -107.5(16) . . . . ?
C74A N8A Ni3A N5A 144.3(17) . . . . ?
C74A N8A Ni3A N6A 68.8(17) . . . . ?
C74A N8A Ni3A N7A -4(2) . . . . ?
C75A N8A C74A C73A 162.3(15) . . . . ?
C75A N8A Ni3A F10 117.6(14) . . . . ?
C75A N8A Ni3A N5A 9(2) . . . . ?
C75A N8A Ni3A N6A -66.1(14) . . . . ?
C75A N8A Ni3A N7A -139.1(15) . . . . ?
C76A N5A C69A C70A -90(4) . . . . ?
Ni3A N5A C69A C70A 24(3) . . . . ?
Ni3A N5A C76A C75A -46(3) . . . . ?
Ni3A N6A C70A C69A 13(3) . . . . ?
Ni3A N6A C71A C72A 32(3) . . . . ?
Ni3A N7A C72A C71A 11(3) . . . . ?
Ni3A N7A C73A C74A 46(2) . . . . ?
Ni3A N8A C74A C73A 31(3) . . . . ?
Ni3A N8A C75A C76A -36(2) . . . . ?
